data_7045110
loop_
_publ_author_name
'Keller, Sarah'
'Camenzind, Timothy N.'
'Abraham, Johannes'
'Prescimone, Alessandro'
'H\"aussinger, Daniel'
'Constable, Edwin C.'
'Housecroft, Catherine E.'

_publ_section_title
;
 Self-assembly of heteroleptic dinuclear silver(i) complexes bridged by
 bis(diphenylphosphino)ethyne.
;
_journal_issue 3
_journal_name_full 'Dalton transactions (Cambridge, England : 2003)'
_journal_page_first 946
_journal_page_last 957
_journal_paper_doi 10.1039/c7dt03923a
_journal_volume 47
_journal_year 2018
_chemical_compound_source 'Timothy Camnzind / Sarah Keller'
_chemical_formula_moiety 'C83 H64 Ag2 Cl2 F12 N6 P6'
_chemical_formula_sum 'C83 H64 Ag2 Cl2 F12 N6 P6'
_chemical_formula_weight 1845.93
_space_group_IT_number 14
_space_group_name_Hall '-P 2ybc'
_space_group_name_H-M_alt 'P 1 21/c 1'
_symmetry_cell_setting monoclinic
_symmetry_space_group_name_Hall '-P 2ybc'
_symmetry_space_group_name_H-M 'P 1 21/c 1'
_atom_sites_solution_hydrogens difmap
_atom_sites_solution_primary other
_audit_creation_date 2016-11-08
_audit_creation_method CRYSTALS_ver_14.61_build_5809
_audit_update_record
;
2017-10-16 deposited with the CCDC.
2017-12-13 downloaded from the CCDC.
;
_cell_angle_alpha 90
_cell_angle_beta 95.386(2)
_cell_angle_gamma 90
_cell_formula_units_Z 16
_cell_length_a 23.7942(10)
_cell_length_b 30.1578(13)
_cell_length_c 44.766(2)
_cell_measurement_reflns_used 9901
_cell_measurement_temperature 123
_cell_measurement_theta_max 70
_cell_measurement_theta_min 4
_cell_volume 31981(2)
_computing_cell_refinement 'Apex2 (Bruker AXS, 2006)'
_computing_data_collection 'Apex2 (Bruker AXS, 2006)'
_computing_data_reduction 'Apex2 (Bruker AXS, 2006)'
_computing_molecular_graphics 'CAMERON (Watkin et al., 1996)'
_computing_publication_material 'CRYSTALS (Betteridge et al., 2003)'
_computing_structure_refinement 'CRYSTALS (Betteridge et al., 2003)'
_computing_structure_solution 'Superflip (Palatinus & Chapuis, 2007)'
_diffrn_ambient_temperature 123
_diffrn_measured_fraction_theta_full 0.991
_diffrn_measured_fraction_theta_max 0.967
_diffrn_measurement_device Area
_diffrn_measurement_device_type 'Bruker Kappa Apex2'
_diffrn_measurement_method '\f & \w scans'
_diffrn_radiation_monochromator graphite
_diffrn_radiation_type 'Cu K\a'
_diffrn_radiation_wavelength 1.54178
_diffrn_reflns_av_R_equivalents 0.045
_diffrn_reflns_limit_h_max 27
_diffrn_reflns_limit_h_min -29
_diffrn_reflns_limit_k_max 31
_diffrn_reflns_limit_k_min -36
_diffrn_reflns_limit_l_max 52
_diffrn_reflns_limit_l_min -54
_diffrn_reflns_number 226517
_diffrn_reflns_theta_full 68.000
_diffrn_reflns_theta_max 70.318
_diffrn_reflns_theta_min 1.865
_diffrn_standards_number 0
_exptl_absorpt_coefficient_mu 6.338
_exptl_absorpt_correction_T_max 0.73
_exptl_absorpt_correction_T_min 0.64
_exptl_absorpt_correction_type multi-scan
_exptl_absorpt_process_details 'SADABS (Siemens, 1996)'
_exptl_crystal_colour yellow
_exptl_crystal_density_diffrn 1.533
_exptl_crystal_density_method 'not measured'
_exptl_crystal_description block
_exptl_crystal_F_000 14880
_exptl_crystal_recrystallization_method
; 
DCM / Et2O
;
_exptl_crystal_size_max 0.120
_exptl_crystal_size_mid 0.070
_exptl_crystal_size_min 0.050
_refine_diff_density_max 6.62
_refine_diff_density_min -3.69
_refine_ls_extinction_method None
_refine_ls_goodness_of_fit_ref 0.8961
_refine_ls_hydrogen_treatment mixed
_refine_ls_matrix_type full
_refine_ls_number_parameters 4015
_refine_ls_number_reflns 57864
_refine_ls_number_restraints 4356
_refine_ls_R_factor_all 0.0699
_refine_ls_R_factor_gt 0.0614
_refine_ls_shift/su_max 0.0041746
_refine_ls_shift/su_mean 0.0000483
_refine_ls_structure_factor_coef Fsqd
_refine_ls_weighting_details
;
 Method, part 1, Chebychev polynomial, (Watkin, 1994, Prince, 1982) 
 [weight] = 1.0/[A~0~*T~0~(x)+A~1~*T~1~(x) ... +A~n-1~]*T~n-1~(x)] 
 where A~i~ are the Chebychev coefficients listed below and x= Fcalc/Fmax 
 Method = Robust Weighting (Prince, 1982) 
 W = [weight] * [1-(deltaF/6*sigmaF)^2^]^2^ 
 A~i~ are: 
 3.03 4.56 2.11 0.521 
;
_refine_ls_weighting_scheme calc
_refine_ls_wR_factor_all 0.1046
_refine_ls_wR_factor_gt 0.1030
_refine_ls_wR_factor_ref 0.1040
_reflns_limit_h_max 28
_reflns_limit_h_min -29
_reflns_limit_k_max 36
_reflns_limit_k_min 0
_reflns_limit_l_max 54
_reflns_limit_l_min 0
_reflns_number_gt 52995
_reflns_number_total 59009
_reflns_threshold_expression I>2.0\s(I)
_oxford_diffrn_Wilson_B_factor 0.00
_oxford_diffrn_Wilson_scale 0.00
_oxford_refine_ls_r_factor_ref 0.0679
_oxford_refine_ls_scale 0.009(0)
_oxford_reflns_number_all 58756
_oxford_reflns_threshold_expression_ref I>-3.0\s(I)
_oxford_structure_analysis_title 'CAT026_123K_0m in P2(1)/c'
_cod_data_source_file c7dt03923a2.cif
_cod_data_source_block CAT026_123K
_cod_depositor_comments
;
The following automatic conversions were performed:

'_atom_sites_solution_primary' value 'Other' changed to 'other'
according to
/home/data/users/saulius/crontab/automatic-downloads/rss-feeds/RSC/lib/dictionaries/cif_core.dic
dictionary named 'cif_core.dic' version 2.4.2 from 2011-04-26.

Automatic conversion script
Id: cif_fix_values 4973 2017-02-22 13:04:09Z antanas 

 Adding full bibliography for 7045108--7045110.cif.
;
_cod_original_sg_symbol_H-M 'P 1 21/c 1 '
_cod_database_code 7045110

loop_
_symmetry_equiv_pos_as_xyz
x,y,z
-x,-y,-z
-x,y+1/2,-z+1/2
x,-y+1/2,z+1/2

loop_
_atom_site_label
_atom_site_type_symbol
_atom_site_fract_x
_atom_site_fract_y
_atom_site_fract_z
_atom_site_U_iso_or_equiv
_atom_site_occupancy
_atom_site_adp_type
_atom_site_refinement_flags_posn
_atom_site_refinement_flags_adp
_atom_site_disorder_group
Ag1 Ag 0.381736(10) 0.242563(8) 0.716008(6) 0.0187 1.0000 Uani . U .
Ag2 Ag 0.604427(10) 0.241624(9) 0.813198(6) 0.0207 1.0000 Uani . U .
Ag3 Ag 0.369481(10) 0.493154(9) 0.544435(6) 0.0206 1.0000 Uani . U .
Ag4 Ag 0.147107(10) 0.495659(8) 0.441708(6) 0.0204 1.0000 Uani . U .
Ag5 Ag 0.117458(10) 0.251951(9) 0.800343(6) 0.0216 1.0000 Uani . U .
Ag6 Ag -0.103162(11) 0.250339(9) 0.707798(7) 0.0258 1.0000 Uani . U .
Ag7 Ag 0.360310(10) -0.002533(9) 0.542385(6) 0.0221 1.0000 Uani . U .
Ag8 Ag 0.132923(12) -0.001210(9) 0.446887(7) 0.0292 1.0000 Uani . U .
P1 P 0.56870(4) 0.31596(3) 0.80188(2) 0.0184 1.0000 Uani . U .
P2 P 0.43028(4) 0.31286(3) 0.719015(19) 0.0172 1.0000 Uani . U .
P3 P 0.56510(4) 0.16741(3) 0.80164(2) 0.0177 1.0000 Uani . U .
P4 P 0.43461(4) 0.17137(3) 0.715637(19) 0.0165 1.0000 Uani . U .
P5 P 0.32341(4) 0.56383(3) 0.53917(2) 0.0176 1.0000 Uani . U .
P6 P 0.18512(4) 0.56732(3) 0.45623(2) 0.0181 1.0000 Uani . U .
P7 P 0.19629(4) 0.42535(3) 0.453403(19) 0.0168 1.0000 Uani . U .
P8 P 0.31556(4) 0.42196(3) 0.54358(2) 0.0193 1.0000 Uani . U .
P9 P 0.07042(4) 0.32524(3) 0.79487(2) 0.0174 1.0000 Uani . U .
P10 P -0.05732(4) 0.32406(3) 0.70812(2) 0.0188 1.0000 Uani . U .
P11 P -0.05286(4) 0.18020(3) 0.71075(2) 0.0229 1.0000 Uani . U .
P12 P 0.07612(4) 0.17871(3) 0.79723(2) 0.0185 1.0000 Uani . U .
P13 P 0.30599(4) -0.07204(3) 0.54067(2) 0.0194 1.0000 Uani . U .
P14 P 0.18009(4) -0.07456(3) 0.45268(2) 0.0215 1.0000 Uani . U .
P15 P 0.17934(4) 0.06931(3) 0.45791(2) 0.0224 1.0000 Uani . U .
P16 P 0.31992(4) 0.07090(3) 0.53960(2) 0.0201 1.0000 Uani . U .
P17 P 0.58364(4) 0.24101(3) 0.57242(2) 0.0242 1.0000 Uani . U .
P18 P 0.09206(4) -0.24026(4) 0.57224(2) 0.0262 1.0000 Uani . U .
P19 P 0.08642(4) 0.26671(4) 0.56675(2) 0.0305 1.0000 Uani . U .
P20 P 0.34178(4) -0.02029(3) 0.82689(2) 0.0282 1.0000 Uani . U .
P21 P 0.84363(4) -0.00735(4) 0.82072(2) 0.0308 1.0000 Uani . U .
P22 P 0.66508(4) 0.01666(4) 0.67596(2) 0.0310 1.0000 Uani . U .
P23 P 0.57227(4) -0.24564(4) 0.58210(3) 0.0325 1.0000 Uani . U .
P24 P 0.16172(4) 0.00832(4) 0.68347(2) 0.0361 1.0000 Uani . U .
F1 F 0.57937(10) 0.18803(8) 0.56935(6) 0.0361 1.0000 Uani . U .
F2 F 0.64557(9) 0.23920(8) 0.56098(6) 0.0365 1.0000 Uani . U .
F3 F 0.58778(11) 0.29371(8) 0.57556(6) 0.0442 1.0000 Uani . U .
F4 F 0.55700(9) 0.24604(8) 0.53845(5) 0.0335 1.0000 Uani . U .
F5 F 0.52158(9) 0.24213(8) 0.58363(5) 0.0344 1.0000 Uani . U .
F6 F 0.61084(10) 0.23553(10) 0.60631(6) 0.0464 1.0000 Uani . U .
F7 F 0.15368(10) -0.23197(10) 0.56160(5) 0.0442 1.0000 Uani . U .
F8 F 0.07765(10) -0.18898(8) 0.56644(5) 0.0354 1.0000 Uani . U .
F9 F 0.06828(10) -0.25205(8) 0.53859(5) 0.0375 1.0000 Uani . U .
F10 F 0.10721(13) -0.29104(9) 0.57870(6) 0.0489 1.0000 Uani . U .
F11 F 0.03055(9) -0.24753(8) 0.58321(6) 0.0370 1.0000 Uani . U .
F12 F 0.11587(9) -0.22831(9) 0.60619(5) 0.0367 1.0000 Uani . U .
F13 F 0.14848(10) 0.27246(10) 0.55617(6) 0.0489 1.0000 Uani . U .
F14 F 0.06129(11) 0.25961(9) 0.53263(5) 0.0393 1.0000 Uani . U .
F15 F 0.02445(10) 0.26137(9) 0.57735(6) 0.0411 1.0000 Uani . U .
F16 F 0.11143(10) 0.27425(10) 0.60099(5) 0.0459 1.0000 Uani . U .
F17 F 0.07669(10) 0.31904(8) 0.56316(6) 0.0418 1.0000 Uani . U .
F18 F 0.09568(13) 0.21448(9) 0.57036(7) 0.0546 1.0000 Uani . U .
F19 F 0.30928(11) -0.01547(8) 0.79430(5) 0.0398 1.0000 Uani . U .
F20 F 0.28318(10) -0.01531(8) 0.84173(6) 0.0395 1.0000 Uani . U .
F21 F 0.33296(10) -0.07302(8) 0.82524(6) 0.0430 1.0000 Uani . U .
F22 F 0.40005(10) -0.02565(9) 0.81181(6) 0.0457 1.0000 Uani . U .
F23 F 0.34995(11) 0.03221(8) 0.82818(6) 0.0394 1.0000 Uani . U .
F24 F 0.37458(12) -0.02513(11) 0.85947(6) 0.0546 1.0000 Uani . U .
F25 F 0.82406(11) 0.00269(8) 0.78614(5) 0.0393 1.0000 Uani . U .
F26 F 0.77984(10) -0.00344(10) 0.82876(6) 0.0446 1.0000 Uani . U .
F27 F 0.83420(13) -0.05944(9) 0.81477(6) 0.0506 1.0000 Uani . U .
F28 F 0.86376(10) -0.01782(11) 0.85529(5) 0.0476 1.0000 Uani . U .
F29 F 0.90702(10) -0.01181(12) 0.81290(6) 0.0597 1.0000 Uani . U .
F30 F 0.85134(14) 0.04423(10) 0.82705(7) 0.0579 1.0000 Uani . U .
F31 F 0.60387(10) 0.02287(12) 0.68755(7) 0.0573 1.0000 Uani . U .
F32 F 0.67741(11) 0.06832(8) 0.68074(6) 0.0435 1.0000 Uani . U .
F33 F 0.72593(10) 0.00994(8) 0.66449(6) 0.0375 1.0000 Uani . U .
F34 F 0.65375(14) -0.03545(10) 0.67156(7) 0.0619 1.0000 Uani . U .
F35 F 0.63927(12) 0.02639(13) 0.64229(6) 0.0661 1.0000 Uani . U .
F36 F 0.69060(10) 0.00721(7) 0.70971(5) 0.0327 1.0000 Uani . U .
F37 F 0.57156(11) -0.19473(8) 0.57351(5) 0.0384 1.0000 Uani . U .
F38 F 0.51143(10) -0.24076(9) 0.59392(7) 0.0467 1.0000 Uani . U .
F39 F 0.63351(9) -0.25054(8) 0.57013(6) 0.0406 1.0000 Uani . U .
F40 F 0.57324(15) -0.29615(10) 0.59150(11) 0.0916 1.0000 Uani . U .
F41 F 0.60103(12) -0.23277(13) 0.61481(6) 0.0666 1.0000 Uani . U .
F42 F 0.54424(11) -0.25736(11) 0.54930(7) 0.0606 1.0000 Uani . U .
F43 F 0.16726(13) 0.06098(10) 0.68722(8) 0.0598 1.0000 Uani . U .
F44 F 0.13459(12) 0.01490(13) 0.64951(6) 0.0673 1.0000 Uani . U .
F45 F 0.15850(16) -0.04432(11) 0.67956(7) 0.0700 1.0000 Uani . U .
F46 F 0.18904(11) 0.00196(9) 0.71700(5) 0.0431 1.0000 Uani . U .
F47 F 0.10068(12) 0.00870(15) 0.69464(7) 0.0762 1.0000 Uani . U .
F48 F 0.22314(10) 0.00730(9) 0.67192(6) 0.0427 1.0000 Uani . U .
Cl1 Cl 0.00026(7) 0.45437(5) 0.74813(3) 0.0642 1.0000 Uani . U .
Cl2 Cl 0.01098(8) 0.54919(5) 0.74766(6) 0.0985 1.0000 Uani . U .
Cl3 Cl 0.75280(11) 0.28636(8) 0.48699(5) 0.0673 0.6500 Uani . U 1
Cl4 Cl 0.78021(15) 0.21804(12) 0.52917(9) 0.1084 0.6500 Uani . U 1
Cl5 Cl 0.51090(12) -0.02123(12) 0.76796(6) 0.1552 1.0000 Uani . U .
Cl6 Cl 0.4538(2) 0.01106(15) 0.71528(6) 0.2556 1.0000 Uani . U .
N1 N 0.32002(13) 0.24880(11) 0.66835(7) 0.0295 1.0000 Uani . U .
N2 N 0.28774(12) 0.21540(10) 0.72081(7) 0.0219 1.0000 Uani . U .
N3 N 0.36588(13) 0.22265(11) 0.76884(7) 0.0252 1.0000 Uani . U .
N4 N 0.65334(13) 0.24073(11) 0.86231(7) 0.0271 1.0000 Uani . U .
N5 N 0.70391(12) 0.22545(10) 0.81031(7) 0.0215 1.0000 Uani . U .
N6 N 0.63892(14) 0.23555(11) 0.75698(7) 0.0290 1.0000 Uani . U .
N7 N 0.41112(14) 0.47347(11) 0.49871(7) 0.0303 1.0000 Uani . U .
N8 N 0.45873(12) 0.46032(11) 0.55575(7) 0.0255 1.0000 Uani . U .
N9 N 0.41821(14) 0.50988(12) 0.60177(7) 0.0322 1.0000 Uani . U .
N10 N 0.10174(13) 0.49212(11) 0.39100(7) 0.0277 1.0000 Uani . U .
N11 N 0.05020(12) 0.47685(10) 0.44234(7) 0.0234 1.0000 Uani . U .
N12 N 0.11111(13) 0.48773(11) 0.49753(7) 0.0270 1.0000 Uani . U .
N13 N 0.14706(13) 0.26477(11) 0.74703(7) 0.0278 1.0000 Uani . U .
N14 N 0.21254(12) 0.27819(10) 0.79936(7) 0.0235 1.0000 Uani . U .
N15 N 0.16851(13) 0.25141(11) 0.85113(7) 0.0312 1.0000 Uani . U .
N16 N -0.12677(13) 0.26789(11) 0.76073(8) 0.0296 1.0000 Uani . U .
N17 N -0.20019(12) 0.27382(10) 0.71062(8) 0.0279 1.0000 Uani . U .
N18 N -0.16186(15) 0.24069(13) 0.65951(9) 0.0419 1.0000 Uani . U .
N19 N 0.41557(14) 0.00416(12) 0.59151(7) 0.0315 1.0000 Uani . U .
N20 N 0.45553(12) -0.02691(10) 0.54002(7) 0.0231 1.0000 Uani . U .
N21 N 0.38409(13) -0.01913(11) 0.48955(7) 0.0276 1.0000 Uani . U .
N22 N 0.09898(15) -0.01852(12) 0.49805(8) 0.0374 1.0000 Uani . U .
N23 N 0.03670(13) -0.02900(11) 0.44441(8) 0.0297 1.0000 Uani . U .
N24 N 0.08455(15) 0.00471(13) 0.39617(8) 0.0400 1.0000 Uani . U .
C3 C 0.48163(14) 0.31428(11) 0.74997(8) 0.0190 1.0000 Uani . U .
C4 C 0.51903(14) 0.31434(11) 0.76988(8) 0.0188 1.0000 Uani . U .
C8 C 0.52541(14) 0.13439(12) 0.82637(8) 0.0211 1.0000 Uani . U .
C9 C 0.51385(17) 0.14966(14) 0.85436(9) 0.0295 1.0000 Uani . U .
C10 C 0.48461(18) 0.12326(16) 0.87304(9) 0.0366 1.0000 Uani . U .
C11 C 0.46704(17) 0.08144(16) 0.86390(10) 0.0360 1.0000 Uani . U .
C12 C 0.47869(18) 0.06521(15) 0.83650(10) 0.0348 1.0000 Uani . U .
C13 C 0.50785(16) 0.09139(14) 0.81774(9) 0.0296 1.0000 Uani . U .
C14 C 0.51962(14) 0.16569(11) 0.76792(8) 0.0186 1.0000 Uani . U .
C15 C 0.48762(14) 0.16674(11) 0.74576(8) 0.0183 1.0000 Uani . U .
C17 C 0.38835(15) 0.12503(12) 0.72265(8) 0.0207 1.0000 Uani . U .
C18 C 0.38393(16) 0.10919(13) 0.75162(9) 0.0268 1.0000 Uani . U .
C19 C 0.34356(19) 0.07724(14) 0.75653(11) 0.0375 1.0000 Uani . U .
C20 C 0.30836(19) 0.06118(15) 0.73275(12) 0.0439 1.0000 Uani . U .
C21 C 0.31248(18) 0.07675(16) 0.70419(11) 0.0414 1.0000 Uani . U .
C22 C 0.35206(16) 0.10921(14) 0.69898(9) 0.0298 1.0000 Uani . U .
C23 C 0.47095(15) 0.15736(11) 0.68283(8) 0.0207 1.0000 Uani . U .
C24 C 0.44831(18) 0.17450(13) 0.65545(9) 0.0301 1.0000 Uani . U .
C25 C 0.4762(2) 0.16790(15) 0.62980(10) 0.0423 1.0000 Uani . U .
C26 C 0.5266(2) 0.14519(15) 0.63144(11) 0.0429 1.0000 Uani . U .
C27 C 0.54869(18) 0.12765(15) 0.65846(10) 0.0379 1.0000 Uani . U .
C28 C 0.52124(16) 0.13342(13) 0.68458(9) 0.0287 1.0000 Uani . U .
C29 C 0.62109(14) 0.12906(12) 0.79401(8) 0.0210 1.0000 Uani . U .
C30 C 0.62477(19) 0.10859(15) 0.76670(10) 0.0373 1.0000 Uani . U .
C31 C 0.6689(2) 0.07960(18) 0.76280(11) 0.0496 1.0000 Uani . U .
C32 C 0.70894(18) 0.07078(15) 0.78596(11) 0.0402 1.0000 Uani . U .
C33 C 0.70580(16) 0.09136(14) 0.81315(10) 0.0335 1.0000 Uani . U .
C34 C 0.66277(16) 0.12091(13) 0.81731(9) 0.0274 1.0000 Uani . U .
C36 C 0.72444(15) 0.20941(12) 0.78547(9) 0.0242 1.0000 Uani . U .
C37 C 0.77837(16) 0.19084(14) 0.78641(10) 0.0320 1.0000 Uani . U .
C38 C 0.81091(17) 0.18850(15) 0.81337(10) 0.0364 1.0000 Uani . U .
C39 C 0.78989(16) 0.20475(14) 0.83906(10) 0.0328 1.0000 Uani . U .
C40 C 0.73578(15) 0.22301(13) 0.83679(9) 0.0248 1.0000 Uani . U .
C41 C 0.71017(15) 0.23959(13) 0.86374(8) 0.0258 1.0000 Uani . U .
C43 C 0.62930(17) 0.25291(16) 0.88682(9) 0.0360 1.0000 Uani . U .
C44 C 0.65950(19) 0.26514(17) 0.91343(10) 0.0411 1.0000 Uani . U .
C45 C 0.71788(19) 0.26489(17) 0.91455(10) 0.0419 1.0000 Uani . U .
C46 C 0.74329(18) 0.25227(16) 0.88956(10) 0.0386 1.0000 Uani . U .
C47 C 0.68711(16) 0.21239(13) 0.75665(9) 0.0262 1.0000 Uani . U .
C49 C 0.60517(17) 0.23859(15) 0.73160(9) 0.0329 1.0000 Uani . U .
C50 C 0.61692(19) 0.21932(15) 0.70486(9) 0.0365 1.0000 Uani . U .
C51 C 0.6657(2) 0.19544(18) 0.70459(10) 0.0464 1.0000 Uani . U .
C52 C 0.70151(19) 0.19204(16) 0.73072(10) 0.0404 1.0000 Uani . U .
C53 C 0.52544(15) 0.34966(13) 0.82451(8) 0.0225 1.0000 Uani . U .
C54 C 0.49876(17) 0.33129(15) 0.84790(9) 0.0334 1.0000 Uani . U .
C55 C 0.45969(19) 0.35634(16) 0.86240(10) 0.0403 1.0000 Uani . U .
C56 C 0.44724(19) 0.39902(16) 0.85284(10) 0.0380 1.0000 Uani . U .
C57 C 0.47346(18) 0.41822(14) 0.83005(10) 0.0353 1.0000 Uani . U .
C58 C 0.51267(17) 0.39388(13) 0.81622(9) 0.0308 1.0000 Uani . U .
C59 C 0.62099(15) 0.35525(12) 0.79096(8) 0.0234 1.0000 Uani . U .
C60 C 0.61553(17) 0.37875(15) 0.76429(10) 0.0338 1.0000 Uani . U .
C61 C 0.6554(2) 0.41108(17) 0.75854(12) 0.0480 1.0000 Uani . U .
C62 C 0.6999(2) 0.41981(18) 0.77932(14) 0.0535 1.0000 Uani . U .
C63 C 0.70608(19) 0.39602(17) 0.80573(13) 0.0489 1.0000 Uani . U .
C64 C 0.66737(17) 0.36338(15) 0.81131(10) 0.0362 1.0000 Uani . U .
C65 C 0.38947(15) 0.36294(11) 0.72412(8) 0.0208 1.0000 Uani . U .
C66 C 0.39981(17) 0.39076(14) 0.74875(10) 0.0334 1.0000 Uani . U .
C67 C 0.36503(19) 0.42679(16) 0.75253(12) 0.0445 1.0000 Uani . U .
C68 C 0.31944(19) 0.43532(15) 0.73175(11) 0.0412 1.0000 Uani . U .
C69 C 0.30832(18) 0.40769(15) 0.70732(10) 0.0377 1.0000 Uani . U .
C70 C 0.34287(17) 0.37132(14) 0.70368(9) 0.0302 1.0000 Uani . U .
C71 C 0.47697(14) 0.32444(12) 0.68988(8) 0.0199 1.0000 Uani . U .
C72 C 0.48681(17) 0.29096(14) 0.66985(9) 0.0294 1.0000 Uani . U .
C73 C 0.5261(2) 0.29713(17) 0.64888(10) 0.0422 1.0000 Uani . U .
C74 C 0.55526(19) 0.33637(19) 0.64870(11) 0.0474 1.0000 Uani . U .
C75 C 0.54629(17) 0.36963(17) 0.66852(10) 0.0399 1.0000 Uani . U .
C76 C 0.50706(16) 0.36418(14) 0.68926(9) 0.0290 1.0000 Uani . U .
C78 C 0.25320(15) 0.20976(13) 0.69589(9) 0.0253 1.0000 Uani . U .
C79 C 0.26686(15) 0.23443(12) 0.66851(9) 0.0255 1.0000 Uani . U .
C81 C 0.33477(19) 0.26996(16) 0.64411(10) 0.0389 1.0000 Uani . U .
C82 C 0.2973(2) 0.27799(17) 0.61881(10) 0.0429 1.0000 Uani . U .
C83 C 0.24285(19) 0.26339(17) 0.61894(10) 0.0420 1.0000 Uani . U .
C84 C 0.22681(17) 0.24198(15) 0.64420(9) 0.0346 1.0000 Uani . U .
C85 C 0.20654(17) 0.18133(14) 0.69501(10) 0.0334 1.0000 Uani . U .
C86 C 0.19701(18) 0.15802(16) 0.72074(11) 0.0406 1.0000 Uani . U .
C87 C 0.23233(17) 0.16385(14) 0.74622(10) 0.0326 1.0000 Uani . U .
C88 C 0.27782(15) 0.19318(12) 0.74581(9) 0.0249 1.0000 Uani . U .
C89 C 0.31765(15) 0.20100(12) 0.77291(8) 0.0242 1.0000 Uani . U .
C91 C 0.40377(17) 0.22942(13) 0.79236(8) 0.0280 1.0000 Uani . U .
C92 C 0.39611(19) 0.21500(15) 0.82106(9) 0.0358 1.0000 Uani . U .
C93 C 0.3468(2) 0.19300(17) 0.82547(10) 0.0422 1.0000 Uani . U .
C94 C 0.30706(19) 0.18588(15) 0.80132(10) 0.0368 1.0000 Uani . U .
C97 C 0.27390(14) 0.56307(11) 0.50734(8) 0.0186 1.0000 Uani . U .
C98 C 0.23732(15) 0.56280(12) 0.48694(8) 0.0206 1.0000 Uani . U .
C102 C 0.23613(15) 0.42096(12) 0.48875(8) 0.0201 1.0000 Uani . U .
C103 C 0.26659(15) 0.41959(12) 0.51167(8) 0.0210 1.0000 Uani . U .
C105 C 0.27429(15) 0.40701(12) 0.57429(8) 0.0229 1.0000 Uani . U .
C106 C 0.22923(16) 0.37727(13) 0.57137(9) 0.0297 1.0000 Uani . U .
C107 C 0.19791(18) 0.36999(15) 0.59542(11) 0.0377 1.0000 Uani . U .
C108 C 0.2108(2) 0.39208(16) 0.62216(11) 0.0441 1.0000 Uani . U .
C109 C 0.2554(2) 0.42102(16) 0.62499(10) 0.0455 1.0000 Uani . U .
C110 C 0.28720(18) 0.42847(14) 0.60137(9) 0.0327 1.0000 Uani . U .
C111 C 0.36148(16) 0.37472(13) 0.53836(10) 0.0280 1.0000 Uani . U .
C112 C 0.37281(19) 0.36148(15) 0.50985(11) 0.0411 1.0000 Uani . U .
C113 C 0.4137(2) 0.32901(19) 0.50665(15) 0.0614 1.0000 Uani . U .
C114 C 0.4428(2) 0.31037(19) 0.53197(17) 0.0668 1.0000 Uani . U .
C115 C 0.4321(2) 0.32443(18) 0.56013(15) 0.0599 1.0000 Uani . U .
C116 C 0.39171(19) 0.35649(15) 0.56359(12) 0.0422 1.0000 Uani . U .
C117 C 0.14682(15) 0.37945(12) 0.45364(9) 0.0229 1.0000 Uani . U .
C118 C 0.1449(2) 0.34994(16) 0.47710(10) 0.0441 1.0000 Uani . U .
C119 C 0.1038(3) 0.3174(2) 0.47613(13) 0.0643 1.0000 Uani . U .
C120 C 0.0638(2) 0.31453(18) 0.45211(13) 0.0549 1.0000 Uani . U .
C121 C 0.06520(18) 0.34351(15) 0.42861(12) 0.0450 1.0000 Uani . U .
C122 C 0.10636(17) 0.37617(13) 0.42914(10) 0.0329 1.0000 Uani . U .
C123 C 0.25003(15) 0.40787(12) 0.42970(8) 0.0230 1.0000 Uani . U .
C124 C 0.26474(17) 0.43599(15) 0.40725(9) 0.0324 1.0000 Uani . U .
C125 C 0.30747(19) 0.42406(18) 0.38966(10) 0.0435 1.0000 Uani . U .
C126 C 0.3352(2) 0.38490(18) 0.39466(13) 0.0535 1.0000 Uani . U .
C127 C 0.3210(2) 0.35684(17) 0.41692(16) 0.0663 1.0000 Uani . U .
C128 C 0.2783(2) 0.36862(15) 0.43423(13) 0.0471 1.0000 Uani . U .
C130 C 0.02892(16) 0.46058(13) 0.46698(9) 0.0266 1.0000 Uani . U .
C131 C 0.06640(16) 0.46026(13) 0.49564(9) 0.0262 1.0000 Uani . U .
C133 C 0.14487(16) 0.48799(14) 0.52335(9) 0.0297 1.0000 Uani . U .
C134 C 0.13626(19) 0.46200(15) 0.54770(10) 0.0370 1.0000 Uani . U .
C135 C 0.0918(2) 0.43319(18) 0.54530(11) 0.0522 1.0000 Uani . U .
C136 C 0.0561(2) 0.43261(17) 0.51882(11) 0.0464 1.0000 Uani . U .
C137 C -0.02643(17) 0.44480(15) 0.46594(10) 0.0356 1.0000 Uani . U .
C138 C -0.05918(18) 0.44558(17) 0.43910(11) 0.0415 1.0000 Uani . U .
C139 C -0.03767(17) 0.46188(15) 0.41395(10) 0.0360 1.0000 Uani . U .
C140 C 0.01810(15) 0.47722(12) 0.41615(9) 0.0247 1.0000 Uani . U .
C141 C 0.04495(16) 0.49229(12) 0.38922(9) 0.0256 1.0000 Uani . U .
C143 C 0.12690(18) 0.50188(15) 0.36608(9) 0.0352 1.0000 Uani . U .
C144 C 0.09764(19) 0.51295(16) 0.33916(10) 0.0391 1.0000 Uani . U .
C145 C 0.03919(19) 0.51488(16) 0.33762(10) 0.0404 1.0000 Uani . U .
C146 C 0.01274(18) 0.50450(15) 0.36282(9) 0.0360 1.0000 Uani . U .
C147 C 0.13544(15) 0.60580(12) 0.47087(8) 0.0211 1.0000 Uani . U .
C148 C 0.14164(17) 0.62277(13) 0.49975(9) 0.0287 1.0000 Uani . U .
C149 C 0.10231(19) 0.65248(15) 0.50936(10) 0.0377 1.0000 Uani . U .
C150 C 0.05718(18) 0.66571(15) 0.48978(11) 0.0390 1.0000 Uani . U .
C151 C 0.05064(18) 0.64862(16) 0.46117(11) 0.0409 1.0000 Uani . U .
C152 C 0.08926(17) 0.61829(15) 0.45160(10) 0.0362 1.0000 Uani . U .
C153 C 0.22586(15) 0.60069(12) 0.43217(8) 0.0211 1.0000 Uani . U .
C154 C 0.24539(18) 0.58247(14) 0.40685(9) 0.0341 1.0000 Uani . U .
C155 C 0.2822(2) 0.60633(16) 0.39030(10) 0.0433 1.0000 Uani . U .
C156 C 0.29898(18) 0.64807(15) 0.39945(10) 0.0375 1.0000 Uani . U .
C157 C 0.27944(18) 0.66711(14) 0.42471(10) 0.0352 1.0000 Uani . U .
C158 C 0.24280(17) 0.64358(13) 0.44079(9) 0.0281 1.0000 Uani . U .
C159 C 0.36323(15) 0.61376(12) 0.53290(8) 0.0213 1.0000 Uani . U .
C160 C 0.35686(17) 0.63755(13) 0.50635(9) 0.0303 1.0000 Uani . U .
C161 C 0.39010(19) 0.67416(15) 0.50231(11) 0.0412 1.0000 Uani . U .
C162 C 0.43010(19) 0.68781(15) 0.52488(12) 0.0437 1.0000 Uani . U .
C163 C 0.43631(18) 0.66462(15) 0.55139(11) 0.0403 1.0000 Uani . U .
C164 C 0.40388(17) 0.62760(14) 0.55571(10) 0.0331 1.0000 Uani . U .
C165 C 0.27621(15) 0.57827(12) 0.56744(8) 0.0209 1.0000 Uani . U .
C166 C 0.25515(17) 0.54454(14) 0.58390(9) 0.0312 1.0000 Uani . U .
C167 C 0.21697(18) 0.55346(17) 0.60489(10) 0.0399 1.0000 Uani . U .
C168 C 0.2008(2) 0.59583(18) 0.60965(11) 0.0463 1.0000 Uani . U .
C169 C 0.2207(2) 0.63033(19) 0.59278(12) 0.0560 1.0000 Uani . U .
C170 C 0.2584(2) 0.62171(15) 0.57190(10) 0.0398 1.0000 Uani . U .
C172 C 0.48512(16) 0.44230(13) 0.53326(10) 0.0294 1.0000 Uani . U .
C173 C 0.46075(16) 0.45153(13) 0.50212(9) 0.0286 1.0000 Uani . U .
C175 C 0.38783(19) 0.48193(15) 0.47125(10) 0.0377 1.0000 Uani . U .
C176 C 0.4128(2) 0.46997(18) 0.44543(11) 0.0473 1.0000 Uani . U .
C177 C 0.4635(2) 0.44856(19) 0.44880(11) 0.0525 1.0000 Uani . U .
C178 C 0.48786(19) 0.43912(17) 0.47724(11) 0.0434 1.0000 Uani . U .
C179 C 0.53307(19) 0.41572(17) 0.53924(11) 0.0442 1.0000 Uani . U .
C180 C 0.5552(2) 0.40995(19) 0.56842(12) 0.0523 1.0000 Uani . U .
C181 C 0.52852(18) 0.42901(16) 0.59119(11) 0.0412 1.0000 Uani . U .
C182 C 0.47964(16) 0.45333(13) 0.58413(9) 0.0292 1.0000 Uani . U .
C183 C 0.44717(16) 0.47223(14) 0.60818(9) 0.0298 1.0000 Uani . U .
C185 C 0.38933(18) 0.52681(15) 0.62349(10) 0.0370 1.0000 Uani . U .
C186 C 0.3860(2) 0.50757(17) 0.65126(10) 0.0432 1.0000 Uani . U .
C187 C 0.4139(2) 0.46850(18) 0.65712(10) 0.0474 1.0000 Uani . U .
C188 C 0.4451(2) 0.45041(16) 0.63555(10) 0.0423 1.0000 Uani . U .
C191 C 0.02519(14) 0.33082(11) 0.76152(8) 0.0183 1.0000 Uani . U .
C192 C -0.00633(14) 0.33030(12) 0.73929(8) 0.0199 1.0000 Uani . U .
C196 C -0.00385(15) 0.17488(12) 0.74264(8) 0.0240 1.0000 Uani . U .
C197 C 0.03087(15) 0.17417(12) 0.76412(8) 0.0226 1.0000 Uani . U .
C199 C 0.02613(15) 0.16342(13) 0.82415(8) 0.0230 1.0000 Uani . U .
C200 C 0.00293(16) 0.19666(14) 0.84032(8) 0.0275 1.0000 Uani . U .
C201 C -0.03830(18) 0.18676(16) 0.85916(9) 0.0373 1.0000 Uani . U .
C202 C -0.05593(19) 0.14400(18) 0.86201(10) 0.0431 1.0000 Uani . U .
C203 C -0.0335(2) 0.11066(16) 0.84568(12) 0.0475 1.0000 Uani . U .
C204 C 0.0078(2) 0.11981(14) 0.82668(11) 0.0392 1.0000 Uani . U .
C205 C 0.12297(15) 0.13116(12) 0.79636(9) 0.0238 1.0000 Uani . U .
C206 C 0.11855(17) 0.09976(14) 0.77375(10) 0.0322 1.0000 Uani . U .
C207 C 0.1564(2) 0.06418(16) 0.77471(12) 0.0448 1.0000 Uani . U .
C208 C 0.1976(2) 0.06045(16) 0.79790(13) 0.0500 1.0000 Uani . U .
C209 C 0.20224(19) 0.09134(17) 0.82052(12) 0.0446 1.0000 Uani . U .
C210 C 0.16527(17) 0.12731(15) 0.81983(10) 0.0336 1.0000 Uani . U .
C211 C -0.00575(16) 0.16868(14) 0.68149(9) 0.0289 1.0000 Uani . U .
C212 C 0.00398(17) 0.20239(15) 0.66181(9) 0.0332 1.0000 Uani . U .
C213 C 0.0415(2) 0.19788(18) 0.64018(10) 0.0464 1.0000 Uani . U .
C214 C 0.0715(2) 0.1592(2) 0.63900(11) 0.0531 1.0000 Uani . U .
C215 C 0.0639(2) 0.12553(19) 0.65856(12) 0.0522 1.0000 Uani . U .
C216 C 0.0251(2) 0.12962(16) 0.68031(10) 0.0427 1.0000 Uani . U .
C217 C -0.09761(17) 0.13187(13) 0.71412(10) 0.0328 1.0000 Uani . U .
C218 C -0.1191(2) 0.12500(17) 0.74079(14) 0.0551 1.0000 Uani . U .
C219 C -0.1573(3) 0.09061(18) 0.74481(17) 0.0696 1.0000 Uani . U .
C220 C -0.1731(2) 0.06320(19) 0.72091(16) 0.0645 1.0000 Uani . U .
C221 C -0.1493(2) 0.06787(18) 0.69371(14) 0.0605 1.0000 Uani . U .
C222 C -0.1113(2) 0.10239(16) 0.68992(12) 0.0504 1.0000 Uani . U .
C224 C -0.23347(16) 0.27786(14) 0.68504(10) 0.0325 1.0000 Uani . U .
C225 C -0.28286(19) 0.30319(17) 0.68344(12) 0.0448 1.0000 Uani . U .
C226 C -0.29769(19) 0.32406(19) 0.70880(12) 0.0510 1.0000 Uani . U .
C227 C -0.26398(17) 0.31983(16) 0.73542(11) 0.0414 1.0000 Uani . U .
C228 C -0.21454(16) 0.29414(13) 0.73534(10) 0.0304 1.0000 Uani . U .
C229 C -0.17593(16) 0.28928(13) 0.76349(10) 0.0291 1.0000 Uani . U .
C231 C -0.09072(17) 0.26383(14) 0.78528(10) 0.0331 1.0000 Uani . U .
C232 C -0.10050(18) 0.28025(15) 0.81311(10) 0.0375 1.0000 Uani . U .
C233 C -0.1512(2) 0.30188(16) 0.81583(11) 0.0434 1.0000 Uani . U .
C234 C -0.18869(19) 0.30643(15) 0.79086(11) 0.0406 1.0000 Uani . U .
C235 C -0.21525(17) 0.25424(14) 0.65833(10) 0.0349 1.0000 Uani . U .
C237 C -0.1446(2) 0.22046(19) 0.63546(12) 0.0577 1.0000 Uani . U .
C238 C -0.1787(2) 0.21330(18) 0.60952(12) 0.0555 1.0000 Uani . U .
C239 C -0.2336(2) 0.22741(16) 0.60819(12) 0.0500 1.0000 Uani . U .
C240 C -0.25263(19) 0.24725(15) 0.63285(11) 0.0435 1.0000 Uani . U .
C241 C -0.02110(15) 0.34213(12) 0.67646(8) 0.0216 1.0000 Uani . U .
C242 C 0.02187(16) 0.37364(13) 0.67856(9) 0.0279 1.0000 Uani . U .
C243 C 0.04824(19) 0.38527(15) 0.65336(10) 0.0386 1.0000 Uani . U .
C244 C 0.0313(2) 0.36565(16) 0.62595(11) 0.0467 1.0000 Uani . U .
C245 C -0.0119(3) 0.33554(16) 0.62348(10) 0.0493 1.0000 Uani . U .
C246 C -0.0382(2) 0.32339(14) 0.64886(9) 0.0354 1.0000 Uani . U .
C247 C -0.10796(15) 0.36747(12) 0.71414(9) 0.0256 1.0000 Uani . U .
C248 C -0.11387(18) 0.38462(15) 0.74242(11) 0.0391 1.0000 Uani . U .
C249 C -0.1563(2) 0.41515(16) 0.74677(13) 0.0491 1.0000 Uani . U .
C250 C -0.1935(2) 0.42786(16) 0.72257(14) 0.0504 1.0000 Uani . U .
C251 C -0.18953(18) 0.40970(16) 0.69511(12) 0.0461 1.0000 Uani . U .
C252 C -0.14702(17) 0.37906(15) 0.69052(11) 0.0374 1.0000 Uani . U .
C253 C 0.02665(15) 0.34419(12) 0.82343(8) 0.0226 1.0000 Uani . U .
C254 C 0.03364(18) 0.32299(15) 0.85127(9) 0.0325 1.0000 Uani . U .
C255 C 0.0005(2) 0.33512(18) 0.87380(10) 0.0444 1.0000 Uani . U .
C256 C -0.0389(2) 0.36734(18) 0.86893(11) 0.0498 1.0000 Uani . U .
C257 C -0.0459(2) 0.38989(17) 0.84154(11) 0.0462 1.0000 Uani . U .
C258 C -0.01285(18) 0.37814(14) 0.81881(10) 0.0334 1.0000 Uani . U .
C259 C 0.12231(14) 0.36914(11) 0.79231(8) 0.0190 1.0000 Uani . U .
C260 C 0.12959(16) 0.39143(13) 0.76569(9) 0.0267 1.0000 Uani . U .
C261 C 0.17303(18) 0.42175(15) 0.76485(11) 0.0383 1.0000 Uani . U .
C262 C 0.20915(17) 0.43018(14) 0.79022(11) 0.0379 1.0000 Uani . U .
C263 C 0.20232(17) 0.40812(15) 0.81673(10) 0.0363 1.0000 Uani . U .
C264 C 0.15927(17) 0.37728(14) 0.81791(9) 0.0302 1.0000 Uani . U .
C266 C 0.22906(15) 0.29692(12) 0.77434(9) 0.0252 1.0000 Uani . U .
C267 C 0.19083(16) 0.29240(12) 0.74627(9) 0.0253 1.0000 Uani . U .
C269 C 0.11154(17) 0.26039(14) 0.72207(9) 0.0318 1.0000 Uani . U .
C270 C 0.11716(18) 0.28285(14) 0.69590(9) 0.0326 1.0000 Uani . U .
C271 C 0.16187(19) 0.31143(15) 0.69503(10) 0.0392 1.0000 Uani . U .
C272 C 0.19885(18) 0.31656(15) 0.72023(10) 0.0363 1.0000 Uani . U .
C273 C 0.28015(16) 0.31980(15) 0.77489(10) 0.0339 1.0000 Uani . U .
C274 C 0.31402(17) 0.32354(15) 0.80158(10) 0.0379 1.0000 Uani . U .
C275 C 0.29656(16) 0.30464(14) 0.82705(10) 0.0333 1.0000 Uani . U .
C276 C 0.24506(15) 0.28186(13) 0.82514(9) 0.0270 1.0000 Uani . U .
C277 C 0.22404(16) 0.26133(13) 0.85220(9) 0.0298 1.0000 Uani . U .
C279 C 0.14855(18) 0.23420(15) 0.87547(10) 0.0380 1.0000 Uani . U .
C280 C 0.18083(19) 0.22645(16) 0.90208(10) 0.0431 1.0000 Uani . U .
C281 C 0.23826(19) 0.23588(17) 0.90329(11) 0.0468 1.0000 Uani . U .
C282 C 0.25983(18) 0.25301(16) 0.87813(10) 0.0407 1.0000 Uani . U .
C285 C 0.25798(15) -0.07765(12) 0.50832(8) 0.0216 1.0000 Uani . U .
C286 C 0.22666(15) -0.07788(12) 0.48553(8) 0.0232 1.0000 Uani . U .
C290 C 0.22877(15) 0.06874(12) 0.49018(9) 0.0231 1.0000 Uani . U .
C291 C 0.26476(15) 0.07117(12) 0.51054(8) 0.0221 1.0000 Uani . U .
C293 C 0.36428(15) 0.11674(12) 0.53019(9) 0.0244 1.0000 Uani . U .
C294 C 0.35291(18) 0.14259(14) 0.50481(10) 0.0341 1.0000 Uani . U .
C295 C 0.3904(2) 0.17593(17) 0.49799(11) 0.0453 1.0000 Uani . U .
C296 C 0.4386(2) 0.18374(17) 0.51734(12) 0.0471 1.0000 Uani . U .
C297 C 0.44958(18) 0.15830(16) 0.54259(11) 0.0408 1.0000 Uani . U .
C298 C 0.41358(16) 0.12435(15) 0.54885(10) 0.0322 1.0000 Uani . U .
C299 C 0.28425(17) 0.08893(14) 0.57184(9) 0.0304 1.0000 Uani . U .
C300 C 0.2442(2) 0.06078(17) 0.58185(10) 0.0423 1.0000 Uani . U .
C301 C 0.2179(2) 0.0706(2) 0.60758(12) 0.0576 1.0000 Uani . U .
C302 C 0.2349(3) 0.1062(2) 0.62447(13) 0.0615 1.0000 Uani . U .
C303 C 0.2765(3) 0.1338(2) 0.61591(13) 0.0612 1.0000 Uani . U .
C304 C 0.3013(2) 0.12551(17) 0.58933(11) 0.0488 1.0000 Uani . U .
C305 C 0.22776(16) 0.08832(13) 0.43142(9) 0.0273 1.0000 Uani . U .
C306 C 0.24944(18) 0.05770(15) 0.41207(9) 0.0343 1.0000 Uani . U .
C307 C 0.2914(2) 0.07097(19) 0.39395(10) 0.0466 1.0000 Uani . U .
C308 C 0.3120(2) 0.1131(2) 0.39545(13) 0.0570 1.0000 Uani . U .
C309 C 0.2909(2) 0.14363(19) 0.41461(13) 0.0524 1.0000 Uani . U .
C310 C 0.24913(18) 0.13151(15) 0.43212(11) 0.0376 1.0000 Uani . U .
C311 C 0.13593(15) 0.11679(13) 0.46613(9) 0.0261 1.0000 Uani . U .
C312 C 0.1474(2) 0.14432(18) 0.48998(12) 0.0514 1.0000 Uani . U .
C313 C 0.1116(2) 0.1789(2) 0.49577(14) 0.0628 1.0000 Uani . U .
C314 C 0.0638(2) 0.18597(19) 0.47748(13) 0.0548 1.0000 Uani . U .
C315 C 0.0505(2) 0.1576(2) 0.45426(12) 0.0630 1.0000 Uani . U .
C316 C 0.0858(2) 0.12219(18) 0.44838(11) 0.0472 1.0000 Uani . U .
C318 C 0.01762(17) -0.04819(14) 0.46817(10) 0.0340 1.0000 Uani . U .
C319 C 0.05051(18) -0.04167(14) 0.49814(10) 0.0346 1.0000 Uani . U .
C321 C 0.1313(2) -0.01330(16) 0.52378(11) 0.0428 1.0000 Uani . U .
C322 C 0.1180(2) -0.02983(18) 0.55095(12) 0.0489 1.0000 Uani . U .
C323 C 0.0674(2) -0.0529(2) 0.55080(12) 0.0556 1.0000 Uani . U .
C324 C 0.0341(2) -0.05800(18) 0.52434(12) 0.0491 1.0000 Uani . U .
C325 C -0.03094(19) -0.07499(17) 0.46567(12) 0.0459 1.0000 Uani . U .
C326 C -0.0590(2) -0.08017(19) 0.43762(12) 0.0536 1.0000 Uani . U .
C327 C -0.0402(2) -0.06034(17) 0.41322(12) 0.0476 1.0000 Uani . U .
C328 C 0.00890(16) -0.03462(15) 0.41736(10) 0.0338 1.0000 Uani . U .
C329 C 0.03284(17) -0.01280(14) 0.39130(10) 0.0331 1.0000 Uani . U .
C331 C 0.1073(2) 0.02390(18) 0.37283(11) 0.0474 1.0000 Uani . U .
C332 C 0.0800(2) 0.02718(17) 0.34445(11) 0.0442 1.0000 Uani . U .
C333 C 0.0262(2) 0.01044(17) 0.33958(11) 0.0474 1.0000 Uani . U .
C334 C 0.00242(19) -0.00910(18) 0.36292(10) 0.0454 1.0000 Uani . U .
C335 C 0.22328(16) -0.09495(13) 0.42416(9) 0.0251 1.0000 Uani . U .
C336 C 0.21193(18) -0.07991(15) 0.39461(9) 0.0361 1.0000 Uani . U .
C337 C 0.2451(2) -0.09455(18) 0.37263(10) 0.0469 1.0000 Uani . U .
C338 C 0.2896(2) -0.12190(17) 0.37961(11) 0.0447 1.0000 Uani . U .
C339 C 0.30214(19) -0.13639(15) 0.40861(10) 0.0379 1.0000 Uani . U .
C340 C 0.26861(17) -0.12342(14) 0.43077(9) 0.0306 1.0000 Uani . U .
C341 C 0.12964(15) -0.11864(12) 0.45809(8) 0.0227 1.0000 Uani . U .
C342 C 0.12062(17) -0.13523(13) 0.48604(9) 0.0290 1.0000 Uani . U .
C343 C 0.07885(18) -0.16640(14) 0.48914(11) 0.0374 1.0000 Uani . U .
C344 C 0.0460(2) -0.18188(16) 0.46404(11) 0.0441 1.0000 Uani . U .
C345 C 0.05367(19) -0.16510(16) 0.43601(11) 0.0407 1.0000 Uani . U .
C346 C 0.09498(17) -0.13313(14) 0.43289(9) 0.0315 1.0000 Uani . U .
C347 C 0.35339(15) -0.11863(12) 0.53838(8) 0.0223 1.0000 Uani . U .
C348 C 0.3540(3) -0.1463(2) 0.51434(11) 0.0650 1.0000 Uani . U .
C349 C 0.3961(3) -0.1777(2) 0.51313(12) 0.0727 1.0000 Uani . U .
C350 C 0.4388(2) -0.18110(17) 0.53550(11) 0.0473 1.0000 Uani . U .
C351 C 0.43839(18) -0.15404(15) 0.55979(12) 0.0407 1.0000 Uani . U .
C352 C 0.39688(18) -0.12267(14) 0.56130(10) 0.0345 1.0000 Uani . U .
C353 C 0.26237(15) -0.08501(12) 0.57067(8) 0.0236 1.0000 Uani . U .
C354 C 0.2663(2) -0.05737(15) 0.59532(10) 0.0390 1.0000 Uani . U .
C355 C 0.2329(2) -0.06498(18) 0.61866(11) 0.0527 1.0000 Uani . U .
C356 C 0.1963(2) -0.10016(17) 0.61736(10) 0.0465 1.0000 Uani . U .
C357 C 0.1920(2) -0.12806(16) 0.59289(11) 0.0422 1.0000 Uani . U .
C358 C 0.22482(17) -0.12067(14) 0.56939(9) 0.0315 1.0000 Uani . U .
C360 C 0.46995(15) -0.04789(13) 0.51540(9) 0.0254 1.0000 Uani . U .
C361 C 0.43082(15) -0.04355(13) 0.48760(9) 0.0254 1.0000 Uani . U .
C363 C 0.34816(16) -0.01428(15) 0.46490(9) 0.0319 1.0000 Uani . U .
C364 C 0.35642(17) -0.03321(14) 0.43763(9) 0.0318 1.0000 Uani . U .
C365 C 0.40368(19) -0.05866(16) 0.43564(10) 0.0397 1.0000 Uani . U .
C366 C 0.44109(18) -0.06403(15) 0.46065(10) 0.0359 1.0000 Uani . U .
C367 C 0.51969(17) -0.07234(15) 0.51608(10) 0.0360 1.0000 Uani . U .
C368 C 0.55458(18) -0.07544(16) 0.54248(10) 0.0408 1.0000 Uani . U .
C369 C 0.53944(17) -0.05357(15) 0.56756(10) 0.0353 1.0000 Uani . U .
C370 C 0.48918(16) -0.02926(13) 0.56566(9) 0.0269 1.0000 Uani . U .
C371 C 0.47071(16) -0.00509(12) 0.59178(9) 0.0266 1.0000 Uani . U .
C373 C 0.39706(19) 0.02543(16) 0.61497(10) 0.0394 1.0000 Uani . U .
C374 C 0.4321(2) 0.03787(16) 0.64005(10) 0.0431 1.0000 Uani . U .
C375 C 0.4888(2) 0.02849(14) 0.64049(10) 0.0409 1.0000 Uani . U .
C376 C 0.50847(18) 0.00689(13) 0.6164(1) 0.0336 1.0000 Uani . U .
C378 C 0.0474(2) 0.49945(16) 0.75258(12) 0.0459 1.0000 Uani . U .
C381 C 0.8081(3) 0.2522(2) 0.50418(13) 0.0654 1.0000 Uani . U .
C440 C 0.4538(3) 0.0047(3) 0.75171(14) 0.0848 1.0000 Uani . U .
Cl7 Cl 0.27098(16) 0.28277(11) 0.04445(6) 0.1567 1.0000 Uani . U .
Cl8 Cl 0.25156(15) 0.25179(13) -0.01632(7) 0.1672 1.0000 Uani . U .
Cl9 Cl 0.8330(3) 0.25630(18) 0.54071(9) 0.0853 0.3500 Uani . . 2
Cl10 Cl 0.7466(5) 0.2269(8) 0.4998(2) 0.3201 0.3500 Uani . . 2
C1 C 0.2835(4) 0.2312(4) 0.0286(3) 0.1548 1.0000 Uani . U .
H91 H 0.5260 0.1784 0.8608 0.0354 1.0000 Uiso R . .
H101 H 0.4767 0.1340 0.8922 0.0438 1.0000 Uiso R . .
H111 H 0.4466 0.0637 0.8767 0.0432 1.0000 Uiso R . .
H121 H 0.4668 0.0362 0.8304 0.0418 1.0000 Uiso R . .
H131 H 0.5161 0.0801 0.7988 0.0356 1.0000 Uiso R . .
H181 H 0.4084 0.1202 0.7679 0.0322 1.0000 Uiso R . .
H191 H 0.3403 0.0665 0.7762 0.0450 1.0000 Uiso R . .
H201 H 0.2811 0.0392 0.7361 0.0526 1.0000 Uiso R . .
H211 H 0.2882 0.0653 0.6879 0.0497 1.0000 Uiso R . .
H221 H 0.3542 0.1205 0.6793 0.0359 1.0000 Uiso R . .
H241 H 0.4139 0.1907 0.6543 0.0362 1.0000 Uiso R . .
H251 H 0.4603 0.1791 0.6111 0.0508 1.0000 Uiso R . .
H261 H 0.5460 0.1416 0.6140 0.0516 1.0000 Uiso R . .
H271 H 0.5830 0.1114 0.6594 0.0456 1.0000 Uiso R . .
H281 H 0.5367 0.1213 0.7031 0.0345 1.0000 Uiso R . .
H301 H 0.5970 0.1143 0.7505 0.0448 1.0000 Uiso R . .
H311 H 0.6712 0.0658 0.7439 0.0597 1.0000 Uiso R . .
H321 H 0.7387 0.0506 0.7833 0.0482 1.0000 Uiso R . .
H331 H 0.7335 0.0852 0.8293 0.0402 1.0000 Uiso R . .
H341 H 0.6617 0.1356 0.8360 0.0330 1.0000 Uiso R . .
H371 H 0.7924 0.1800 0.7686 0.0385 1.0000 Uiso R . .
H381 H 0.8476 0.1758 0.8144 0.0437 1.0000 Uiso R . .
H391 H 0.8119 0.2035 0.8579 0.0394 1.0000 Uiso R . .
H431 H 0.5893 0.2532 0.8859 0.0433 1.0000 Uiso R . .
H441 H 0.6408 0.2735 0.9304 0.0493 1.0000 Uiso R . .
H451 H 0.7401 0.2733 0.9324 0.0502 1.0000 Uiso R . .
H461 H 0.7833 0.2522 0.8899 0.0465 1.0000 Uiso R . .
H491 H 0.5710 0.2549 0.7319 0.0394 1.0000 Uiso R . .
H501 H 0.5919 0.2226 0.6872 0.0437 1.0000 Uiso R . .
H511 H 0.6750 0.1814 0.6867 0.0556 1.0000 Uiso R . .
H521 H 0.7357 0.1758 0.7309 0.0487 1.0000 Uiso R . .
H541 H 0.5070 0.3017 0.8541 0.0401 1.0000 Uiso R . .
H551 H 0.4420 0.3440 0.8787 0.0483 1.0000 Uiso R . .
H561 H 0.4198 0.4155 0.8622 0.0456 1.0000 Uiso R . .
H571 H 0.4647 0.4478 0.8239 0.0423 1.0000 Uiso R . .
H581 H 0.5315 0.4072 0.8007 0.0370 1.0000 Uiso R . .
H601 H 0.5846 0.3729 0.7498 0.0406 1.0000 Uiso R . .
H611 H 0.6515 0.4270 0.7401 0.0575 1.0000 Uiso R . .
H621 H 0.7265 0.4421 0.7756 0.0642 1.0000 Uiso R . .
H631 H 0.7370 0.4020 0.8202 0.0585 1.0000 Uiso R . .
H641 H 0.6727 0.3464 0.8292 0.0435 1.0000 Uiso R . .
H661 H 0.4310 0.3851 0.7631 0.0401 1.0000 Uiso R . .
H671 H 0.3724 0.4457 0.7694 0.0534 1.0000 Uiso R . .
H681 H 0.2958 0.4602 0.7343 0.0495 1.0000 Uiso R . .
H691 H 0.2771 0.4135 0.6930 0.0452 1.0000 Uiso R . .
H701 H 0.3346 0.3520 0.6871 0.0363 1.0000 Uiso R . .
H721 H 0.4668 0.2637 0.6704 0.0354 1.0000 Uiso R . .
H731 H 0.5325 0.2744 0.6349 0.0507 1.0000 Uiso R . .
H741 H 0.5822 0.3405 0.6346 0.0571 1.0000 Uiso R . .
H751 H 0.5670 0.3965 0.6681 0.0479 1.0000 Uiso R . .
H761 H 0.5007 0.3873 0.7029 0.0349 1.0000 Uiso R . .
H811 H 0.3726 0.2800 0.6441 0.0467 1.0000 Uiso R . .
H821 H 0.3092 0.2932 0.6019 0.0517 1.0000 Uiso R . .
H831 H 0.2164 0.2679 0.6020 0.0504 1.0000 Uiso R . .
H841 H 0.1889 0.2325 0.6449 0.0416 1.0000 Uiso R . .
H851 H 0.1820 0.1781 0.6772 0.0402 1.0000 Uiso R . .
H861 H 0.1660 0.1381 0.7206 0.0486 1.0000 Uiso R . .
H871 H 0.2262 0.1482 0.7640 0.0392 1.0000 Uiso R . .
H911 H 0.4376 0.2448 0.7892 0.0337 1.0000 Uiso R . .
H921 H 0.4241 0.2201 0.8373 0.0431 1.0000 Uiso R . .
H931 H 0.3401 0.1828 0.8449 0.0507 1.0000 Uiso R . .
H941 H 0.2729 0.1708 0.8041 0.0443 1.0000 Uiso R . .
H1061 H 0.2201 0.3621 0.5530 0.0358 1.0000 Uiso R . .
H1071 H 0.1673 0.3497 0.5935 0.0453 1.0000 Uiso R . .
H1081 H 0.1889 0.3872 0.6386 0.0529 1.0000 Uiso R . .
H1091 H 0.2644 0.4361 0.6434 0.0548 1.0000 Uiso R . .
H1101 H 0.3182 0.4484 0.6037 0.0392 1.0000 Uiso R . .
H1121 H 0.3529 0.3744 0.4926 0.0493 1.0000 Uiso R . .
H1131 H 0.4216 0.3197 0.4872 0.0737 1.0000 Uiso R . .
H1141 H 0.4701 0.2879 0.5298 0.0800 1.0000 Uiso R . .
H1151 H 0.4525 0.3119 0.5773 0.0718 1.0000 Uiso R . .
H1161 H 0.3847 0.3661 0.5831 0.0506 1.0000 Uiso R . .
H1181 H 0.1719 0.3521 0.4941 0.0528 1.0000 Uiso R . .
H1191 H 0.1034 0.2968 0.4922 0.0774 1.0000 Uiso R . .
H1201 H 0.0350 0.2926 0.4518 0.0659 1.0000 Uiso R . .
H1211 H 0.0378 0.3412 0.4118 0.0541 1.0000 Uiso R . .
H1221 H 0.1069 0.3963 0.4128 0.0395 1.0000 Uiso R . .
H1241 H 0.2456 0.4635 0.4039 0.0389 1.0000 Uiso R . .
H1251 H 0.3173 0.4433 0.3742 0.0522 1.0000 Uiso R . .
H1261 H 0.3646 0.3769 0.3827 0.0641 1.0000 Uiso R . .
H1271 H 0.3403 0.3295 0.4203 0.0793 1.0000 Uiso R . .
H1281 H 0.2684 0.3491 0.4496 0.0566 1.0000 Uiso R . .
H1331 H 0.1765 0.5073 0.5249 0.0357 1.0000 Uiso R . .
H1341 H 0.1605 0.4640 0.5657 0.0443 1.0000 Uiso R . .
H1351 H 0.0853 0.4139 0.5614 0.0626 1.0000 Uiso R . .
H1361 H 0.0247 0.4131 0.5168 0.0556 1.0000 Uiso R . .
H1371 H -0.0411 0.4337 0.4835 0.0428 1.0000 Uiso R . .
H1381 H -0.0968 0.4348 0.4379 0.0498 1.0000 Uiso R . .
H1391 H -0.0603 0.4628 0.3953 0.0432 1.0000 Uiso R . .
H1431 H 0.1669 0.5011 0.3672 0.0423 1.0000 Uiso R . .
H1441 H 0.1170 0.5191 0.3220 0.0469 1.0000 Uiso R . .
H1451 H 0.0178 0.5232 0.3195 0.0484 1.0000 Uiso R . .
H1461 H -0.0273 0.5056 0.3622 0.0432 1.0000 Uiso R . .
H1481 H 0.1730 0.6140 0.5131 0.0346 1.0000 Uiso R . .
H1491 H 0.1065 0.6636 0.5293 0.0452 1.0000 Uiso R . .
H1501 H 0.0307 0.6866 0.4960 0.0469 1.0000 Uiso R . .
H1511 H 0.0194 0.6576 0.4478 0.0491 1.0000 Uiso R . .
H1521 H 0.0839 0.6062 0.4319 0.0435 1.0000 Uiso R . .
H1541 H 0.2337 0.5535 0.4006 0.0410 1.0000 Uiso R . .
H1551 H 0.2956 0.5937 0.3729 0.0519 1.0000 Uiso R . .
H1561 H 0.3243 0.6642 0.3883 0.0450 1.0000 Uiso R . .
H1571 H 0.2912 0.6961 0.4309 0.0423 1.0000 Uiso R . .
H1581 H 0.2289 0.6567 0.4579 0.0337 1.0000 Uiso R . .
H1601 H 0.3293 0.6286 0.4908 0.0364 1.0000 Uiso R . .
H1611 H 0.3854 0.6901 0.4840 0.0495 1.0000 Uiso R . .
H1621 H 0.4531 0.7129 0.5220 0.0525 1.0000 Uiso R . .
H1631 H 0.4633 0.6743 0.5670 0.0485 1.0000 Uiso R . .
H1641 H 0.4091 0.6116 0.5740 0.0398 1.0000 Uiso R . .
H1661 H 0.2668 0.5149 0.5809 0.0376 1.0000 Uiso R . .
H1671 H 0.2023 0.5299 0.6159 0.0479 1.0000 Uiso R . .
H1681 H 0.1758 0.6020 0.6245 0.0555 1.0000 Uiso R . .
H1691 H 0.2082 0.6598 0.5956 0.0671 1.0000 Uiso R . .
H1701 H 0.2723 0.6453 0.5606 0.0478 1.0000 Uiso R . .
H1751 H 0.3525 0.4968 0.4690 0.0452 1.0000 Uiso R . .
H1761 H 0.3950 0.4766 0.4261 0.0568 1.0000 Uiso R . .
H1771 H 0.4818 0.4403 0.4317 0.0630 1.0000 Uiso R . .
H1781 H 0.5231 0.4241 0.4798 0.0521 1.0000 Uiso R . .
H1791 H 0.5500 0.4018 0.5233 0.0530 1.0000 Uiso R . .
H1801 H 0.5886 0.3930 0.5729 0.0627 1.0000 Uiso R . .
H1811 H 0.5434 0.4255 0.6115 0.0494 1.0000 Uiso R . .
H1851 H 0.3698 0.5539 0.6195 0.0444 1.0000 Uiso R . .
H1861 H 0.3650 0.5211 0.6658 0.0519 1.0000 Uiso R . .
H1871 H 0.4120 0.4539 0.6758 0.0567 1.0000 Uiso R . .
H1881 H 0.4649 0.4233 0.6393 0.0508 1.0000 Uiso R . .
H2001 H 0.0153 0.2264 0.8385 0.0331 1.0000 Uiso R . .
H2011 H -0.0543 0.2097 0.8701 0.0448 1.0000 Uiso R . .
H2021 H -0.0837 0.1372 0.8752 0.0518 1.0000 Uiso R . .
H2031 H -0.0465 0.0811 0.8475 0.0570 1.0000 Uiso R . .
H2041 H 0.0235 0.0967 0.8156 0.0470 1.0000 Uiso R . .
H2061 H 0.0899 0.1023 0.7576 0.0388 1.0000 Uiso R . .
H2071 H 0.1535 0.0426 0.7592 0.0537 1.0000 Uiso R . .
H2081 H 0.2233 0.0363 0.7984 0.0601 1.0000 Uiso R . .
H2091 H 0.2307 0.0882 0.8367 0.0535 1.0000 Uiso R . .
H2101 H 0.1690 0.1490 0.8353 0.0403 1.0000 Uiso R . .
H2121 H -0.0157 0.2296 0.6631 0.0398 1.0000 Uiso R . .
H2131 H 0.0464 0.2212 0.6264 0.0556 1.0000 Uiso R . .
H2141 H 0.0978 0.1558 0.6245 0.0637 1.0000 Uiso R . .
H2151 H 0.0850 0.0989 0.6575 0.0625 1.0000 Uiso R . .
H2161 H 0.0201 0.1061 0.6939 0.0513 1.0000 Uiso R . .
H2181 H -0.1080 0.1441 0.7572 0.0661 1.0000 Uiso R . .
H2191 H -0.1719 0.0863 0.7636 0.0834 1.0000 Uiso R . .
H2201 H -0.2005 0.0408 0.7229 0.0774 1.0000 Uiso R . .
H2211 H -0.1589 0.0476 0.6778 0.0726 1.0000 Uiso R . .
H2221 H -0.0951 0.1060 0.6715 0.0603 1.0000 Uiso R . .
H2251 H -0.3059 0.3060 0.6650 0.0537 1.0000 Uiso R . .
H2261 H -0.3312 0.3414 0.7080 0.0612 1.0000 Uiso R . .
H2271 H -0.2738 0.3338 0.7532 0.0497 1.0000 Uiso R . .
H2311 H -0.0562 0.2487 0.7835 0.0398 1.0000 Uiso R . .
H2321 H -0.0733 0.2768 0.8299 0.0451 1.0000 Uiso R . .
H2331 H -0.1597 0.3134 0.8346 0.0521 1.0000 Uiso R . .
H2341 H -0.2235 0.3213 0.7923 0.0487 1.0000 Uiso R . .
H2371 H -0.1066 0.2104 0.6364 0.0692 1.0000 Uiso R . .
H2381 H -0.1646 0.1989 0.5929 0.0663 1.0000 Uiso R . .
H2391 H -0.2581 0.2235 0.5904 0.0601 1.0000 Uiso R . .
H2401 H -0.2910 0.2561 0.6326 0.0522 1.0000 Uiso R . .
H2421 H 0.0332 0.3872 0.6973 0.0335 1.0000 Uiso R . .
H2431 H 0.0778 0.4066 0.6548 0.0463 1.0000 Uiso R . .
H2441 H 0.0498 0.3732 0.6088 0.0561 1.0000 Uiso R . .
H2451 H -0.0240 0.3229 0.6045 0.0592 1.0000 Uiso R . .
H2461 H -0.0679 0.3022 0.6472 0.0425 1.0000 Uiso R . .
H2481 H -0.0887 0.3755 0.7590 0.0469 1.0000 Uiso R . .
H2491 H -0.1597 0.4271 0.7661 0.0587 1.0000 Uiso R . .
H2501 H -0.2218 0.4493 0.7252 0.0604 1.0000 Uiso R . .
H2511 H -0.2159 0.4179 0.6788 0.0553 1.0000 Uiso R . .
H2521 H -0.1449 0.3663 0.6713 0.0450 1.0000 Uiso R . .
H2541 H 0.0611 0.3002 0.8548 0.0390 1.0000 Uiso R . .
H2551 H 0.0055 0.3208 0.8928 0.0531 1.0000 Uiso R . .
H2561 H -0.0622 0.3747 0.8843 0.0596 1.0000 Uiso R . .
H2571 H -0.0729 0.4130 0.8385 0.0553 1.0000 Uiso R . .
H2581 H -0.0172 0.3933 0.8001 0.0402 1.0000 Uiso R . .
H2601 H 0.1048 0.3858 0.7482 0.0322 1.0000 Uiso R . .
H2611 H 0.1780 0.4369 0.7467 0.0460 1.0000 Uiso R . .
H2621 H 0.2388 0.4511 0.7894 0.0456 1.0000 Uiso R . .
H2631 H 0.2271 0.4141 0.8342 0.0435 1.0000 Uiso R . .
H2641 H 0.1549 0.3618 0.8360 0.0363 1.0000 Uiso R . .
H2691 H 0.0807 0.2405 0.7226 0.0382 1.0000 Uiso R . .
H2701 H 0.0908 0.2787 0.6788 0.0392 1.0000 Uiso R . .
H2711 H 0.1671 0.3275 0.6772 0.0472 1.0000 Uiso R . .
H2721 H 0.2298 0.3364 0.7200 0.0437 1.0000 Uiso R . .
H2731 H 0.2915 0.3327 0.7571 0.0407 1.0000 Uiso R . .
H2741 H 0.3489 0.3390 0.8023 0.0455 1.0000 Uiso R . .
H2751 H 0.3191 0.3070 0.8457 0.0400 1.0000 Uiso R . .
H2791 H 0.1096 0.2268 0.8744 0.0457 1.0000 Uiso R . .
H2801 H 0.1645 0.2151 0.9191 0.0518 1.0000 Uiso R . .
H2811 H 0.2622 0.2306 0.9211 0.0561 1.0000 Uiso R . .
H2821 H 0.2990 0.2592 0.8785 0.0488 1.0000 Uiso R . .
H2941 H 0.3194 0.1377 0.4920 0.0410 1.0000 Uiso R . .
H2951 H 0.3831 0.1931 0.4803 0.0544 1.0000 Uiso R . .
H2961 H 0.4640 0.2067 0.5131 0.0565 1.0000 Uiso R . .
H2971 H 0.4822 0.1641 0.5559 0.0491 1.0000 Uiso R . .
H2981 H 0.4224 0.1061 0.5659 0.0387 1.0000 Uiso R . .
H3001 H 0.2343 0.0344 0.5710 0.0507 1.0000 Uiso R . .
H3011 H 0.1882 0.0524 0.6133 0.0690 1.0000 Uiso R . .
H3021 H 0.2180 0.1121 0.6424 0.0739 1.0000 Uiso R . .
H3031 H 0.2883 0.1586 0.6280 0.0733 1.0000 Uiso R . .
H3041 H 0.3297 0.1448 0.5833 0.0585 1.0000 Uiso R . .
H3061 H 0.2358 0.0281 0.4112 0.0412 1.0000 Uiso R . .
H3071 H 0.3055 0.0503 0.3805 0.0558 1.0000 Uiso R . .
H3081 H 0.3409 0.1216 0.3833 0.0685 1.0000 Uiso R . .
H3091 H 0.3054 0.1730 0.4156 0.0628 1.0000 Uiso R . .
H3101 H 0.2345 0.1529 0.4449 0.0451 1.0000 Uiso R . .
H3121 H 0.1808 0.1397 0.5030 0.0619 1.0000 Uiso R . .
H3131 H 0.1206 0.1977 0.5126 0.0756 1.0000 Uiso R . .
H3141 H 0.0399 0.2104 0.4808 0.0657 1.0000 Uiso R . .
H3151 H 0.0164 0.1619 0.4417 0.0753 1.0000 Uiso R . .
H3161 H 0.0754 0.1022 0.4324 0.0567 1.0000 Uiso R . .
H3211 H 0.1655 0.0028 0.5234 0.0515 1.0000 Uiso R . .
H3221 H 0.1423 -0.0257 0.5688 0.0585 1.0000 Uiso R . .
H3231 H 0.0561 -0.0650 0.5689 0.0666 1.0000 Uiso R . .
H3241 H -0.0010 -0.0731 0.5243 0.0588 1.0000 Uiso R . .
H3251 H -0.0439 -0.0890 0.4827 0.0551 1.0000 Uiso R . .
H3261 H -0.0921 -0.0979 0.4353 0.0642 1.0000 Uiso R . .
H3271 H -0.0598 -0.0638 0.3939 0.0571 1.0000 Uiso R . .
H3311 H 0.1443 0.0358 0.3762 0.0568 1.0000 Uiso R . .
H3321 H 0.0978 0.0406 0.3286 0.0530 1.0000 Uiso R . .
H3331 H 0.0058 0.0125 0.3203 0.0569 1.0000 Uiso R . .
H3341 H -0.0350 -0.0203 0.3599 0.0544 1.0000 Uiso R . .
H3361 H 0.1817 -0.0598 0.3896 0.0433 1.0000 Uiso R . .
H3371 H 0.2364 -0.0852 0.3524 0.0562 1.0000 Uiso R . .
H3381 H 0.3122 -0.1311 0.3644 0.0537 1.0000 Uiso R . .
H3391 H 0.3337 -0.1552 0.4134 0.0457 1.0000 Uiso R . .
H3401 H 0.2767 -0.1341 0.4507 0.0367 1.0000 Uiso R . .
H3421 H 0.1433 -0.1251 0.5033 0.0350 1.0000 Uiso R . .
H3431 H 0.0727 -0.1772 0.5085 0.0451 1.0000 Uiso R . .
H3441 H 0.0182 -0.2040 0.4662 0.0531 1.0000 Uiso R . .
H3451 H 0.0308 -0.1753 0.4189 0.0489 1.0000 Uiso R . .
H3461 H 0.0997 -0.1211 0.4137 0.0379 1.0000 Uiso R . .
H3481 H 0.3251 -0.1440 0.4982 0.0783 1.0000 Uiso R . .
H3491 H 0.3953 -0.1972 0.4964 0.0873 1.0000 Uiso R . .
H3501 H 0.4683 -0.2020 0.5342 0.0568 1.0000 Uiso R . .
H3511 H 0.4671 -0.1569 0.5759 0.0489 1.0000 Uiso R . .
H3521 H 0.3979 -0.1035 0.5782 0.0414 1.0000 Uiso R . .
H3541 H 0.2918 -0.0331 0.5963 0.0469 1.0000 Uiso R . .
H3551 H 0.2355 -0.0458 0.6356 0.0634 1.0000 Uiso R . .
H3561 H 0.1738 -0.1053 0.6334 0.0559 1.0000 Uiso R . .
H3571 H 0.1664 -0.1523 0.5921 0.0506 1.0000 Uiso R . .
H3581 H 0.2218 -0.1398 0.5525 0.0378 1.0000 Uiso R . .
H3631 H 0.3152 0.0031 0.4663 0.0384 1.0000 Uiso R . .
H3641 H 0.3300 -0.0288 0.4206 0.0382 1.0000 Uiso R . .
H3651 H 0.4104 -0.0724 0.4172 0.0478 1.0000 Uiso R . .
H3661 H 0.4739 -0.0817 0.4596 0.0431 1.0000 Uiso R . .
H3671 H 0.5296 -0.0868 0.4985 0.0432 1.0000 Uiso R . .
H3681 H 0.5884 -0.0924 0.5433 0.0490 1.0000 Uiso R . .
H3691 H 0.5629 -0.0550 0.5859 0.0423 1.0000 Uiso R . .
H3731 H 0.3580 0.0323 0.6144 0.0473 1.0000 Uiso R . .
H3741 H 0.4175 0.0525 0.6565 0.0518 1.0000 Uiso R . .
H3751 H 0.5141 0.0368 0.6572 0.0491 1.0000 Uiso R . .
H3761 H 0.5475 0.0002 0.6164 0.0405 1.0000 Uiso R . .
H3781 H 0.0665 0.4986 0.7722 0.0549 1.0000 Uiso R . .
H3782 H 0.0741 0.4973 0.7381 0.0549 1.0000 Uiso R . .
H3811 H 0.8364 0.2703 0.5144 0.0778 0.6500 Uiso R . 1
H3812 H 0.8242 0.2351 0.4893 0.0778 0.6500 Uiso R . 1
H3814 H 0.8345 0.2361 0.4939 0.0778 0.3500 Uiso . . 2
H3815 H 0.8039 0.2812 0.4961 0.0778 0.3500 Uiso . . 2
H4401 H 0.4507 0.0330 0.7607 0.0995 1.0000 Uiso R . .
H4402 H 0.4217 -0.0127 0.7551 0.0995 1.0000 Uiso R . .
H10 H 0.3225 0.2239 0.0301 0.1847 1.0000 Uiso R . .
H11 H 0.2629 0.2075 0.0363 0.1847 1.0000 Uiso R . .

loop_
_atom_site_aniso_label
_atom_site_aniso_U_11
_atom_site_aniso_U_22
_atom_site_aniso_U_33
_atom_site_aniso_U_23
_atom_site_aniso_U_13
_atom_site_aniso_U_12
Ag1 0.01502(12) 0.01857(12) 0.02197(12) 0.00113(10) -0.00163(9) -0.00162(9)
Ag2 0.01536(12) 0.02061(13) 0.02516(13) -0.00189(10) -0.00313(10) 0.00143(10)
Ag3 0.01486(12) 0.01955(13) 0.02726(14) 0.00077(10) 0.00082(10) 0.00244(10)
Ag4 0.01536(12) 0.01845(13) 0.02674(13) -0.00079(10) -0.00151(10) -0.00179(9)
Ag5 0.01427(12) 0.01985(13) 0.03008(14) 0.00499(11) -0.00136(10) -0.00270(10)
Ag6 0.01430(12) 0.02170(14) 0.04027(16) 0.00053(12) -0.00337(11) 0.00049(10)
Ag7 0.01571(12) 0.02158(13) 0.02814(14) -0.00346(11) -0.00296(10) 0.00244(10)
Ag8 0.01978(13) 0.02307(14) 0.04249(17) 0.00182(12) -0.00823(11) -0.00304(11)
P1 0.0173(4) 0.0192(4) 0.0182(4) -0.0015(3) -0.0006(3) 0.0002(3)
P2 0.0153(4) 0.0179(4) 0.0180(4) -0.0003(3) -0.0005(3) 0.0000(3)
P3 0.0139(4) 0.0198(4) 0.0189(4) -0.0009(3) -0.0010(3) 0.0008(3)
P4 0.0151(4) 0.0181(4) 0.0158(4) 0.0001(3) -0.0005(3) -0.0011(3)
P5 0.0150(4) 0.0178(4) 0.0198(4) 0.0014(3) 0.0006(3) 0.0004(3)
P6 0.0153(4) 0.0181(4) 0.0204(4) -0.0002(3) -0.0011(3) -0.0015(3)
P7 0.0146(4) 0.0174(4) 0.0184(4) -0.0020(3) 0.0024(3) 0.0003(3)
P8 0.0157(4) 0.0189(4) 0.0229(4) -0.0007(3) -0.0007(3) 0.0016(3)
P9 0.0141(4) 0.0191(4) 0.0189(4) 0.0016(3) 0.0012(3) -0.0020(3)
P10 0.0151(4) 0.0194(4) 0.0213(4) 0.0013(3) -0.0021(3) 0.0003(3)
P11 0.0189(4) 0.0200(4) 0.0284(5) 0.0048(4) -0.0045(4) -0.0015(3)
P12 0.0143(4) 0.0192(4) 0.0216(4) 0.0031(3) 0.0006(3) 0.0002(3)
P13 0.0149(4) 0.0208(4) 0.0218(4) -0.0033(3) -0.0014(3) 0.0010(3)
P14 0.0166(4) 0.0214(4) 0.0252(5) 0.0009(4) -0.0043(3) -0.0014(3)
P15 0.0153(4) 0.0213(4) 0.0298(5) -0.0002(4) -0.0027(4) -0.0001(3)
P16 0.0155(4) 0.0203(4) 0.0241(5) -0.0029(4) -0.0009(3) 0.0008(3)
P17 0.0164(4) 0.0288(5) 0.0275(5) -0.0011(4) 0.0030(4) -0.0037(4)
P18 0.0204(4) 0.0344(5) 0.0237(5) -0.0002(4) 0.0013(4) 0.0041(4)
P19 0.0211(5) 0.0403(6) 0.0301(5) 0.0000(4) 0.0035(4) 0.0027(4)
P20 0.0215(5) 0.0289(5) 0.0341(5) 0.0029(4) 0.0025(4) -0.0025(4)
P21 0.0210(5) 0.0441(6) 0.0273(5) -0.0062(4) 0.0015(4) 0.0027(4)
P22 0.0197(5) 0.0444(6) 0.0287(5) -0.0022(4) 0.0021(4) -0.0046(4)
P23 0.0202(5) 0.0309(5) 0.0458(6) 0.0083(5) 0.0001(4) 0.0013(4)
P24 0.0256(5) 0.0522(7) 0.0305(5) -0.0015(5) 0.0021(4) -0.0130(5)
F1 0.0273(12) 0.0279(10) 0.0526(15) 0.0046(10) 0.0013(11) -0.0046(9)
F2 0.0188(10) 0.0415(13) 0.0509(14) -0.0042(11) 0.0116(10) -0.0067(9)
F3 0.0355(13) 0.0304(11) 0.0673(18) -0.0125(12) 0.0082(12) -0.0042(10)
F4 0.0316(12) 0.0420(13) 0.0272(10) 0.0024(10) 0.0048(9) 0.0039(10)
F5 0.0192(10) 0.0527(15) 0.0321(12) 0.0026(11) 0.0062(9) -0.0004(10)
F6 0.0310(13) 0.0756(19) 0.0309(11) -0.0036(12) -0.0061(10) 0.0020(13)
F7 0.0216(11) 0.0788(19) 0.0329(13) 0.0044(13) 0.0063(9) 0.0057(11)
F8 0.0366(13) 0.0305(11) 0.0382(13) -0.0024(10) -0.0021(10) -0.0010(10)
F9 0.0438(14) 0.0384(13) 0.0288(11) -0.0050(10) -0.0044(10) -0.0018(11)
F10 0.0666(18) 0.0400(12) 0.0409(15) 0.0068(11) 0.0105(13) 0.0213(13)
F11 0.0234(10) 0.0439(14) 0.0442(13) -0.0026(11) 0.0064(9) -0.0050(10)
F12 0.0263(12) 0.0593(16) 0.0240(10) -0.0026(10) 0.0003(9) 0.0004(11)
F13 0.0223(11) 0.079(2) 0.0472(15) 0.0020(14) 0.0113(10) 0.0064(12)
F14 0.0410(13) 0.0457(14) 0.0312(11) -0.0033(10) 0.0034(10) -0.0056(11)
F15 0.0250(11) 0.0597(16) 0.0396(13) -0.0055(12) 0.0084(10) -0.0068(11)
F16 0.0318(13) 0.0741(18) 0.0311(11) -0.0005(12) -0.0014(10) -0.0009(13)
F17 0.0332(13) 0.0385(11) 0.0528(16) -0.0037(11) -0.0009(11) -0.0001(10)
F18 0.0667(19) 0.0422(12) 0.0560(17) 0.0078(12) 0.0118(15) 0.0160(13)
F19 0.0446(14) 0.0365(13) 0.0369(12) -0.0029(10) -0.0041(10) -0.0008(11)
F20 0.0300(11) 0.0368(13) 0.0537(15) -0.0015(11) 0.0154(10) -0.0013(10)
F21 0.0355(13) 0.0283(11) 0.0668(17) 0.0076(11) 0.0135(12) 0.0016(10)
F22 0.0296(12) 0.0448(15) 0.0652(17) 0.0002(13) 0.0172(11) -0.0050(11)
F23 0.0479(15) 0.0321(11) 0.0392(14) -0.0050(10) 0.0102(11) -0.0128(11)
F24 0.0444(15) 0.076(2) 0.0409(13) 0.0134(14) -0.0089(11) -0.0037(14)
F25 0.0436(14) 0.0432(14) 0.0304(11) -0.0023(10) 0.0008(10) 0.0121(11)
F26 0.0250(11) 0.0630(17) 0.0468(15) 0.0086(13) 0.0095(10) 0.0059(11)
F27 0.0646(18) 0.0417(12) 0.0431(15) -0.0012(11) -0.0081(13) 0.0098(12)
F28 0.0298(13) 0.086(2) 0.0272(11) -0.0062(12) 0.0017(10) 0.0055(13)
F29 0.0232(11) 0.115(3) 0.0417(15) 0.0032(16) 0.0101(11) 0.0116(14)
F30 0.069(2) 0.0509(13) 0.0547(17) -0.0191(13) 0.0125(15) -0.0173(14)
F31 0.0222(12) 0.097(2) 0.0537(17) 0.0136(16) 0.0108(11) 0.0055(13)
F32 0.0510(15) 0.0349(11) 0.0457(15) 0.0100(11) 0.0110(12) 0.0098(11)
F33 0.0286(11) 0.0401(14) 0.0457(14) -0.0055(11) 0.0134(10) -0.0004(10)
F34 0.071(2) 0.0572(14) 0.0610(18) -0.0223(14) 0.0260(16) -0.0356(15)
F35 0.0371(15) 0.127(3) 0.0328(13) 0.0098(15) -0.0056(11) -0.0104(17)
F36 0.0348(12) 0.0313(12) 0.0320(11) 0.0020(9) 0.0030(9) 0.0071(10)
F37 0.0477(15) 0.0315(11) 0.0369(13) 0.0025(10) 0.0082(11) -0.0008(10)
F38 0.0285(12) 0.0476(15) 0.0654(17) 0.0071(13) 0.0119(11) 0.0006(11)
F39 0.0211(10) 0.0445(15) 0.0561(15) 0.0065(12) 0.0025(10) 0.0017(10)
F40 0.064(2) 0.0401(14) 0.180(4) 0.0442(19) 0.059(2) 0.0202(14)
F41 0.0407(15) 0.121(3) 0.0359(13) 0.0202(15) -0.0059(11) 0.0102(17)
F42 0.0312(13) 0.0723(19) 0.0760(17) -0.0491(16) -0.0070(12) 0.0055(13)
F43 0.0539(18) 0.0476(13) 0.078(2) 0.0041(14) 0.0042(15) 0.0088(13)
F44 0.0340(14) 0.132(3) 0.0350(13) 0.0083(16) -0.0036(11) -0.0218(17)
F45 0.094(2) 0.0583(14) 0.0597(19) -0.0187(14) 0.0175(17) -0.0469(16)
F46 0.0469(15) 0.0487(15) 0.0331(11) -0.0037(11) 0.0000(10) -0.0075(12)
F47 0.0293(13) 0.149(3) 0.0520(17) -0.012(2) 0.0129(12) -0.0227(17)
F48 0.0282(11) 0.0546(16) 0.0455(14) -0.0160(12) 0.0054(10) -0.0111(11)
Cl1 0.0808(10) 0.0480(7) 0.0655(9) 0.0065(6) 0.0156(7) -0.0138(7)
Cl2 0.0769(11) 0.0458(8) 0.169(2) -0.0146(10) -0.0085(12) 0.0124(8)
Cl3 0.0772(15) 0.0688(14) 0.0518(12) -0.0158(10) -0.0165(11) 0.0297(12)
Cl4 0.099(2) 0.112(3) 0.121(3) 0.055(2) 0.042(2) 0.0249(19)
Cl5 0.128(2) 0.215(3) 0.126(2) 0.071(2) 0.0293(16) 0.101(2)
Cl6 0.372(5) 0.328(5) 0.0834(15) 0.100(2) 0.109(2) 0.279(5)
N1 0.0237(14) 0.0345(18) 0.0283(14) 0.0053(13) -0.0075(11) -0.0017(13)
N2 0.0153(12) 0.0231(15) 0.0271(13) -0.0031(11) 0.0005(10) 0.0031(11)
N3 0.0240(14) 0.0286(16) 0.0234(12) 0.0002(12) 0.0031(10) 0.0010(12)
N4 0.0191(13) 0.0378(18) 0.0241(12) -0.0010(13) 0.0002(10) 0.0022(13)
N5 0.0159(11) 0.0223(15) 0.0263(12) 0.0000(12) 0.0027(10) -0.0051(11)
N6 0.0274(15) 0.0336(18) 0.0261(12) -0.0013(13) 0.0030(10) 0.0009(12)
N7 0.0285(15) 0.0347(18) 0.0284(13) -0.0018(13) 0.0070(11) -0.0005(12)
N8 0.0148(13) 0.0289(17) 0.0328(13) -0.0001(13) 0.0017(11) 0.0021(11)
N9 0.0277(17) 0.0394(18) 0.0277(13) -0.0017(13) -0.0071(11) 0.0058(13)
N10 0.0237(13) 0.0349(18) 0.0238(12) -0.0006(13) -0.0013(10) 0.0002(13)
N11 0.0177(12) 0.0224(16) 0.0303(13) -0.0046(12) 0.0026(10) 0.0011(11)
N12 0.0218(14) 0.0332(17) 0.0268(12) 0.0001(13) 0.0073(10) 0.0005(12)
N13 0.0250(15) 0.0289(17) 0.0302(12) 0.0000(13) 0.0061(11) -0.0022(12)
N14 0.0160(12) 0.0211(15) 0.0333(13) 0.0065(12) 0.0018(10) 0.0020(11)
N15 0.0235(14) 0.0353(18) 0.0328(13) 0.0101(14) -0.0078(11) -0.0083(13)
N16 0.0163(13) 0.0321(18) 0.0414(13) 0.0086(14) 0.0074(11) -0.0014(12)
N17 0.0145(12) 0.0233(16) 0.0450(15) 0.0095(13) -0.0016(11) -0.0033(11)
N18 0.0277(15) 0.045(2) 0.0491(17) -0.0110(16) -0.0164(13) 0.0069(15)
N19 0.0253(14) 0.0360(18) 0.0307(14) -0.0060(13) -0.0104(11) 0.0054(13)
N20 0.0181(12) 0.0202(15) 0.0304(13) 0.0036(12) -0.0010(10) -0.0013(11)
N21 0.0223(14) 0.0321(17) 0.0284(12) 0.0010(13) 0.0023(10) 0.0029(12)
N22 0.0349(17) 0.0336(19) 0.0439(14) -0.0052(15) 0.0040(12) -0.0007(13)
N23 0.0197(13) 0.0274(17) 0.0416(14) -0.0027(13) 0.0006(12) 0.0022(11)
N24 0.0297(16) 0.046(2) 0.0417(15) 0.0078(16) -0.0093(12) -0.0092(15)
C3 0.0199(16) 0.0163(16) 0.0202(15) 0.0010(13) -0.0007(10) 0.0010(13)
C4 0.0174(15) 0.0202(17) 0.0187(15) -0.0020(13) 0.0012(10) 0.0028(13)
C8 0.0119(15) 0.0285(16) 0.0223(15) 0.0028(12) -0.0007(12) 0.0013(12)
C9 0.029(2) 0.032(2) 0.0277(18) -0.0024(14) 0.0049(15) 0.0019(16)
C10 0.035(2) 0.051(2) 0.026(2) 0.0004(16) 0.0099(16) 0.0007(18)
C11 0.027(2) 0.050(2) 0.0320(19) 0.0097(17) 0.0072(17) -0.0059(18)
C12 0.031(2) 0.035(2) 0.038(2) 0.0020(16) 0.0047(17) -0.0117(17)
C13 0.028(2) 0.0335(18) 0.029(2) -0.0034(15) 0.0077(16) -0.0067(16)
C14 0.0145(15) 0.0209(17) 0.0202(14) -0.0001(13) 0.0003(10) 0.0003(13)
C15 0.0145(15) 0.0211(17) 0.0190(14) -0.0015(13) 0.0007(10) -0.0010(13)
C17 0.0175(16) 0.0194(16) 0.0254(15) 0.0007(13) 0.0025(12) -0.0005(11)
C18 0.0243(18) 0.0276(19) 0.0286(17) 0.0051(15) 0.0036(15) -0.0023(14)
C19 0.037(2) 0.033(2) 0.044(2) 0.0102(18) 0.0120(17) -0.0065(16)
C20 0.033(2) 0.032(2) 0.067(2) 0.004(2) 0.0079(19) -0.0153(18)
C21 0.027(2) 0.043(3) 0.053(2) -0.0090(19) -0.0036(19) -0.0148(17)
C22 0.0223(19) 0.036(2) 0.0307(19) -0.0013(16) -0.0014(14) -0.0058(14)
C23 0.0249(17) 0.0168(17) 0.0206(14) -0.0041(12) 0.0039(12) -0.0048(12)
C24 0.042(2) 0.025(2) 0.0232(16) -0.0005(15) 0.0040(14) 0.0057(16)
C25 0.070(3) 0.033(2) 0.0259(19) 0.0043(17) 0.0150(19) 0.004(2)
C26 0.062(3) 0.032(2) 0.039(2) -0.0035(18) 0.030(2) -0.0046(18)
C27 0.029(2) 0.040(2) 0.047(2) -0.0072(18) 0.0183(16) -0.0024(17)
C28 0.0246(18) 0.033(2) 0.0285(18) -0.0056(16) 0.0030(14) -0.0002(14)
C29 0.0141(15) 0.0226(17) 0.0269(16) 0.0004(13) 0.0046(12) -0.0003(12)
C30 0.035(2) 0.048(3) 0.0278(19) -0.0065(17) 0.0000(17) 0.0175(18)
C31 0.053(3) 0.060(3) 0.037(2) -0.011(2) 0.0102(18) 0.027(2)
C32 0.026(2) 0.038(2) 0.058(2) 0.0026(19) 0.0110(17) 0.0112(18)
C33 0.0202(18) 0.032(2) 0.047(2) 0.0088(16) -0.0041(17) 0.0029(14)
C34 0.0220(17) 0.030(2) 0.0300(19) 0.0009(16) -0.0010(13) 0.0004(14)
C36 0.0203(15) 0.0234(18) 0.0300(15) 0.0014(14) 0.0080(12) -0.0057(13)
C37 0.0237(17) 0.035(2) 0.0385(19) 0.0006(18) 0.0115(14) -0.0005(15)
C38 0.0206(19) 0.044(2) 0.046(2) 0.0042(19) 0.0086(14) 0.0048(17)
C39 0.0186(16) 0.042(2) 0.0370(19) 0.0027(18) 0.0016(15) 0.0016(15)
C40 0.0176(15) 0.0276(19) 0.0291(15) 0.0030(15) 0.0008(12) -0.0026(14)
C41 0.0196(14) 0.031(2) 0.0259(15) 0.0037(15) 0.0004(12) -0.0004(15)
C43 0.0229(18) 0.057(3) 0.0286(17) -0.0031(18) 0.0022(13) 0.0090(19)
C44 0.0350(18) 0.060(3) 0.0283(19) -0.008(2) 0.0020(16) 0.009(2)
C45 0.0333(18) 0.058(3) 0.032(2) -0.012(2) -0.0086(16) 0.003(2)
C46 0.0251(19) 0.055(3) 0.0350(19) -0.0046(19) -0.0038(13) -0.0037(19)
C47 0.0251(16) 0.0242(19) 0.0299(15) 0.0002(14) 0.0069(12) -0.0043(13)
C49 0.029(2) 0.040(2) 0.0295(16) -0.0007(16) 0.0019(13) 0.0013(17)
C50 0.037(2) 0.047(3) 0.0250(18) 0.0000(17) 0.0054(17) -0.0049(17)
C51 0.044(2) 0.067(3) 0.0295(19) -0.013(2) 0.0088(16) 0.004(2)
C52 0.035(2) 0.048(3) 0.039(2) -0.0129(19) 0.0044(15) 0.0039(19)
C53 0.0186(17) 0.0296(16) 0.0193(16) -0.0043(13) 0.0011(12) -0.0015(13)
C54 0.030(2) 0.042(2) 0.029(2) 0.0091(16) 0.0076(15) 0.0069(16)
C55 0.037(2) 0.055(2) 0.031(2) 0.0068(19) 0.0154(18) 0.0077(19)
C56 0.038(2) 0.048(2) 0.029(2) -0.0067(17) 0.0091(17) 0.0136(19)
C57 0.040(2) 0.030(2) 0.036(2) -0.0056(16) 0.0073(17) 0.0057(16)
C58 0.032(2) 0.0281(17) 0.033(2) -0.0019(15) 0.0100(16) -0.0010(15)
C59 0.0186(15) 0.0236(17) 0.0289(18) -0.0012(13) 0.0061(12) -0.0012(12)
C60 0.0235(19) 0.042(2) 0.036(2) 0.0105(17) 0.0077(16) 0.0029(15)
C61 0.036(2) 0.052(3) 0.059(3) 0.021(2) 0.0219(17) 0.0006(19)
C62 0.031(2) 0.050(3) 0.083(3) 0.004(2) 0.0238(19) -0.014(2)
C63 0.026(2) 0.053(3) 0.068(3) -0.008(2) 0.003(2) -0.0163(19)
C64 0.0250(19) 0.042(2) 0.041(2) -0.0021(18) -0.0009(15) -0.0076(16)
C65 0.0192(16) 0.0170(15) 0.0270(17) 0.0019(12) 0.0066(12) 0.0006(11)
C66 0.025(2) 0.035(2) 0.040(2) -0.0109(16) -0.0006(16) 0.0048(15)
C67 0.036(2) 0.038(2) 0.059(3) -0.021(2) 0.0072(18) 0.0071(17)
C68 0.036(2) 0.029(2) 0.061(3) 0.0048(17) 0.0163(17) 0.0136(18)
C69 0.032(2) 0.044(2) 0.038(2) 0.0151(16) 0.0072(17) 0.0152(17)
C70 0.0285(19) 0.035(2) 0.0268(19) 0.0029(16) 0.0028(14) 0.0056(15)
C71 0.0124(15) 0.0287(17) 0.0180(15) 0.0023(12) -0.0016(11) -0.0011(12)
C72 0.0261(19) 0.037(2) 0.0253(19) -0.0014(14) 0.0030(14) 0.0065(16)
C73 0.041(2) 0.060(2) 0.028(2) 0.004(2) 0.0118(17) 0.0189(18)
C74 0.026(2) 0.079(3) 0.040(2) 0.021(2) 0.0162(19) 0.0111(19)
C75 0.024(2) 0.055(2) 0.041(2) 0.0227(17) 0.0013(16) -0.0069(18)
C76 0.0245(19) 0.0331(19) 0.029(2) 0.0077(16) -0.0022(14) -0.0075(15)
C78 0.0183(16) 0.0273(19) 0.0298(16) -0.0055(14) -0.0003(12) 0.0021(13)
C79 0.0216(15) 0.0242(19) 0.0295(16) -0.0052(13) -0.0030(12) 0.0040(13)
C81 0.034(2) 0.049(3) 0.0322(19) 0.0124(18) -0.0079(15) -0.0069(19)
C82 0.041(2) 0.054(3) 0.031(2) 0.012(2) -0.0103(17) -0.002(2)
C83 0.0349(19) 0.056(3) 0.032(2) 0.0017(18) -0.0138(17) 0.0063(19)
C84 0.0229(18) 0.042(2) 0.0365(19) -0.0030(17) -0.0098(14) 0.0066(17)
C85 0.0224(18) 0.035(2) 0.042(2) -0.0088(16) -0.0033(16) -0.0031(14)
C86 0.027(2) 0.043(3) 0.051(2) -0.0022(18) 0.0038(16) -0.0085(18)
C87 0.0268(19) 0.032(2) 0.041(2) -0.0001(17) 0.0094(15) -0.0040(15)
C88 0.0187(16) 0.0243(18) 0.0327(16) -0.0012(14) 0.0070(12) 0.0035(13)
C89 0.0223(16) 0.0231(18) 0.0280(15) 0.0025(14) 0.0066(12) 0.0068(13)
C91 0.0281(19) 0.032(2) 0.0239(15) -0.0034(15) 0.0007(13) 0.0037(16)
C92 0.038(2) 0.047(3) 0.0215(16) -0.0018(17) -0.0007(16) 0.0073(17)
C93 0.048(2) 0.058(3) 0.0222(18) 0.0104(19) 0.0097(15) 0.004(2)
C94 0.036(2) 0.045(3) 0.0313(17) 0.0066(18) 0.0116(14) -0.0033(19)
C97 0.0182(16) 0.0180(16) 0.0199(15) 0.0003(13) 0.0027(10) -0.0002(13)
C98 0.0184(16) 0.0199(17) 0.0231(16) 0.0014(14) 0.0006(11) -0.0028(13)
C102 0.0184(17) 0.0191(17) 0.0227(14) -0.0029(13) 0.0020(11) -0.0021(13)
C103 0.0208(17) 0.0191(17) 0.0228(15) -0.0006(14) 0.0011(11) -0.0005(13)
C105 0.0223(17) 0.0220(18) 0.0242(15) 0.0041(13) 0.0016(12) 0.0024(12)
C106 0.0258(19) 0.028(2) 0.035(2) 0.0036(16) -0.0004(15) -0.0025(14)
C107 0.028(2) 0.037(2) 0.049(2) 0.0141(17) 0.0080(17) -0.0037(17)
C108 0.054(3) 0.042(3) 0.040(2) 0.0144(17) 0.025(2) 0.0045(18)
C109 0.069(3) 0.043(3) 0.026(2) 0.0040(19) 0.0100(19) -0.005(2)
C110 0.039(2) 0.029(2) 0.0292(17) 0.0002(15) 0.0015(15) -0.0081(17)
C111 0.0200(18) 0.0222(17) 0.0417(18) -0.0012(15) 0.0032(14) 0.0032(12)
C112 0.032(2) 0.040(2) 0.051(2) -0.013(2) 0.0060(19) 0.0096(17)
C113 0.047(3) 0.055(3) 0.084(3) -0.023(3) 0.015(3) 0.019(2)
C114 0.043(3) 0.043(3) 0.113(4) -0.012(3) 0.004(3) 0.023(2)
C115 0.042(3) 0.044(3) 0.091(3) 0.007(3) -0.010(3) 0.020(2)
C116 0.032(2) 0.035(2) 0.057(2) 0.008(2) -0.0064(19) 0.0101(17)
C117 0.0171(16) 0.0212(16) 0.0309(18) -0.0044(13) 0.0052(12) -0.0039(12)
C118 0.051(3) 0.051(3) 0.029(2) 0.0044(17) 0.0011(19) -0.029(2)
C119 0.079(4) 0.067(4) 0.049(3) 0.000(2) 0.015(2) -0.049(3)
C120 0.043(3) 0.053(3) 0.071(3) -0.020(2) 0.019(2) -0.030(2)
C121 0.024(2) 0.038(2) 0.071(3) -0.0202(18) -0.009(2) -0.0054(16)
C122 0.028(2) 0.0249(19) 0.044(2) -0.0063(17) -0.0082(16) -0.0002(14)
C123 0.0194(17) 0.0247(17) 0.0261(17) -0.0069(13) 0.0087(13) -0.0012(12)
C124 0.031(2) 0.043(2) 0.0239(19) 0.0020(15) 0.0056(15) -0.0006(17)
C125 0.032(2) 0.071(3) 0.028(2) -0.003(2) 0.0105(16) -0.0128(19)
C126 0.041(3) 0.061(3) 0.064(3) -0.030(2) 0.030(2) -0.0120(19)
C127 0.054(3) 0.032(3) 0.121(5) -0.010(2) 0.053(3) 0.008(2)
C128 0.049(3) 0.025(2) 0.072(3) 0.002(2) 0.034(2) 0.0077(17)
C130 0.0228(16) 0.0258(19) 0.0317(16) -0.0062(15) 0.0059(12) 0.0003(14)
C131 0.0245(17) 0.0264(19) 0.0288(16) -0.0020(14) 0.0079(13) 0.0021(13)
C133 0.0249(18) 0.039(2) 0.0258(16) -0.0024(15) 0.0067(13) 0.0002(16)
C134 0.035(2) 0.047(3) 0.029(2) 0.0062(17) 0.0022(17) 0.0054(16)
C135 0.057(3) 0.058(3) 0.041(2) 0.024(2) 0.0006(19) -0.011(2)
C136 0.050(3) 0.048(3) 0.041(2) 0.0118(19) 0.0027(18) -0.014(2)
C137 0.0252(17) 0.043(2) 0.041(2) -0.0089(19) 0.0140(14) -0.0041(17)
C138 0.0197(19) 0.057(3) 0.049(2) -0.010(2) 0.0080(14) -0.0107(19)
C139 0.0186(16) 0.048(3) 0.041(2) -0.0085(19) 0.0005(15) -0.0039(16)
C140 0.0172(14) 0.0250(19) 0.0317(15) -0.0056(15) 0.0014(11) 0.0034(13)
C141 0.0232(14) 0.0249(19) 0.0278(15) -0.0047(14) -0.0025(12) 0.0002(15)
C143 0.0277(19) 0.050(3) 0.0275(16) 0.0041(18) -0.0006(13) -0.0082(18)
C144 0.0382(18) 0.048(3) 0.0299(19) 0.0084(19) -0.0016(16) -0.005(2)
C145 0.0383(18) 0.047(3) 0.034(2) 0.008(2) -0.0064(16) -0.001(2)
C146 0.030(2) 0.043(2) 0.0331(18) 0.0038(18) -0.0068(13) 0.0026(18)
C147 0.0186(15) 0.0194(16) 0.0260(16) 0.0002(13) 0.0049(12) -0.0006(12)
C148 0.0271(19) 0.032(2) 0.0278(17) -0.0045(15) 0.0038(15) 0.0035(15)
C149 0.038(2) 0.039(2) 0.038(2) -0.0106(18) 0.0117(15) 0.0048(17)
C150 0.031(2) 0.038(2) 0.051(2) 0.0023(18) 0.0199(16) 0.0095(18)
C151 0.026(2) 0.055(3) 0.042(2) 0.0110(19) 0.0046(17) 0.0162(18)
C152 0.028(2) 0.049(3) 0.032(2) 0.0029(18) 0.0007(15) 0.0107(17)
C153 0.0188(17) 0.0240(16) 0.0199(16) 0.0018(12) -0.0005(12) -0.0009(13)
C154 0.040(2) 0.034(2) 0.030(2) -0.0087(16) 0.0114(16) -0.0074(17)
C155 0.047(3) 0.051(2) 0.036(2) -0.0060(19) 0.025(2) -0.005(2)
C156 0.034(2) 0.042(2) 0.038(2) 0.0121(17) 0.0108(18) -0.0035(18)
C157 0.034(2) 0.031(2) 0.041(2) 0.0055(16) 0.0074(17) -0.0080(17)
C158 0.031(2) 0.0245(17) 0.030(2) -0.0002(14) 0.0061(15) -0.0027(15)
C159 0.0173(16) 0.0194(15) 0.0277(17) -0.0012(12) 0.0045(12) -0.0002(12)
C160 0.026(2) 0.031(2) 0.0333(19) 0.0065(15) 0.0002(16) -0.0055(15)
C161 0.040(2) 0.039(2) 0.045(2) 0.0143(19) 0.0030(17) -0.0130(18)
C162 0.036(2) 0.030(2) 0.065(3) 0.0053(18) 0.0010(19) -0.0145(18)
C163 0.028(2) 0.039(2) 0.052(2) -0.0052(18) -0.0071(19) -0.0113(17)
C164 0.028(2) 0.036(2) 0.034(2) 0.0002(17) -0.0038(15) -0.0064(15)
C165 0.0180(16) 0.0277(16) 0.0167(16) 0.0017(13) -0.0003(11) 0.0016(13)
C166 0.029(2) 0.033(2) 0.032(2) 0.0078(16) 0.0067(15) 0.0009(16)
C167 0.032(2) 0.058(2) 0.031(2) 0.0071(19) 0.0078(16) -0.0032(19)
C168 0.035(2) 0.070(2) 0.036(2) -0.003(2) 0.0141(19) 0.009(2)
C169 0.065(3) 0.050(3) 0.058(3) -0.004(2) 0.031(2) 0.019(2)
C170 0.052(3) 0.0318(18) 0.038(2) -0.0002(18) 0.0186(19) 0.0083(19)
C172 0.0200(17) 0.030(2) 0.0394(16) -0.0038(16) 0.0077(13) -0.0013(13)
C173 0.0253(17) 0.0259(19) 0.0356(16) -0.0086(15) 0.0074(13) -0.0067(13)
C175 0.039(2) 0.041(2) 0.0327(16) 0.0002(18) 0.0017(15) -0.0023(19)
C176 0.048(2) 0.063(3) 0.030(2) -0.012(2) 0.0015(18) -0.017(2)
C177 0.049(2) 0.073(4) 0.0376(19) -0.023(2) 0.0159(19) -0.013(2)
C178 0.033(2) 0.054(3) 0.0448(19) -0.021(2) 0.0121(16) -0.0051(19)
C179 0.033(2) 0.050(3) 0.051(2) -0.003(2) 0.0138(18) 0.0153(18)
C180 0.033(2) 0.063(3) 0.060(2) 0.011(2) 0.0050(19) 0.021(2)
C181 0.029(2) 0.049(3) 0.044(2) 0.008(2) -0.0060(17) 0.0089(17)
C182 0.0229(17) 0.028(2) 0.0355(15) 0.0027(16) -0.0040(13) 0.0008(14)
C183 0.0244(19) 0.035(2) 0.0282(16) -0.0003(14) -0.0070(14) -0.0001(14)
C185 0.036(2) 0.042(2) 0.0320(18) -0.0057(15) -0.0040(16) 0.0074(18)
C186 0.044(3) 0.056(3) 0.0288(19) -0.0082(18) 0.0003(18) 0.0013(19)
C187 0.052(3) 0.060(3) 0.030(2) 0.006(2) 0.0042(19) 0.004(2)
C188 0.047(3) 0.042(3) 0.039(2) 0.0090(17) 0.0030(19) 0.008(2)
C191 0.0153(16) 0.0179(16) 0.0216(14) 0.0003(13) 0.0021(10) -0.0011(13)
C192 0.0127(15) 0.0228(17) 0.0242(15) 0.0001(14) 0.0015(10) -0.0007(13)
C196 0.0209(17) 0.0257(19) 0.0254(16) 0.0052(15) 0.0016(11) -0.0012(14)
C197 0.0164(16) 0.0251(18) 0.0261(16) 0.0017(14) 0.0011(11) -0.0018(13)
C199 0.0169(17) 0.0282(16) 0.0239(17) 0.0018(14) 0.0027(12) -0.0020(13)
C200 0.0238(18) 0.0336(19) 0.0245(19) -0.0034(15) -0.0009(13) 0.0003(15)
C201 0.028(2) 0.057(2) 0.028(2) -0.0068(19) 0.0056(15) 0.0041(18)
C202 0.031(2) 0.067(2) 0.033(2) 0.012(2) 0.0111(18) -0.0030(19)
C203 0.047(3) 0.038(2) 0.060(3) 0.017(2) 0.020(2) -0.010(2)
C204 0.043(3) 0.0283(17) 0.049(3) 0.0059(19) 0.0184(19) -0.0032(18)
C205 0.0153(16) 0.0216(16) 0.0354(19) 0.0067(13) 0.0065(13) 0.0033(12)
C206 0.029(2) 0.031(2) 0.038(2) -0.0002(15) 0.0092(17) 0.0014(15)
C207 0.043(2) 0.035(2) 0.060(3) -0.003(2) 0.0227(18) 0.0081(18)
C208 0.035(2) 0.037(2) 0.080(3) 0.0129(19) 0.0185(19) 0.019(2)
C209 0.026(2) 0.051(3) 0.055(3) 0.0204(18) -0.0008(19) 0.0104(18)
C210 0.027(2) 0.037(2) 0.036(2) 0.0095(17) 0.0000(15) 0.0023(15)
C211 0.0230(18) 0.0370(19) 0.0249(17) 0.0005(14) -0.0078(12) 0.0039(14)
C212 0.027(2) 0.037(2) 0.033(2) -0.0008(15) -0.0060(14) -0.0089(16)
C213 0.043(3) 0.063(3) 0.032(2) -0.004(2) 0.0021(17) -0.0171(19)
C214 0.038(3) 0.087(3) 0.034(2) -0.013(2) 0.0001(19) 0.000(2)
C215 0.046(3) 0.064(3) 0.045(3) -0.0172(19) -0.0022(19) 0.015(2)
C216 0.047(3) 0.043(2) 0.035(2) -0.0017(19) -0.0055(17) 0.0145(19)
C217 0.0242(19) 0.0245(17) 0.048(2) 0.0081(15) -0.0072(15) -0.0043(13)
C218 0.054(3) 0.040(3) 0.077(3) -0.017(2) 0.037(3) -0.017(2)
C219 0.069(4) 0.039(3) 0.109(4) -0.007(3) 0.056(3) -0.016(2)
C220 0.041(3) 0.045(3) 0.106(4) 0.013(3) -0.001(3) -0.015(2)
C221 0.058(3) 0.041(3) 0.077(3) 0.006(2) -0.023(2) -0.015(2)
C222 0.056(3) 0.038(2) 0.053(3) 0.0024(19) -0.014(2) -0.012(2)
C224 0.0172(16) 0.031(2) 0.0483(18) 0.0114(16) -0.0045(13) -0.0047(14)
C225 0.027(2) 0.053(3) 0.053(2) 0.018(2) -0.0042(18) 0.0097(18)
C226 0.024(2) 0.067(3) 0.063(2) 0.018(2) 0.0086(17) 0.017(2)
C227 0.0240(19) 0.049(3) 0.053(2) 0.014(2) 0.0145(16) 0.0099(17)
C228 0.0187(16) 0.027(2) 0.0466(17) 0.0124(15) 0.0071(13) -0.0014(13)
C229 0.0202(16) 0.0226(19) 0.0453(17) 0.0093(15) 0.0072(13) -0.0009(13)
C231 0.0209(18) 0.037(2) 0.0415(17) 0.0085(17) 0.0057(13) -0.0018(16)
C232 0.0302(19) 0.039(2) 0.043(2) 0.0041(18) 0.0030(17) -0.0044(16)
C233 0.043(2) 0.042(3) 0.046(2) -0.006(2) 0.0081(17) 0.0040(19)
C234 0.033(2) 0.036(2) 0.053(2) 0.0006(19) 0.0077(16) 0.0069(18)
C235 0.0249(16) 0.026(2) 0.051(2) 0.0049(16) -0.0120(14) -0.0021(15)
C237 0.038(3) 0.073(4) 0.057(3) -0.027(3) -0.0223(19) 0.019(2)
C238 0.056(2) 0.051(3) 0.054(3) -0.022(2) -0.024(2) 0.014(2)
C239 0.048(2) 0.035(2) 0.059(3) -0.011(2) -0.034(2) 0.002(2)
C240 0.031(2) 0.032(2) 0.062(2) 0.0003(19) -0.0236(17) 0.0010(18)
C241 0.0211(17) 0.0204(17) 0.0230(14) 0.0020(13) 0.0000(12) 0.0043(12)
C242 0.0269(19) 0.030(2) 0.0264(18) 0.0022(15) 0.0012(14) -0.0018(14)
C243 0.035(2) 0.042(2) 0.041(2) 0.0088(17) 0.0133(17) -0.0018(18)
C244 0.066(3) 0.042(3) 0.037(2) 0.0045(18) 0.025(2) 0.0071(19)
C245 0.086(4) 0.039(3) 0.0239(19) -0.0037(18) 0.012(2) -0.002(2)
C246 0.053(3) 0.029(2) 0.0233(16) -0.0015(15) 0.0012(16) -0.0029(18)
C247 0.0171(16) 0.0199(16) 0.0399(18) 0.0056(14) 0.0038(13) 0.0024(12)
C248 0.027(2) 0.039(2) 0.051(2) -0.0107(19) 0.0031(18) 0.0055(16)
C249 0.037(2) 0.041(3) 0.071(3) -0.013(2) 0.012(2) 0.0074(18)
C250 0.032(2) 0.034(2) 0.088(3) 0.013(2) 0.019(2) 0.0140(19)
C251 0.022(2) 0.047(3) 0.069(2) 0.026(2) 0.005(2) 0.0090(17)
C252 0.0196(19) 0.043(2) 0.049(2) 0.0101(19) -0.0015(15) 0.0030(15)
C253 0.0205(17) 0.0270(18) 0.0205(15) -0.0023(13) 0.0035(12) -0.0037(12)
C254 0.033(2) 0.040(2) 0.0242(17) 0.0038(15) 0.0039(15) -0.0081(17)
C255 0.048(3) 0.061(3) 0.026(2) 0.0023(19) 0.0119(18) -0.0098(18)
C256 0.049(3) 0.065(3) 0.039(2) -0.009(2) 0.027(2) -0.0049(19)
C257 0.037(2) 0.052(3) 0.052(2) -0.005(2) 0.018(2) 0.011(2)
C258 0.032(2) 0.035(2) 0.034(2) -0.0007(17) 0.0090(16) 0.0066(15)
C259 0.0147(15) 0.0159(15) 0.0267(16) 0.0003(13) 0.0042(12) -0.0013(11)
C260 0.0234(18) 0.0248(19) 0.0318(18) 0.0085(15) 0.0012(15) -0.0024(14)
C261 0.030(2) 0.036(2) 0.050(2) 0.0159(19) 0.0057(16) -0.0070(16)
C262 0.024(2) 0.028(2) 0.063(2) 0.0012(18) 0.0041(17) -0.0110(16)
C263 0.0242(19) 0.041(2) 0.043(2) -0.0107(17) -0.0019(17) -0.0084(16)
C264 0.0257(19) 0.036(2) 0.0289(18) -0.0018(16) 0.0006(14) -0.0043(15)
C266 0.0194(16) 0.0216(18) 0.0356(16) 0.0031(14) 0.0078(12) 0.0029(13)
C267 0.0223(16) 0.0238(18) 0.0314(16) -0.0012(14) 0.0107(12) 0.0027(13)
C269 0.031(2) 0.033(2) 0.0313(16) -0.0030(15) 0.0039(14) -0.0027(17)
C270 0.035(2) 0.033(2) 0.0301(18) -0.0012(15) 0.0036(16) 0.0043(15)
C271 0.043(2) 0.042(2) 0.034(2) 0.0120(19) 0.0069(16) -0.0008(17)
C272 0.031(2) 0.037(2) 0.042(2) 0.0110(17) 0.0072(15) -0.0024(17)
C273 0.0215(18) 0.040(2) 0.041(2) 0.0048(18) 0.0070(14) -0.0044(15)
C274 0.0214(19) 0.046(3) 0.046(2) 0.0035(19) 0.0036(15) -0.0095(18)
C275 0.0192(17) 0.037(2) 0.042(2) 0.0076(18) -0.0061(15) -0.0047(15)
C276 0.0174(16) 0.0243(19) 0.0385(17) 0.0068(15) -0.0021(13) 0.0003(13)
C277 0.0244(15) 0.027(2) 0.0364(18) 0.0086(16) -0.0063(13) -0.0054(15)
C279 0.0253(19) 0.048(3) 0.0383(19) 0.0171(19) -0.0071(14) -0.0143(18)
C280 0.037(2) 0.053(3) 0.037(2) 0.020(2) -0.0094(17) -0.016(2)
C281 0.0350(19) 0.057(3) 0.045(2) 0.025(2) -0.0167(18) -0.013(2)
C282 0.026(2) 0.049(3) 0.044(2) 0.016(2) -0.0132(15) -0.0093(19)
C285 0.0182(16) 0.0229(18) 0.0236(15) -0.0018(14) 0.0006(11) -0.0001(13)
C286 0.0185(17) 0.0240(18) 0.0264(16) 0.0004(15) -0.0020(11) 0.0002(14)
C290 0.0164(16) 0.0220(18) 0.0305(17) 0.0026(15) 0.0004(11) -0.0025(13)
C291 0.0156(16) 0.0195(17) 0.0306(17) -0.0005(15) -0.0009(11) -0.0002(13)
C293 0.0180(16) 0.0252(17) 0.0309(18) -0.0064(13) 0.0065(13) -0.0027(12)
C294 0.029(2) 0.038(2) 0.035(2) 0.0003(16) 0.0068(16) -0.0086(16)
C295 0.048(2) 0.048(3) 0.042(2) 0.005(2) 0.0151(17) -0.017(2)
C296 0.042(2) 0.048(3) 0.054(3) -0.0113(18) 0.0209(18) -0.024(2)
C297 0.027(2) 0.052(3) 0.044(2) -0.0204(17) 0.0084(17) -0.0135(17)
C298 0.0216(18) 0.041(2) 0.034(2) -0.0122(17) 0.0049(14) -0.0038(15)
C299 0.028(2) 0.034(2) 0.0304(18) -0.0008(14) 0.0088(14) 0.0027(14)
C300 0.040(2) 0.050(3) 0.038(2) 0.0053(19) 0.0124(18) -0.0063(19)
C301 0.046(3) 0.085(4) 0.045(3) 0.008(2) 0.024(2) -0.007(3)
C302 0.064(3) 0.079(4) 0.046(3) -0.001(2) 0.028(3) 0.015(2)
C303 0.074(4) 0.060(3) 0.053(3) -0.017(3) 0.025(3) 0.006(2)
C304 0.060(3) 0.042(3) 0.047(3) -0.0127(19) 0.020(2) -0.005(2)
C305 0.0205(18) 0.0343(18) 0.0266(18) 0.0018(14) 0.0000(13) 0.0039(13)
C306 0.034(2) 0.043(2) 0.025(2) -0.0053(16) -0.0065(14) 0.0075(17)
C307 0.038(2) 0.072(3) 0.031(2) 0.002(2) 0.0055(17) 0.023(2)
C308 0.041(3) 0.078(3) 0.055(3) 0.022(2) 0.019(2) 0.011(2)
C309 0.042(3) 0.052(3) 0.065(3) 0.018(2) 0.017(2) -0.005(2)
C310 0.030(2) 0.0368(19) 0.047(3) 0.0020(19) 0.0088(17) -0.0019(17)
C311 0.0194(16) 0.0253(17) 0.034(2) 0.0047(14) 0.0061(13) 0.0026(12)
C312 0.038(3) 0.062(3) 0.052(3) -0.021(2) -0.007(2) 0.023(2)
C313 0.050(3) 0.062(3) 0.075(4) -0.028(3) -0.003(2) 0.024(2)
C314 0.045(3) 0.060(3) 0.062(3) 0.006(2) 0.015(2) 0.032(2)
C315 0.047(3) 0.093(4) 0.047(3) 0.005(2) -0.006(2) 0.043(3)
C316 0.035(2) 0.067(3) 0.038(2) 0.000(2) -0.0048(17) 0.019(2)
C318 0.0216(17) 0.035(2) 0.0465(17) -0.0057(17) 0.0094(14) 0.0073(14)
C319 0.0307(18) 0.031(2) 0.0440(17) -0.0031(17) 0.0111(14) 0.0078(14)
C321 0.039(2) 0.043(3) 0.0460(19) -0.0011(19) 0.0014(16) 0.000(2)
C322 0.048(2) 0.055(3) 0.044(2) -0.002(2) 0.005(2) 0.013(2)
C323 0.059(3) 0.068(4) 0.042(2) 0.013(2) 0.0134(19) 0.006(2)
C324 0.040(2) 0.056(3) 0.052(2) 0.012(2) 0.0090(17) 0.005(2)
C325 0.035(2) 0.054(3) 0.051(2) -0.004(2) 0.0156(18) -0.0071(18)
C326 0.034(2) 0.069(3) 0.058(2) -0.011(2) 0.0080(19) -0.017(2)
C327 0.033(2) 0.059(3) 0.050(2) -0.010(2) -0.0014(19) -0.0152(19)
C328 0.0182(17) 0.040(2) 0.0427(17) -0.0070(17) -0.0019(14) 0.0032(14)
C329 0.0260(17) 0.031(2) 0.0403(18) -0.0029(16) -0.0069(14) -0.0001(15)
C331 0.035(2) 0.059(3) 0.045(2) 0.013(2) -0.0083(17) -0.014(2)
C332 0.045(2) 0.049(3) 0.037(2) 0.009(2) -0.0038(18) -0.009(2)
C333 0.043(2) 0.055(3) 0.040(2) 0.008(2) -0.0109(18) -0.007(2)
C334 0.031(2) 0.063(3) 0.040(2) 0.002(2) -0.0083(15) -0.008(2)
C335 0.0225(17) 0.0264(19) 0.0261(15) 0.0021(14) 0.0004(13) -0.0060(12)
C336 0.034(2) 0.042(2) 0.0316(18) 0.0116(17) 0.0014(15) -0.0005(18)
C337 0.054(3) 0.060(3) 0.028(2) 0.014(2) 0.0121(18) -0.004(2)
C338 0.047(3) 0.053(3) 0.0369(19) -0.002(2) 0.0179(19) -0.0037(18)
C339 0.033(2) 0.040(2) 0.041(2) -0.0052(18) 0.0034(16) 0.0030(18)
C340 0.0281(19) 0.035(2) 0.0276(19) 0.0015(16) -0.0024(14) 0.0010(14)
C341 0.0160(16) 0.0225(17) 0.0295(16) -0.0007(13) 0.0006(13) -0.0012(12)
C342 0.0259(19) 0.030(2) 0.0311(17) 0.0047(15) 0.0000(15) -0.0001(14)
C343 0.036(2) 0.032(2) 0.046(2) 0.0067(18) 0.0098(17) -0.0045(16)
C344 0.037(2) 0.040(3) 0.056(2) -0.001(2) 0.0099(19) -0.0150(19)
C345 0.032(2) 0.049(3) 0.042(2) -0.0162(19) 0.0043(18) -0.0215(18)
C346 0.029(2) 0.037(2) 0.0288(18) -0.0073(17) 0.0028(15) -0.0115(16)
C347 0.0212(16) 0.0219(16) 0.0240(17) 0.0025(13) 0.0033(12) 0.0037(12)
C348 0.089(4) 0.073(4) 0.028(2) -0.018(2) -0.018(2) 0.056(3)
C349 0.095(4) 0.084(4) 0.037(3) -0.013(3) -0.001(2) 0.063(4)
C350 0.040(2) 0.054(3) 0.050(2) 0.0169(18) 0.0184(18) 0.024(2)
C351 0.025(2) 0.034(2) 0.062(3) 0.0117(18) -0.0024(19) 0.0009(15)
C352 0.031(2) 0.028(2) 0.042(2) 0.0020(17) -0.0113(16) 0.0019(15)
C353 0.0211(17) 0.0261(18) 0.0237(16) -0.0019(13) 0.0023(13) -0.0004(13)
C354 0.049(3) 0.034(2) 0.035(2) -0.0135(17) 0.0147(18) -0.0166(19)
C355 0.073(4) 0.055(3) 0.034(2) -0.017(2) 0.024(2) -0.019(2)
C356 0.051(3) 0.059(3) 0.032(2) -0.0011(18) 0.021(2) -0.011(2)
C357 0.041(3) 0.042(3) 0.045(2) -0.0014(18) 0.0123(19) -0.015(2)
C358 0.033(2) 0.029(2) 0.034(2) -0.0079(16) 0.0052(16) -0.0074(15)
C360 0.0189(16) 0.0250(19) 0.0329(16) 0.0058(14) 0.0057(12) -0.0003(13)
C361 0.0191(16) 0.0272(19) 0.0301(16) 0.0017(14) 0.0037(12) -0.0025(13)
C363 0.0241(18) 0.043(2) 0.0279(16) 0.0015(16) 0.0016(13) 0.0061(17)
C364 0.0262(18) 0.041(2) 0.0274(17) -0.0015(16) -0.0018(15) -0.0055(15)
C365 0.035(2) 0.050(3) 0.034(2) -0.013(2) 0.0039(15) -0.0008(17)
C366 0.028(2) 0.041(2) 0.0386(19) -0.0065(18) 0.0054(15) 0.0080(18)
C367 0.0273(19) 0.046(3) 0.036(2) 0.0014(19) 0.0066(15) 0.0111(17)
C368 0.024(2) 0.054(3) 0.044(2) 0.0043(19) 0.0013(15) 0.0149(19)
C369 0.0236(18) 0.041(2) 0.040(2) 0.0043(17) -0.0030(16) 0.0048(16)
C370 0.0211(16) 0.0257(19) 0.0329(16) 0.0021(14) -0.0031(13) -0.0015(13)
C371 0.0255(15) 0.0223(19) 0.0299(17) 0.0018(14) -0.0082(13) -0.0002(14)
C373 0.033(2) 0.051(3) 0.032(2) -0.0091(18) -0.0077(15) 0.0109(19)
C374 0.052(2) 0.045(3) 0.030(2) -0.0113(19) -0.0109(18) 0.013(2)
C375 0.046(2) 0.032(2) 0.039(2) -0.0079(17) -0.0215(18) 0.0017(19)
C376 0.030(2) 0.030(2) 0.038(2) 0.0018(16) -0.0147(14) -0.0003(16)
C378 0.042(3) 0.048(2) 0.048(3) 0.000(2) 0.008(2) 0.0020(13)
C381 0.066(4) 0.076(4) 0.055(3) 0.016(2) 0.009(2) 0.021(3)
C440 0.084(4) 0.112(6) 0.060(2) 0.018(4) 0.014(3) 0.031(4)
Cl7 0.215(3) 0.169(3) 0.0890(16) -0.0093(16) 0.0335(18) -0.102(2)
Cl8 0.186(3) 0.210(3) 0.1110(18) -0.075(2) 0.0417(19) -0.084(3)
Cl9 0.128(4) 0.088(3) 0.040(2) 0.000(2) 0.011(2) 0.052(3)
Cl10 0.136(8) 0.74(4) 0.080(5) 0.001(12) 0.016(5) -0.150(15)
C1 0.140(8) 0.164(6) 0.183(5) 0.069(6) 0.131(5) 0.051(7)

loop_
_atom_type_symbol
_atom_type_scat_dispersion_real
_atom_type_scat_dispersion_imag
_atom_type_scat_Cromer_Mann_a1
_atom_type_scat_Cromer_Mann_b1
_atom_type_scat_Cromer_Mann_a2
_atom_type_scat_Cromer_Mann_b2
_atom_type_scat_Cromer_Mann_a3
_atom_type_scat_Cromer_Mann_b3
_atom_type_scat_Cromer_Mann_a4
_atom_type_scat_Cromer_Mann_b4
_atom_type_scat_Cromer_Mann_c
_atom_type_scat_source
C 0.0181 0.0091 2.3100 20.8439 1.0200 10.2075 1.5886 0.5687 0.8650 51.6512 0.2156 'International Tables Vol C 4.2.6.8 and 6.1.1.4'
H 0.0000 0.0000 0.4930 10.5109 0.3229 26.1257 0.1402 3.1424 0.0408 57.7998 0.0030 'International Tables Vol C 4.2.6.8 and 6.1.1.4'
N 0.0311 0.0180 12.2126 0.0057 3.1322 9.8933 2.0125 28.9975 1.1663 0.5826 -11.5290 'International Tables Vol C 4.2.6.8 and 6.1.1.4'
F 0.0727 0.0534 3.5392 10.2825 2.6412 4.2944 1.5170 0.2615 1.0243 26.1476 0.2776 'International Tables Vol C 4.2.6.8 and 6.1.1.4'
P 0.2955 0.4335 6.4345 1.9067 4.1791 27.1570 1.7800 0.5260 1.4908 68.1645 1.1149 'International Tables Vol C 4.2.6.8 and 6.1.1.4'
Cl 0.3639 0.7018 11.4604 0.0104 7.1964 1.1662 6.2556 18.5194 1.6455 47.7784 -9.5574 'International Tables Vol C 4.2.6.8 and 6.1.1.4'
Ag 0.1306 4.2820 19.2808 0.6446 16.6885 7.4726 4.8045 24.6605 1.0463 99.8156 5.1790 'International Tables Vol C 4.2.6.8 and 6.1.1.4'

loop_
_geom_angle_atom_site_label_1
_geom_angle_atom_site_label_2
_geom_angle_atom_site_label_3
_geom_angle
_geom_angle_publ_flag
P2 Ag1 P4 121.25(3) yes
P2 Ag1 N1 102.89(8) yes
P4 Ag1 N1 108.56(8) yes
P2 Ag1 N2 137.50(7) yes
P4 Ag1 N2 100.44(7) yes
N1 Ag1 N2 67.86(11) yes
P2 Ag1 N3 105.78(8) yes
P4 Ag1 N3 85.44(8) yes
N1 Ag1 N3 134.52(10) yes
N2 Ag1 N3 67.09(10) yes
P1 Ag2 P3 132.46(3) yes
P1 Ag2 N4 109.42(8) yes
P3 Ag2 N4 109.02(9) yes
P1 Ag2 N5 119.75(7) yes
P3 Ag2 N5 99.15(7) yes
N4 Ag2 N5 69.77(10) yes
P1 Ag2 N6 89.95(7) yes
P3 Ag2 N6 83.47(7) yes
N4 Ag2 N6 133.32(10) yes
N5 Ag2 N6 63.80(10) yes
P5 Ag3 P8 122.18(3) yes
P5 Ag3 N7 110.68(8) yes
P8 Ag3 N7 91.52(8) yes
P5 Ag3 N8 142.14(8) yes
P8 Ag3 N8 95.36(8) yes
N7 Ag3 N8 69.37(11) yes
P5 Ag3 N9 94.43(8) yes
P8 Ag3 N9 109.95(8) yes
N7 Ag3 N9 131.20(11) yes
N8 Ag3 N9 65.51(11) yes
P6 Ag4 P7 123.92(3) yes
P6 Ag4 N10 114.55(8) yes
P7 Ag4 N10 108.87(8) yes
P6 Ag4 N11 123.43(8) yes
P7 Ag4 N11 103.59(8) yes
N10 Ag4 N11 69.71(11) yes
P6 Ag4 N12 88.49(7) yes
P7 Ag4 N12 85.02(7) yes
N10 Ag4 N12 134.75(10) yes
N11 Ag4 N12 65.15(10) yes
P9 Ag5 P12 129.17(3) yes
P9 Ag5 N13 86.27(8) yes
P12 Ag5 N13 103.22(8) yes
P9 Ag5 N14 96.99(7) yes
P12 Ag5 N14 132.79(8) yes
N13 Ag5 N14 66.05(10) yes
P9 Ag5 N15 105.94(9) yes
P12 Ag5 N15 102.06(8) yes
N13 Ag5 N15 134.23(10) yes
N14 Ag5 N15 68.72(11) yes
P10 Ag6 P11 124.57(3) yes
P10 Ag6 N16 86.76(8) yes
P11 Ag6 N16 106.35(8) yes
P10 Ag6 N17 99.10(8) yes
P11 Ag6 N17 135.82(8) yes
N16 Ag6 N17 66.21(11) yes
P10 Ag6 N18 108.81(10) yes
P11 Ag6 N18 100.36(9) yes
N16 Ag6 N18 132.99(12) yes
N17 Ag6 N18 67.60(12) yes
P13 Ag7 P16 125.09(3) yes
P13 Ag7 N19 109.43(9) yes
P16 Ag7 N19 98.49(8) yes
P13 Ag7 N20 103.51(7) yes
P16 Ag7 N20 130.83(7) yes
N19 Ag7 N20 68.68(11) yes
P13 Ag7 N21 88.01(8) yes
P16 Ag7 N21 104.83(8) yes
N19 Ag7 N21 134.65(11) yes
N20 Ag7 N21 66.59(10) yes
P14 Ag8 P15 124.55(3) yes
P14 Ag8 N22 84.39(9) yes
P15 Ag8 N22 99.97(8) yes
P14 Ag8 N23 96.44(8) yes
P15 Ag8 N23 136.09(8) yes
N22 Ag8 N23 66.08(12) yes
P14 Ag8 N24 109.24(10) yes
P15 Ag8 N24 106.83(9) yes
N22 Ag8 N24 133.20(12) yes
N23 Ag8 N24 67.97(12) yes
Ag2 P1 C4 109.68(12) yes
Ag2 P1 C53 127.08(13) yes
C4 P1 C53 95.54(16) yes
Ag2 P1 C59 114.95(12) yes
C4 P1 C59 102.84(17) yes
C53 P1 C59 102.87(17) yes
Ag1 P2 C3 111.03(12) yes
Ag1 P2 C65 118.53(12) yes
C3 P2 C65 102.71(17) yes
Ag1 P2 C71 116.67(12) yes
C3 P2 C71 97.70(16) yes
C65 P2 C71 107.37(16) yes
Ag2 P3 C8 125.36(12) yes
Ag2 P3 C14 113.26(12) yes
C8 P3 C14 101.07(16) yes
Ag2 P3 C29 110.28(12) yes
C8 P3 C29 101.38(16) yes
C14 P3 C29 102.75(16) yes
Ag1 P4 C15 112.88(12) yes
Ag1 P4 C17 110.25(12) yes
C15 P4 C17 101.98(16) yes
Ag1 P4 C23 118.93(12) yes
C15 P4 C23 103.79(16) yes
C17 P4 C23 107.49(16) yes
Ag3 P5 C97 109.42(12) yes
Ag3 P5 C159 120.80(12) yes
C97 P5 C159 101.82(17) yes
Ag3 P5 C165 116.75(12) yes
C97 P5 C165 98.98(16) yes
C159 P5 C165 105.90(17) yes
Ag4 P6 C98 111.04(12) yes
Ag4 P6 C147 115.38(12) yes
C98 P6 C147 101.63(17) yes
Ag4 P6 C153 122.95(12) yes
C98 P6 C153 97.39(16) yes
C147 P6 C153 105.10(16) yes
Ag4 P7 C102 117.35(12) yes
Ag4 P7 C117 111.28(12) yes
C102 P7 C117 103.33(17) yes
Ag4 P7 C123 118.31(13) yes
C102 P7 C123 98.81(17) yes
C117 P7 C123 105.92(17) yes
Ag3 P8 C103 110.34(12) yes
Ag3 P8 C105 120.91(13) yes
C103 P8 C105 103.91(17) yes
Ag3 P8 C111 111.10(13) yes
C103 P8 C111 102.92(18) yes
C105 P8 C111 106.00(18) yes
Ag5 P9 C191 113.72(12) yes
Ag5 P9 C253 119.64(13) yes
C191 P9 C253 102.78(16) yes
Ag5 P9 C259 110.60(11) yes
C191 P9 C259 103.92(16) yes
C253 P9 C259 104.64(16) yes
Ag6 P10 C192 111.63(12) yes
Ag6 P10 C241 120.50(12) yes
C192 P10 C241 104.10(16) yes
Ag6 P10 C247 110.48(12) yes
C192 P10 C247 102.80(18) yes
C241 P10 C247 105.69(17) yes
Ag6 P11 C196 114.11(13) yes
Ag6 P11 C211 117.19(13) yes
C196 P11 C211 99.13(17) yes
Ag6 P11 C217 114.40(14) yes
C196 P11 C217 101.98(18) yes
C211 P11 C217 108.0(2) yes
Ag5 P12 C197 109.53(13) yes
Ag5 P12 C199 118.60(13) yes
C197 P12 C199 98.71(17) yes
Ag5 P12 C205 118.35(12) yes
C197 P12 C205 104.43(18) yes
C199 P12 C205 104.66(17) yes
Ag7 P13 C285 113.87(13) yes
Ag7 P13 C347 109.56(12) yes
C285 P13 C347 103.75(17) yes
Ag7 P13 C353 119.72(12) yes
C285 P13 C353 102.42(17) yes
C347 P13 C353 106.08(17) yes
Ag8 P14 C286 112.40(13) yes
Ag8 P14 C335 120.49(13) yes
C286 P14 C335 102.38(18) yes
Ag8 P14 C341 111.51(12) yes
C286 P14 C341 102.62(17) yes
C335 P14 C341 105.61(17) yes
Ag8 P15 C290 114.28(12) yes
Ag8 P15 C305 116.57(14) yes
C290 P15 C305 96.99(17) yes
Ag8 P15 C311 118.28(13) yes
C290 P15 C311 100.84(18) yes
C305 P15 C311 106.80(18) yes
Ag7 P16 C291 107.97(12) yes
Ag7 P16 C293 118.30(12) yes
C291 P16 C293 103.58(18) yes
Ag7 P16 C299 116.44(14) yes
C291 P16 C299 102.32(18) yes
C293 P16 C299 106.31(18) yes
F1 P17 F2 89.51(13) yes
F1 P17 F3 179.84(15) yes
F2 P17 F3 90.63(14) yes
F1 P17 F4 89.81(13) yes
F2 P17 F4 89.62(13) yes
F3 P17 F4 90.29(15) yes
F1 P17 F5 89.72(13) yes
F2 P17 F5 179.17(14) yes
F3 P17 F5 90.15(14) yes
F4 P17 F5 90.07(12) yes
F1 P17 F6 89.73(15) yes
F2 P17 F6 89.85(14) yes
F3 P17 F6 90.18(16) yes
F4 P17 F6 179.30(15) yes
F5 P17 F6 90.45(13) yes
F7 P18 F8 89.38(15) yes
F7 P18 F9 90.42(14) yes
F8 P18 F9 90.62(13) yes
F7 P18 F10 90.35(16) yes
F8 P18 F10 178.71(15) yes
F9 P18 F10 90.65(14) yes
F7 P18 F11 178.79(16) yes
F8 P18 F11 89.66(13) yes
F9 P18 F11 90.32(14) yes
F10 P18 F11 90.60(15) yes
F7 P18 F12 89.71(13) yes
F8 P18 F12 89.31(14) yes
F9 P18 F12 179.85(14) yes
F10 P18 F12 89.43(15) yes
F11 P18 F12 89.54(13) yes
F13 P19 F14 90.25(14) yes
F13 P19 F15 179.56(17) yes
F14 P19 F15 89.84(14) yes
F13 P19 F16 89.85(14) yes
F14 P19 F16 179.53(16) yes
F15 P19 F16 90.04(14) yes
F13 P19 F17 89.55(15) yes
F14 P19 F17 89.91(14) yes
F15 P19 F17 90.03(15) yes
F16 P19 F17 89.62(15) yes
F13 P19 F18 90.83(17) yes
F14 P19 F18 90.02(16) yes
F15 P19 F18 89.60(16) yes
F16 P19 F18 90.44(17) yes
F17 P19 F18 179.62(16) yes
F19 P20 F20 90.26(14) yes
F19 P20 F21 89.89(15) yes
F20 P20 F21 89.82(13) yes
F19 P20 F22 89.32(15) yes
F20 P20 F22 179.39(15) yes
F21 P20 F22 89.74(14) yes
F19 P20 F23 89.39(14) yes
F20 P20 F23 89.99(14) yes
F21 P20 F23 179.26(16) yes
F22 P20 F23 90.45(14) yes
F19 P20 F24 179.75(16) yes
F20 P20 F24 89.99(15) yes
F21 P20 F24 90.12(16) yes
F22 P20 F24 90.43(16) yes
F23 P20 F24 90.59(16) yes
F25 P21 F26 90.44(14) yes
F25 P21 F27 90.07(14) yes
F26 P21 F27 89.35(16) yes
F25 P21 F28 179.35(15) yes
F26 P21 F28 90.06(14) yes
F27 P21 F28 89.53(16) yes
F25 P21 F29 89.95(14) yes
F26 P21 F29 179.31(18) yes
F27 P21 F29 90.08(18) yes
F28 P21 F29 89.54(14) yes
F25 P21 F30 90.32(16) yes
F26 P21 F30 89.07(16) yes
F27 P21 F30 178.38(17) yes
F28 P21 F30 90.09(17) yes
F29 P21 F30 91.49(19) yes
F31 P22 F32 90.22(17) yes
F31 P22 F33 179.39(17) yes
F32 P22 F33 90.37(14) yes
F31 P22 F34 90.38(18) yes
F32 P22 F34 178.92(18) yes
F33 P22 F34 89.03(15) yes
F31 P22 F35 90.19(16) yes
F32 P22 F35 89.82(18) yes
F33 P22 F35 90.00(15) yes
F34 P22 F35 91.08(19) yes
F31 P22 F36 89.48(14) yes
F32 P22 F36 89.92(14) yes
F33 P22 F36 90.33(13) yes
F34 P22 F36 89.19(16) yes
F35 P22 F36 179.58(17) yes
F37 P23 F38 90.11(14) yes
F37 P23 F39 89.85(14) yes
F38 P23 F39 179.89(16) yes
F37 P23 F40 178.6(2) yes
F38 P23 F40 89.52(16) yes
F39 P23 F40 90.52(15) yes
F37 P23 F41 88.91(17) yes
F38 P23 F41 89.86(16) yes
F39 P23 F41 90.24(15) yes
F40 P23 F41 89.8(2) yes
F37 P23 F42 89.84(16) yes
F38 P23 F42 90.67(15) yes
F39 P23 F42 89.22(15) yes
F40 P23 F42 91.5(2) yes
F41 P23 F42 178.6(2) yes
F43 P24 F44 89.9(2) yes
F43 P24 F45 177.98(19) yes
F44 P24 F45 90.5(2) yes
F43 P24 F46 89.89(16) yes
F44 P24 F46 179.54(15) yes
F45 P24 F46 89.70(17) yes
F43 P24 F47 91.6(2) yes
F44 P24 F47 89.94(16) yes
F45 P24 F47 90.3(2) yes
F46 P24 F47 90.49(16) yes
F43 P24 F48 89.09(16) yes
F44 P24 F48 89.70(15) yes
F45 P24 F48 88.94(17) yes
F46 P24 F48 89.87(14) yes
F47 P24 F48 179.19(19) yes
Ag1 N1 C79 117.0(3) yes
Ag1 N1 C81 123.8(3) yes
C79 N1 C81 118.7(3) yes
Ag1 N2 C78 118.2(2) yes
Ag1 N2 C88 118.7(2) yes
C78 N2 C88 119.4(3) yes
Ag1 N3 C89 116.7(2) yes
Ag1 N3 C91 123.9(3) yes
C89 N3 C91 119.2(3) yes
Ag2 N4 C41 116.4(2) yes
Ag2 N4 C43 122.9(2) yes
C41 N4 C43 118.2(3) yes
Ag2 N5 C36 123.1(2) yes
Ag2 N5 C40 115.7(2) yes
C36 N5 C40 119.3(3) yes
Ag2 N6 C47 112.1(2) yes
Ag2 N6 C49 125.0(3) yes
C47 N6 C49 118.3(3) yes
Ag3 N7 C173 116.5(3) yes
Ag3 N7 C175 124.5(3) yes
C173 N7 C175 119.0(4) yes
Ag3 N8 C172 118.8(3) yes
Ag3 N8 C182 121.2(3) yes
C172 N8 C182 119.2(3) yes
Ag3 N9 C183 101.9(2) yes
Ag3 N9 C185 122.9(3) yes
C183 N9 C185 116.9(4) yes
Ag4 N10 C141 114.3(2) yes
Ag4 N10 C143 124.9(3) yes
C141 N10 C143 118.2(3) yes
Ag4 N11 C130 122.4(2) yes
Ag4 N11 C140 117.5(2) yes
C130 N11 C140 119.5(3) yes
Ag4 N12 C131 108.1(2) yes
Ag4 N12 C133 125.0(2) yes
C131 N12 C133 117.6(3) yes
Ag5 N13 C267 113.5(2) yes
Ag5 N13 C269 123.3(3) yes
C267 N13 C269 118.1(3) yes
Ag5 N14 C266 120.2(2) yes
Ag5 N14 C276 118.9(2) yes
C266 N14 C276 119.7(3) yes
Ag5 N15 C277 115.2(3) yes
Ag5 N15 C279 124.8(3) yes
C277 N15 C279 118.6(3) yes
Ag6 N16 C229 117.0(3) yes
Ag6 N16 C231 124.6(3) yes
C229 N16 C231 117.6(4) yes
Ag6 N17 C224 118.2(3) yes
Ag6 N17 C228 119.6(2) yes
C224 N17 C228 119.4(3) yes
Ag6 N18 C235 117.2(3) yes
Ag6 N18 C237 124.5(3) yes
C235 N18 C237 118.2(4) yes
Ag7 N19 C371 115.5(3) yes
Ag7 N19 C373 123.5(3) yes
C371 N19 C373 119.1(3) yes
Ag7 N20 C360 119.8(2) yes
Ag7 N20 C370 118.1(3) yes
C360 N20 C370 120.0(3) yes
Ag7 N21 C361 115.3(2) yes
Ag7 N21 C363 124.5(3) yes
C361 N21 C363 118.3(3) yes
Ag8 N22 C319 116.8(3) yes
Ag8 N22 C321 123.1(3) yes
C319 N22 C321 118.8(4) yes
Ag8 N23 C318 120.4(3) yes
Ag8 N23 C328 118.0(3) yes
C318 N23 C328 119.6(4) yes
Ag8 N24 C329 117.8(3) yes
Ag8 N24 C331 124.0(3) yes
C329 N24 C331 118.2(4) yes
P2 C3 C4 175.9(3) yes
P1 C4 C3 173.8(3) yes
P3 C8 C9 121.8(3) yes
P3 C8 C13 119.7(3) yes
C9 C8 C13 118.4(3) yes
C8 C9 C10 120.5(4) yes
C8 C9 H91 119.8 no
C10 C9 H91 119.7 no
C9 C10 C11 120.1(4) yes
C9 C10 H101 120.0 no
C11 C10 H101 120.0 no
C10 C11 C12 120.7(4) yes
C10 C11 H111 119.7 no
C12 C11 H111 119.6 no
C11 C12 C13 119.5(4) yes
C11 C12 H121 120.2 no
C13 C12 H121 120.2 no
C8 C13 C12 120.8(4) yes
C8 C13 H131 119.6 no
C12 C13 H131 119.6 no
P3 C14 C15 176.2(3) yes
P4 C15 C14 173.2(3) yes
P4 C17 C18 121.4(3) yes
P4 C17 C22 118.3(3) yes
C18 C17 C22 119.7(3) yes
C17 C18 C19 119.8(4) yes
C17 C18 H181 120.1 no
C19 C18 H181 120.1 no
C18 C19 C20 119.9(4) yes
C18 C19 H191 120.0 no
C20 C19 H191 120.0 no
C19 C20 C21 120.5(4) yes
C19 C20 H201 119.8 no
C21 C20 H201 119.8 no
C20 C21 C22 120.3(4) yes
C20 C21 H211 119.8 no
C22 C21 H211 119.9 no
C21 C22 C17 119.7(4) yes
C21 C22 H221 120.1 no
C17 C22 H221 120.1 no
P4 C23 C24 116.7(3) yes
P4 C23 C28 123.0(3) yes
C24 C23 C28 120.1(3) yes
C23 C24 C25 119.9(4) yes
C23 C24 H241 120.1 no
C25 C24 H241 120.1 no
C24 C25 C26 120.5(4) yes
C24 C25 H251 119.8 no
C26 C25 H251 119.8 no
C25 C26 C27 119.8(4) yes
C25 C26 H261 120.1 no
C27 C26 H261 120.2 no
C26 C27 C28 121.0(4) yes
C26 C27 H271 119.5 no
C28 C27 H271 119.6 no
C27 C28 C23 118.8(4) yes
C27 C28 H281 120.6 no
C23 C28 H281 120.6 no
P3 C29 C30 124.0(3) yes
P3 C29 C34 117.0(3) yes
C30 C29 C34 119.0(3) yes
C29 C30 C31 120.3(4) yes
C29 C30 H301 119.9 no
C31 C30 H301 119.8 no
C30 C31 C32 120.6(4) yes
C30 C31 H311 119.7 no
C32 C31 H311 119.7 no
C31 C32 C33 119.5(4) yes
C31 C32 H321 120.3 no
C33 C32 H321 120.3 no
C32 C33 C34 120.8(4) yes
C32 C33 H331 119.6 no
C34 C33 H331 119.6 no
C29 C34 C33 119.8(4) yes
C29 C34 H341 120.1 no
C33 C34 H341 120.1 no
N5 C36 C37 121.5(4) yes
N5 C36 C47 117.3(3) yes
C37 C36 C47 121.2(3) yes
C36 C37 C38 119.2(4) yes
C36 C37 H371 120.4 no
C38 C37 H371 120.4 no
C37 C38 C39 119.6(4) yes
C37 C38 H381 120.2 no
C39 C38 H381 120.2 no
C38 C39 C40 118.8(4) yes
C38 C39 H391 120.6 no
C40 C39 H391 120.6 no
C39 C40 N5 121.7(4) yes
C39 C40 C41 121.2(3) yes
N5 C40 C41 117.1(3) yes
C40 C41 N4 117.1(3) yes
C40 C41 C46 121.5(3) yes
N4 C41 C46 121.4(4) yes
N4 C43 C44 123.6(4) yes
N4 C43 H431 118.2 no
C44 C43 H431 118.2 no
C43 C44 C45 117.9(4) yes
C43 C44 H441 121.0 no
C45 C44 H441 121.0 no
C44 C45 C46 119.2(4) yes
C44 C45 H451 120.4 no
C46 C45 H451 120.4 no
C41 C46 C45 119.6(4) yes
C41 C46 H461 120.2 no
C45 C46 H461 120.2 no
C36 C47 N6 117.3(3) yes
C36 C47 C52 121.5(4) yes
N6 C47 C52 121.2(4) yes
N6 C49 C50 123.7(4) yes
N6 C49 H491 118.1 no
C50 C49 H491 118.2 no
C49 C50 C51 118.0(4) yes
C49 C50 H501 121.0 no
C51 C50 H501 121.0 no
C50 C51 C52 119.1(4) yes
C50 C51 H511 120.4 no
C52 C51 H511 120.4 no
C51 C52 C47 119.7(4) yes
C51 C52 H521 120.2 no
C47 C52 H521 120.2 no
P1 C53 C54 121.3(3) yes
P1 C53 C58 120.0(3) yes
C54 C53 C58 118.2(4) yes
C53 C54 C55 120.2(4) yes
C53 C54 H541 119.9 no
C55 C54 H541 119.9 no
C54 C55 C56 119.4(4) yes
C54 C55 H551 120.3 no
C56 C55 H551 120.3 no
C55 C56 C57 121.7(4) yes
C55 C56 H561 119.2 no
C57 C56 H561 119.2 no
C56 C57 C58 118.9(4) yes
C56 C57 H571 120.5 no
C58 C57 H571 120.6 no
C53 C58 C57 121.6(4) yes
C53 C58 H581 119.2 no
C57 C58 H581 119.2 no
P1 C59 C60 123.7(3) yes
P1 C59 C64 117.5(3) yes
C60 C59 C64 118.8(4) yes
C59 C60 C61 120.3(4) yes
C59 C60 H601 119.8 no
C61 C60 H601 119.9 no
C60 C61 C62 120.2(5) yes
C60 C61 H611 119.9 no
C62 C61 H611 119.9 no
C61 C62 C63 119.7(4) yes
C61 C62 H621 120.1 no
C63 C62 H621 120.2 no
C62 C63 C64 120.3(5) yes
C62 C63 H631 119.8 no
C64 C63 H631 119.8 no
C63 C64 C59 120.6(4) yes
C63 C64 H641 119.7 no
C59 C64 H641 119.7 no
P2 C65 C66 122.9(3) yes
P2 C65 C70 118.0(3) yes
C66 C65 C70 118.9(3) yes
C65 C66 C67 120.5(4) yes
C65 C66 H661 119.8 no
C67 C66 H661 119.8 no
C66 C67 C68 120.2(4) yes
C66 C67 H671 119.9 no
C68 C67 H671 119.9 no
C67 C68 C69 120.0(4) yes
C67 C68 H681 120.0 no
C69 C68 H681 120.0 no
C68 C69 C70 119.9(4) yes
C68 C69 H691 120.1 no
C70 C69 H691 120.1 no
C65 C70 C69 120.6(4) yes
C65 C70 H701 119.7 no
C69 C70 H701 119.7 no
P2 C71 C72 118.3(3) yes
P2 C71 C76 121.7(3) yes
C72 C71 C76 119.6(3) yes
C71 C72 C73 120.1(4) yes
C71 C72 H721 119.9 no
C73 C72 H721 119.9 no
C72 C73 C74 119.3(4) yes
C72 C73 H731 120.4 no
C74 C73 H731 120.4 no
C73 C74 C75 121.2(4) yes
C73 C74 H741 119.4 no
C75 C74 H741 119.4 no
C74 C75 C76 120.2(4) yes
C74 C75 H751 119.9 no
C76 C75 H751 119.9 no
C71 C76 C75 119.6(4) yes
C71 C76 H761 120.2 no
C75 C76 H761 120.2 no
N2 C78 C79 117.3(3) yes
N2 C78 C85 121.8(4) yes
C79 C78 C85 121.0(3) yes
C78 C79 N1 116.4(3) yes
C78 C79 C84 122.3(4) yes
N1 C79 C84 121.3(4) yes
N1 C81 C82 123.1(4) yes
N1 C81 H811 118.4 no
C82 C81 H811 118.4 no
C81 C82 C83 118.3(4) yes
C81 C82 H821 120.9 no
C83 C82 H821 120.8 no
C82 C83 C84 119.1(4) yes
C82 C83 H831 120.4 no
C84 C83 H831 120.5 no
C79 C84 C83 119.5(4) yes
C79 C84 H841 120.3 no
C83 C84 H841 120.3 no
C78 C85 C86 118.6(4) yes
C78 C85 H851 120.7 no
C86 C85 H851 120.7 no
C85 C86 C87 119.6(4) yes
C85 C86 H861 120.2 no
C87 C86 H861 120.2 no
C86 C87 C88 119.2(4) yes
C86 C87 H871 120.4 no
C88 C87 H871 120.4 no
C87 C88 N2 121.5(4) yes
C87 C88 C89 121.6(4) yes
N2 C88 C89 116.9(3) yes
C88 C89 N3 116.9(3) yes
C88 C89 C94 122.4(4) yes
N3 C89 C94 120.7(4) yes
N3 C91 C92 123.1(4) yes
N3 C91 H911 118.5 no
C92 C91 H911 118.5 no
C91 C92 C93 118.2(4) yes
C91 C92 H921 120.9 no
C93 C92 H921 120.9 no
C92 C93 C94 119.4(4) yes
C92 C93 H931 120.3 no
C94 C93 H931 120.3 no
C89 C94 C93 119.5(4) yes
C89 C94 H941 120.3 no
C93 C94 H941 120.2 no
P5 C97 C98 175.5(3) yes
P6 C98 C97 174.9(3) yes
P7 C102 C103 174.8(3) yes
P8 C103 C102 173.9(3) yes
P8 C105 C106 123.6(3) yes
P8 C105 C110 117.1(3) yes
C106 C105 C110 119.3(4) yes
C105 C106 C107 119.7(4) yes
C105 C106 H1061 120.2 no
C107 C106 H1061 120.2 no
C106 C107 C108 120.5(4) yes
C106 C107 H1071 119.8 no
C108 C107 H1071 119.8 no
C107 C108 C109 119.6(4) yes
C107 C108 H1081 120.2 no
C109 C108 H1081 120.2 no
C108 C109 C110 120.7(4) yes
C108 C109 H1091 119.7 no
C110 C109 H1091 119.6 no
C105 C110 C109 120.3(4) yes
C105 C110 H1101 119.8 no
C109 C110 H1101 119.9 no
P8 C111 C112 120.9(3) yes
P8 C111 C116 118.3(3) yes
C112 C111 C116 120.1(4) yes
C111 C112 C113 119.6(5) yes
C111 C112 H1121 120.3 no
C113 C112 H1121 120.2 no
C112 C113 C114 119.9(5) yes
C112 C113 H1131 120.1 no
C114 C113 H1131 120.0 no
C113 C114 C115 120.1(5) yes
C113 C114 H1141 120.0 no
C115 C114 H1141 120.0 no
C114 C115 C116 120.6(5) yes
C114 C115 H1151 119.7 no
C116 C115 H1151 119.7 no
C111 C116 C115 119.8(5) yes
C111 C116 H1161 120.2 no
C115 C116 H1161 120.1 no
P7 C117 C118 124.3(3) yes
P7 C117 C122 116.7(3) yes
C118 C117 C122 118.9(4) yes
C117 C118 C119 120.5(5) yes
C117 C118 H1181 119.7 no
C119 C118 H1181 119.8 no
C118 C119 C120 120.4(5) yes
C118 C119 H1191 119.8 no
C120 C119 H1191 119.8 no
C119 C120 C121 119.8(4) yes
C119 C120 H1201 120.1 no
C121 C120 H1201 120.1 no
C120 C121 C122 120.5(4) yes
C120 C121 H1211 119.7 no
C122 C121 H1211 119.7 no
C117 C122 C121 119.9(4) yes
C117 C122 H1221 120.1 no
C121 C122 H1221 120.1 no
P7 C123 C124 119.1(3) yes
P7 C123 C128 121.9(3) yes
C124 C123 C128 118.9(4) yes
C123 C124 C125 120.0(4) yes
C123 C124 H1241 120.0 no
C125 C124 H1241 120.0 no
C124 C125 C126 120.0(4) yes
C124 C125 H1251 120.0 no
C126 C125 H1251 120.0 no
C125 C126 C127 120.3(4) yes
C125 C126 H1261 119.9 no
C127 C126 H1261 119.8 no
C126 C127 C128 119.5(5) yes
C126 C127 H1271 120.2 no
C128 C127 H1271 120.2 no
C127 C128 C123 121.1(5) yes
C127 C128 H1281 119.4 no
C123 C128 H1281 119.5 no
N11 C130 C131 117.8(3) yes
N11 C130 C137 121.4(4) yes
C131 C130 C137 120.8(4) yes
C130 C131 N12 117.1(3) yes
C130 C131 C136 121.3(4) yes
N12 C131 C136 121.6(4) yes
N12 C133 C134 123.9(4) yes
N12 C133 H1331 118.1 no
C134 C133 H1331 118.1 no
C133 C134 C135 118.2(4) yes
C133 C134 H1341 120.9 no
C135 C134 H1341 120.9 no
C134 C135 C136 118.7(4) yes
C134 C135 H1351 120.6 no
C136 C135 H1351 120.7 no
C135 C136 C131 120.0(4) yes
C135 C136 H1361 120.0 no
C131 C136 H1361 120.0 no
C130 C137 C138 118.7(4) yes
C130 C137 H1371 120.6 no
C138 C137 H1371 120.6 no
C137 C138 C139 120.1(4) yes
C137 C138 H1381 119.9 no
C139 C138 H1381 120.0 no
C138 C139 C140 119.0(4) yes
C138 C139 H1391 120.4 no
C140 C139 H1391 120.5 no
C139 C140 N11 121.2(4) yes
C139 C140 C141 121.4(4) yes
N11 C140 C141 117.3(3) yes
C140 C141 N10 117.1(3) yes
C140 C141 C146 121.5(3) yes
N10 C141 C146 121.3(4) yes
N10 C143 C144 123.4(4) yes
N10 C143 H1431 118.3 no
C144 C143 H1431 118.3 no
C143 C144 C145 118.5(4) yes
C143 C144 H1441 120.8 no
C145 C144 H1441 120.8 no
C144 C145 C146 118.8(4) yes
C144 C145 H1451 120.6 no
C146 C145 H1451 120.6 no
C141 C146 C145 119.7(4) yes
C141 C146 H1461 120.1 no
C145 C146 H1461 120.1 no
P6 C147 C148 123.7(3) yes
P6 C147 C152 117.0(3) yes
C148 C147 C152 119.3(4) yes
C147 C148 C149 120.7(4) yes
C147 C148 H1481 119.6 no
C149 C148 H1481 119.7 no
C148 C149 C150 119.7(4) yes
C148 C149 H1491 120.2 no
C150 C149 H1491 120.2 no
C149 C150 C151 119.8(4) yes
C149 C150 H1501 120.1 no
C151 C150 H1501 120.1 no
C150 C151 C152 120.8(4) yes
C150 C151 H1511 119.6 no
C152 C151 H1511 119.6 no
C151 C152 C147 119.7(4) yes
C151 C152 H1521 120.2 no
C147 C152 H1521 120.2 no
P6 C153 C154 120.4(3) yes
P6 C153 C158 120.3(3) yes
C154 C153 C158 119.0(4) yes
C153 C154 C155 120.4(4) yes
C153 C154 H1541 119.8 no
C155 C154 H1541 119.8 no
C154 C155 C156 119.5(4) yes
C154 C155 H1551 120.2 no
C156 C155 H1551 120.2 no
C155 C156 C157 120.9(4) yes
C155 C156 H1561 119.5 no
C157 C156 H1561 119.6 no
C156 C157 C158 119.3(4) yes
C156 C157 H1571 120.4 no
C158 C157 H1571 120.3 no
C153 C158 C157 120.8(4) yes
C153 C158 H1581 119.6 no
C157 C158 H1581 119.6 no
P5 C159 C160 123.1(3) yes
P5 C159 C164 117.9(3) yes
C160 C159 C164 118.9(3) yes
C159 C160 C161 120.6(4) yes
C159 C160 H1601 119.7 no
C161 C160 H1601 119.7 no
C160 C161 C162 120.4(4) yes
C160 C161 H1611 119.8 no
C162 C161 H1611 119.8 no
C161 C162 C163 119.3(4) yes
C161 C162 H1621 120.3 no
C163 C162 H1621 120.3 no
C162 C163 C164 121.1(4) yes
C162 C163 H1631 119.5 no
C164 C163 H1631 119.4 no
C159 C164 C163 119.6(4) yes
C159 C164 H1641 120.2 no
C163 C164 H1641 120.2 no
P5 C165 C166 118.3(3) yes
P5 C165 C170 122.6(3) yes
C166 C165 C170 119.1(4) yes
C165 C166 C167 120.7(4) yes
C165 C166 H1661 119.6 no
C167 C166 H1661 119.6 no
C166 C167 C168 120.0(4) yes
C166 C167 H1671 120.0 no
C168 C167 H1671 119.9 no
C167 C168 C169 120.1(4) yes
C167 C168 H1681 120.0 no
C169 C168 H1681 119.9 no
C168 C169 C170 120.1(5) yes
C168 C169 H1691 119.9 no
C170 C169 H1691 119.9 no
C165 C170 C169 119.9(4) yes
C165 C170 H1701 120.1 no
C169 C170 H1701 120.0 no
N8 C172 C173 117.2(3) yes
N8 C172 C179 121.0(4) yes
C173 C172 C179 121.8(4) yes
C172 C173 N7 117.3(3) yes
C172 C173 C178 122.1(4) yes
N7 C173 C178 120.5(4) yes
N7 C175 C176 123.0(4) yes
N7 C175 H1751 118.5 no
C176 C175 H1751 118.5 no
C175 C176 C177 118.1(5) yes
C175 C176 H1761 120.9 no
C177 C176 H1761 120.9 no
C176 C177 C178 119.4(4) yes
C176 C177 H1771 120.3 no
C178 C177 H1771 120.3 no
C173 C178 C177 119.8(5) yes
C173 C178 H1781 120.1 no
C177 C178 H1781 120.1 no
C172 C179 C180 119.2(4) yes
C172 C179 H1791 120.4 no
C180 C179 H1791 120.4 no
C179 C180 C181 119.3(4) yes
C179 C180 H1801 120.4 no
C181 C180 H1801 120.4 no
C180 C181 C182 119.2(4) yes
C180 C181 H1811 120.4 no
C182 C181 H1811 120.4 no
C181 C182 N8 122.0(4) yes
C181 C182 C183 121.1(4) yes
N8 C182 C183 116.9(3) yes
C182 C183 N9 117.2(4) yes
C182 C183 C188 121.0(4) yes
N9 C183 C188 121.7(4) yes
N9 C185 C186 124.6(4) yes
N9 C185 H1851 117.7 no
C186 C185 H1851 117.7 no
C185 C186 C187 117.9(4) yes
C185 C186 H1861 121.1 no
C187 C186 H1861 121.1 no
C186 C187 C188 119.3(4) yes
C186 C187 H1871 120.3 no
C188 C187 H1871 120.4 no
C183 C188 C187 119.5(4) yes
C183 C188 H1881 120.3 no
C187 C188 H1881 120.3 no
P9 C191 C192 173.6(3) yes
P10 C192 C191 173.1(3) yes
P11 C196 C197 175.5(3) yes
P12 C197 C196 172.5(3) yes
P12 C199 C200 118.6(3) yes
P12 C199 C204 121.3(3) yes
C200 C199 C204 119.9(4) yes
C199 C200 C201 120.2(4) yes
C199 C200 H2001 119.9 no
C201 C200 H2001 119.9 no
C200 C201 C202 120.1(4) yes
C200 C201 H2011 120.0 no
C202 C201 H2011 119.9 no
C201 C202 C203 120.1(4) yes
C201 C202 H2021 120.0 no
C203 C202 H2021 120.0 no
C202 C203 C204 120.8(4) yes
C202 C203 H2031 119.6 no
C204 C203 H2031 119.6 no
C199 C204 C203 118.9(4) yes
C199 C204 H2041 120.6 no
C203 C204 H2041 120.6 no
P12 C205 C206 123.4(3) yes
P12 C205 C210 116.8(3) yes
C206 C205 C210 119.7(4) yes
C205 C206 C207 119.9(4) yes
C205 C206 H2061 120.1 no
C207 C206 H2061 120.1 no
C206 C207 C208 120.1(5) yes
C206 C207 H2071 120.0 no
C208 C207 H2071 119.9 no
C207 C208 C209 120.5(4) yes
C207 C208 H2081 119.7 no
C209 C208 H2081 119.7 no
C208 C209 C210 120.3(4) yes
C208 C209 H2091 119.8 no
C210 C209 H2091 119.8 no
C209 C210 C205 119.5(4) yes
C209 C210 H2101 120.3 no
C205 C210 H2101 120.3 no
P11 C211 C212 117.8(3) yes
P11 C211 C216 123.2(3) yes
C212 C211 C216 118.6(4) yes
C211 C212 C213 122.2(4) yes
C211 C212 H2121 118.9 no
C213 C212 H2121 118.9 no
C212 C213 C214 118.8(5) yes
C212 C213 H2131 120.6 no
C214 C213 H2131 120.6 no
C213 C214 C215 120.5(5) yes
C213 C214 H2141 119.7 no
C215 C214 H2141 119.7 no
C214 C215 C216 120.9(5) yes
C214 C215 H2151 119.5 no
C216 C215 H2151 119.5 no
C215 C216 C211 118.9(5) yes
C215 C216 H2161 120.6 no
C211 C216 H2161 120.6 no
P11 C217 C218 117.8(4) yes
P11 C217 C222 122.3(4) yes
C218 C217 C222 119.9(4) yes
C217 C218 C219 121.9(5) yes
C217 C218 H2181 119.1 no
C219 C218 H2181 119.0 no
C218 C219 C220 118.6(6) yes
C218 C219 H2191 120.7 no
C220 C219 H2191 120.7 no
C219 C220 C221 120.9(5) yes
C219 C220 H2201 119.5 no
C221 C220 H2201 119.5 no
C220 C221 C222 120.0(5) yes
C220 C221 H2211 120.1 no
C222 C221 H2211 120.0 no
C217 C222 C221 118.7(5) yes
C217 C222 H2221 120.7 no
C221 C222 H2221 120.6 no
N17 C224 C225 121.5(4) yes
N17 C224 C235 116.8(4) yes
C225 C224 C235 121.7(4) yes
C224 C225 C226 119.2(4) yes
C224 C225 H2251 120.4 no
C226 C225 H2251 120.4 no
C225 C226 C227 119.9(4) yes
C225 C226 H2261 120.0 no
C227 C226 H2261 120.1 no
C226 C227 C228 117.8(5) yes
C226 C227 H2271 121.1 no
C228 C227 H2271 121.1 no
C227 C228 N17 122.2(4) yes
C227 C228 C229 119.9(4) yes
N17 C228 C229 117.9(3) yes
C228 C229 N16 116.0(4) yes
C228 C229 C234 122.6(4) yes
N16 C229 C234 121.4(4) yes
N16 C231 C232 124.1(4) yes
N16 C231 H2311 118.0 no
C232 C231 H2311 118.0 no
C231 C232 C233 118.0(4) yes
C231 C232 H2321 121.0 no
C233 C232 H2321 121.0 no
C232 C233 C234 118.7(4) yes
C232 C233 H2331 120.7 no
C234 C233 H2331 120.6 no
C229 C234 C233 120.2(4) yes
C229 C234 H2341 119.9 no
C233 C234 H2341 119.9 no
C224 C235 N18 117.6(4) yes
C224 C235 C240 121.1(4) yes
N18 C235 C240 121.3(4) yes
N18 C237 C238 123.6(5) yes
N18 C237 H2371 118.2 no
C238 C237 H2371 118.2 no
C237 C238 C239 118.3(5) yes
C237 C238 H2381 120.8 no
C239 C238 H2381 120.9 no
C238 C239 C240 119.1(4) yes
C238 C239 H2391 120.4 no
C240 C239 H2391 120.5 no
C235 C240 C239 119.4(4) yes
C235 C240 H2401 120.3 no
C239 C240 H2401 120.3 no
P10 C241 C242 123.6(3) yes
P10 C241 C246 117.0(3) yes
C242 C241 C246 119.4(4) yes
C241 C242 C243 120.2(4) yes
C241 C242 H2421 119.9 no
C243 C242 H2421 119.9 no
C242 C243 C244 119.7(4) yes
C242 C243 H2431 120.2 no
C244 C243 H2431 120.1 no
C243 C244 C245 120.5(4) yes
C243 C244 H2441 119.7 no
C245 C244 H2441 119.7 no
C244 C245 C246 119.9(4) yes
C244 C245 H2451 120.0 no
C246 C245 H2451 120.1 no
C245 C246 C241 120.2(4) yes
C245 C246 H2461 119.9 no
C241 C246 H2461 119.9 no
P10 C247 C248 122.0(3) yes
P10 C247 C252 118.4(3) yes
C248 C247 C252 119.0(4) yes
C247 C248 C249 120.7(5) yes
C247 C248 H2481 119.6 no
C249 C248 H2481 119.6 no
C248 C249 C250 119.4(5) yes
C248 C249 H2491 120.3 no
C250 C249 H2491 120.3 no
C249 C250 C251 120.2(4) yes
C249 C250 H2501 119.9 no
C251 C250 H2501 119.9 no
C250 C251 C252 120.8(5) yes
C250 C251 H2511 119.6 no
C252 C251 H2511 119.6 no
C251 C252 C247 119.8(5) yes
C251 C252 H2521 120.1 no
C247 C252 H2521 120.1 no
P9 C253 C254 117.1(3) yes
P9 C253 C258 123.4(3) yes
C254 C253 C258 119.4(4) yes
C253 C254 C255 120.0(4) yes
C253 C254 H2541 120.0 no
C255 C254 H2541 120.0 no
C254 C255 C256 120.3(4) yes
C254 C255 H2551 119.9 no
C256 C255 H2551 119.8 no
C255 C256 C257 120.9(4) yes
C255 C256 H2561 119.6 no
C257 C256 H2561 119.5 no
C256 C257 C258 119.3(4) yes
C256 C257 H2571 120.3 no
C258 C257 H2571 120.3 no
C253 C258 C257 120.0(4) yes
C253 C258 H2581 120.0 no
C257 C258 H2581 120.0 no
P9 C259 C260 123.0(3) yes
P9 C259 C264 117.0(3) yes
C260 C259 C264 119.8(3) yes
C259 C260 C261 119.7(4) yes
C259 C260 H2601 120.1 no
C261 C260 H2601 120.2 no
C260 C261 C262 120.5(4) yes
C260 C261 H2611 119.7 no
C262 C261 H2611 119.7 no
C261 C262 C263 120.2(4) yes
C261 C262 H2621 119.9 no
C263 C262 H2621 119.9 no
C262 C263 C264 120.1(4) yes
C262 C263 H2631 120.0 no
C264 C263 H2631 120.0 no
C259 C264 C263 119.7(4) yes
C259 C264 H2641 120.1 no
C263 C264 H2641 120.2 no
N14 C266 C267 117.5(3) yes
N14 C266 C273 121.0(4) yes
C267 C266 C273 121.5(4) yes
C266 C267 N13 116.9(3) yes
C266 C267 C272 122.3(4) yes
N13 C267 C272 120.8(4) yes
N13 C269 C270 123.9(4) yes
N13 C269 H2691 118.0 no
C270 C269 H2691 118.1 no
C269 C270 C271 118.2(4) yes
C269 C270 H2701 120.9 no
C271 C270 H2701 120.9 no
C270 C271 C272 119.1(4) yes
C270 C271 H2711 120.5 no
C272 C271 H2711 120.5 no
C267 C272 C271 119.8(4) yes
C267 C272 H2721 120.1 no
C271 C272 H2721 120.1 no
C266 C273 C274 119.5(4) yes
C266 C273 H2731 120.3 no
C274 C273 H2731 120.3 no
C273 C274 C275 119.1(4) yes
C273 C274 H2741 120.4 no
C275 C274 H2741 120.4 no
C274 C275 C276 118.9(4) yes
C274 C275 H2751 120.5 no
C276 C275 H2751 120.5 no
C275 C276 N14 121.8(4) yes
C275 C276 C277 120.9(4) yes
N14 C276 C277 117.3(3) yes
C276 C277 N15 117.7(3) yes
C276 C277 C282 121.7(4) yes
N15 C277 C282 120.5(4) yes
N15 C279 C280 124.1(4) yes
N15 C279 H2791 117.9 no
C280 C279 H2791 118.0 no
C279 C280 C281 117.7(4) yes
C279 C280 H2801 121.1 no
C281 C280 H2801 121.1 no
C280 C281 C282 118.9(4) yes
C280 C281 H2811 120.5 no
C282 C281 H2811 120.5 no
C277 C282 C281 120.0(4) yes
C277 C282 H2821 120.0 no
C281 C282 H2821 120.0 no
P13 C285 C286 174.3(3) yes
P14 C286 C285 176.3(3) yes
P15 C290 C291 174.0(3) yes
P16 C291 C290 175.6(3) yes
P16 C293 C294 123.2(3) yes
P16 C293 C298 117.5(3) yes
C294 C293 C298 119.2(4) yes
C293 C294 C295 120.4(4) yes
C293 C294 H2941 119.8 no
C295 C294 H2941 119.8 no
C294 C295 C296 119.5(5) yes
C294 C295 H2951 120.3 no
C296 C295 H2951 120.2 no
C295 C296 C297 120.1(4) yes
C295 C296 H2961 120.0 no
C297 C296 H2961 119.9 no
C296 C297 C298 120.6(4) yes
C296 C297 H2971 119.7 no
C298 C297 H2971 119.7 no
C293 C298 C297 120.2(4) yes
C293 C298 H2981 119.9 no
C297 C298 H2981 119.9 no
P16 C299 C300 117.4(3) yes
P16 C299 C304 123.3(3) yes
C300 C299 C304 118.6(4) yes
C299 C300 C301 120.9(5) yes
C299 C300 H3001 119.6 no
C301 C300 H3001 119.5 no
C300 C301 C302 119.9(5) yes
C300 C301 H3011 120.1 no
C302 C301 H3011 120.1 no
C301 C302 C303 120.7(5) yes
C301 C302 H3021 119.6 no
C303 C302 H3021 119.7 no
C302 C303 C304 120.0(5) yes
C302 C303 H3031 120.0 no
C304 C303 H3031 120.0 no
C303 C304 C299 119.8(5) yes
C303 C304 H3041 120.1 no
C299 C304 H3041 120.1 no
P15 C305 C306 119.2(3) yes
P15 C305 C310 122.0(3) yes
C306 C305 C310 118.3(4) yes
C305 C306 C307 119.6(4) yes
C305 C306 H3061 120.2 no
C307 C306 H3061 120.2 no
C306 C307 C308 120.7(5) yes
C306 C307 H3071 119.6 no
C308 C307 H3071 119.6 no
C307 C308 C309 120.1(5) yes
C307 C308 H3081 120.0 no
C309 C308 H3081 120.0 no
C308 C309 C310 120.1(5) yes
C308 C309 H3091 120.0 no
C310 C309 H3091 120.0 no
C305 C310 C309 121.1(4) yes
C305 C310 H3101 119.4 no
C309 C310 H3101 119.4 no
P15 C311 C312 124.2(3) yes
P15 C311 C316 116.9(3) yes
C312 C311 C316 118.7(4) yes
C311 C312 C313 121.6(5) yes
C311 C312 H3121 119.2 no
C313 C312 H3121 119.2 no
C312 C313 C314 120.1(5) yes
C312 C313 H3131 119.9 no
C314 C313 H3131 120.0 no
C313 C314 C315 119.0(5) yes
C313 C314 H3141 120.5 no
C315 C314 H3141 120.5 no
C314 C315 C316 121.5(5) yes
C314 C315 H3151 119.3 no
C316 C315 H3151 119.2 no
C315 C316 C311 119.0(5) yes
C315 C316 H3161 120.5 no
C311 C316 H3161 120.5 no
N23 C318 C319 118.0(4) yes
N23 C318 C325 121.8(4) yes
C319 C318 C325 120.1(4) yes
C318 C319 N22 116.1(4) yes
C318 C319 C324 123.6(4) yes
N22 C319 C324 120.3(4) yes
N22 C321 C322 124.0(5) yes
N22 C321 H3211 118.0 no
C322 C321 H3211 118.0 no
C321 C322 C323 116.5(5) yes
C321 C322 H3221 121.8 no
C323 C322 H3221 121.7 no
C322 C323 C324 119.4(5) yes
C322 C323 H3231 120.3 no
C324 C323 H3231 120.3 no
C323 C324 C319 120.9(5) yes
C323 C324 H3241 119.6 no
C319 C324 H3241 119.6 no
C318 C325 C326 117.6(5) yes
C318 C325 H3251 121.2 no
C326 C325 H3251 121.2 no
C325 C326 C327 121.1(5) yes
C325 C326 H3261 119.4 no
C327 C326 H3261 119.4 no
C326 C327 C328 118.1(5) yes
C326 C327 H3271 120.9 no
C328 C327 H3271 120.9 no
C327 C328 N23 121.8(4) yes
C327 C328 C329 120.9(4) yes
N23 C328 C329 117.3(4) yes
C328 C329 N24 117.3(4) yes
C328 C329 C334 122.5(4) yes
N24 C329 C334 120.2(4) yes
N24 C331 C332 123.7(4) yes
N24 C331 H3311 118.1 no
C332 C331 H3311 118.1 no
C331 C332 C333 118.2(4) yes
C331 C332 H3321 120.9 no
C333 C332 H3321 120.9 no
C332 C333 C334 118.9(4) yes
C332 C333 H3331 120.6 no
C334 C333 H3331 120.6 no
C329 C334 C333 120.7(4) yes
C329 C334 H3341 119.7 no
C333 C334 H3341 119.7 no
P14 C335 C336 118.8(3) yes
P14 C335 C340 122.6(3) yes
C336 C335 C340 118.6(4) yes
C335 C336 C337 119.6(4) yes
C335 C336 H3361 120.2 no
C337 C336 H3361 120.2 no
C336 C337 C338 120.9(4) yes
C336 C337 H3371 119.5 no
C338 C337 H3371 119.6 no
C337 C338 C339 120.4(4) yes
C337 C338 H3381 119.7 no
C339 C338 H3381 119.8 no
C338 C339 C340 119.8(4) yes
C338 C339 H3391 120.1 no
C340 C339 H3391 120.1 no
C335 C340 C339 120.7(4) yes
C335 C340 H3401 119.7 no
C339 C340 H3401 119.7 no
P14 C341 C342 123.0(3) yes
P14 C341 C346 117.7(3) yes
C342 C341 C346 119.0(4) yes
C341 C342 C343 120.7(4) yes
C341 C342 H3421 119.7 no
C343 C342 H3421 119.7 no
C342 C343 C344 120.2(4) yes
C342 C343 H3431 119.9 no
C344 C343 H3431 119.9 no
C343 C344 C345 120.0(4) yes
C343 C344 H3441 120.0 no
C345 C344 H3441 120.0 no
C344 C345 C346 120.0(4) yes
C344 C345 H3451 120.0 no
C346 C345 H3451 120.0 no
C341 C346 C345 120.1(4) yes
C341 C346 H3461 119.9 no
C345 C346 H3461 119.9 no
P13 C347 C348 124.9(3) yes
P13 C347 C352 116.7(3) yes
C348 C347 C352 117.8(4) yes
C347 C348 C349 120.7(5) yes
C347 C348 H3481 119.7 no
C349 C348 H3481 119.6 no
C348 C349 C350 121.1(5) yes
C348 C349 H3491 119.5 no
C350 C349 H3491 119.5 no
C349 C350 C351 118.9(4) yes
C349 C350 H3501 120.6 no
C351 C350 H3501 120.6 no
C350 C351 C352 120.7(4) yes
C350 C351 H3511 119.6 no
C352 C351 H3511 119.6 no
C347 C352 C351 120.8(4) yes
C347 C352 H3521 119.6 no
C351 C352 H3521 119.6 no
P13 C353 C354 117.5(3) yes
P13 C353 C358 122.9(3) yes
C354 C353 C358 119.6(4) yes
C353 C354 C355 120.1(4) yes
C353 C354 H3541 119.9 no
C355 C354 H3541 119.9 no
C354 C355 C356 120.1(4) yes
C354 C355 H3551 119.9 no
C356 C355 H3551 119.9 no
C355 C356 C357 120.4(4) yes
C355 C356 H3561 119.8 no
C357 C356 H3561 119.8 no
C356 C357 C358 120.0(4) yes
C356 C357 H3571 120.0 no
C358 C357 H3571 120.0 no
C353 C358 C357 119.8(4) yes
C353 C358 H3581 120.1 no
C357 C358 H3581 120.1 no
N20 C360 C361 117.2(3) yes
N20 C360 C367 120.9(4) yes
C361 C360 C367 121.9(4) yes
C360 C361 N21 116.8(3) yes
C360 C361 C366 122.5(4) yes
N21 C361 C366 120.8(4) yes
N21 C363 C364 123.5(4) yes
N21 C363 H3631 118.3 no
C364 C363 H3631 118.3 no
C363 C364 C365 118.4(4) yes
C363 C364 H3641 120.8 no
C365 C364 H3641 120.8 no
C364 C365 C366 119.1(4) yes
C364 C365 H3651 120.5 no
C366 C365 H3651 120.5 no
C361 C366 C365 120.0(4) yes
C361 C366 H3661 120.0 no
C365 C366 H3661 120.0 no
C360 C367 C368 119.7(4) yes
C360 C367 H3671 120.1 no
C368 C367 H3671 120.2 no
C367 C368 C369 118.8(4) yes
C367 C368 H3681 120.6 no
C369 C368 H3681 120.6 no
C368 C369 C370 119.2(4) yes
C368 C369 H3691 120.4 no
C370 C369 H3691 120.4 no
C369 C370 N20 121.3(4) yes
C369 C370 C371 121.7(4) yes
N20 C370 C371 117.0(3) yes
C370 C371 N19 117.3(3) yes
C370 C371 C376 122.1(4) yes
N19 C371 C376 120.6(4) yes
N19 C373 C374 123.2(4) yes
N19 C373 H3731 118.4 no
C374 C373 H3731 118.4 no
C373 C374 C375 118.1(4) yes
C373 C374 H3741 121.0 no
C375 C374 H3741 120.9 no
C374 C375 C376 119.3(4) yes
C374 C375 H3751 120.3 no
C376 C375 H3751 120.3 no
C371 C376 C375 119.8(4) yes
C371 C376 H3761 120.1 no
C375 C376 H3761 120.1 no
Cl1 C378 Cl2 110.3(3) yes
Cl1 C378 H3781 109.3 no
Cl2 C378 H3781 109.3 no
Cl1 C378 H3782 109.3 no
Cl2 C378 H3782 109.3 no
H3781 C378 H3782 109.5 no
Cl3 C381 Cl4 108.4(4) yes
Cl3 C381 H3811 109.6 no
Cl4 C381 H3811 109.6 no
Cl3 C381 H3812 109.9 no
Cl4 C381 H3812 109.9 no
H3811 C381 H3812 109.5 no
Cl5 C440 Cl6 114.2(4) yes
Cl5 C440 H4401 109.0 no
Cl6 C440 H4401 108.9 no
Cl5 C440 H4402 107.6 no
Cl6 C440 H4402 107.5 no
H4401 C440 H4402 109.5 no
Cl7 C1 Cl8 93.6(5) yes
Cl7 C1 H10 112.3 no
Cl8 C1 H10 112.7 no
Cl7 C1 H11 114.0 no
Cl8 C1 H11 114.1 no
H10 C1 H11 109.5 no

loop_
_geom_bond_atom_site_label_1
_geom_bond_atom_site_label_2
_geom_bond_distance
_geom_bond_publ_flag
Ag1 P2 2.4120(9) yes
Ag1 P4 2.4892(9) yes
Ag1 N1 2.481(3) yes
Ag1 N2 2.410(3) yes
Ag1 N3 2.503(3) yes
Ag2 P1 2.4341(9) yes
Ag2 P3 2.4620(9) yes
Ag2 N4 2.389(3) yes
Ag2 N5 2.432(3) yes
Ag2 N6 2.726(3) yes
Ag3 P5 2.3984(9) yes
Ag3 P8 2.4997(9) yes
Ag3 N7 2.430(3) yes
Ag3 N8 2.355(3) yes
Ag3 N9 2.762(3) yes
Ag4 P6 2.4086(9) yes
Ag4 P7 2.4545(9) yes
Ag4 N10 2.423(3) yes
Ag4 N11 2.377(3) yes
Ag4 N12 2.727(3) yes
Ag5 P9 2.4792(9) yes
Ag5 P12 2.4166(9) yes
Ag5 N13 2.580(3) yes
Ag5 N14 2.401(3) yes
Ag5 N15 2.475(3) yes
Ag6 P10 2.4760(9) yes
Ag6 P11 2.4279(10) yes
Ag6 N16 2.542(3) yes
Ag6 N17 2.430(3) yes
Ag6 N18 2.478(4) yes
Ag7 P13 2.4600(9) yes
Ag7 P16 2.4127(9) yes
Ag7 N19 2.462(3) yes
Ag7 N20 2.394(3) yes
Ag7 N21 2.533(3) yes
Ag8 P14 2.4830(10) yes
Ag8 P15 2.4257(10) yes
Ag8 N22 2.553(4) yes
Ag8 N23 2.431(3) yes
Ag8 N24 2.454(4) yes
P1 C4 1.770(3) yes
P1 C53 1.821(4) yes
P1 C59 1.818(4) yes
P2 C3 1.760(3) yes
P2 C65 1.821(4) yes
P2 C71 1.825(4) yes
P3 C8 1.818(4) yes
P3 C14 1.774(3) yes
P3 C29 1.821(4) yes
P4 C15 1.764(3) yes
P4 C17 1.824(4) yes
P4 C23 1.823(4) yes
P5 C97 1.762(4) yes
P5 C159 1.815(4) yes
P5 C165 1.822(4) yes
P6 C98 1.769(4) yes
P6 C147 1.822(4) yes
P6 C153 1.819(4) yes
P7 C102 1.772(4) yes
P7 C117 1.818(4) yes
P7 C123 1.815(4) yes
P8 C103 1.758(4) yes
P8 C105 1.820(4) yes
P8 C111 1.824(4) yes
P9 C191 1.765(4) yes
P9 C253 1.815(4) yes
P9 C259 1.821(3) yes
P10 C192 1.771(4) yes
P10 C241 1.810(4) yes
P10 C247 1.816(4) yes
P11 C196 1.764(4) yes
P11 C211 1.836(4) yes
P11 C217 1.820(4) yes
P12 C197 1.754(4) yes
P12 C199 1.830(4) yes
P12 C205 1.819(4) yes
P13 C285 1.766(4) yes
P13 C347 1.811(4) yes
P13 C353 1.815(4) yes
P14 C286 1.759(4) yes
P14 C335 1.819(4) yes
P14 C341 1.822(4) yes
P15 C290 1.775(4) yes
P15 C305 1.822(4) yes
P15 C311 1.823(4) yes
P16 C291 1.759(4) yes
P16 C293 1.813(4) yes
P16 C299 1.824(4) yes
P17 F1 1.606(2) yes
P17 F2 1.606(2) yes
P17 F3 1.598(3) yes
P17 F4 1.599(2) yes
P17 F5 1.604(2) yes
P17 F6 1.601(3) yes
P18 F7 1.603(2) yes
P18 F8 1.600(3) yes
P18 F9 1.598(2) yes
P18 F10 1.594(3) yes
P18 F11 1.602(2) yes
P18 F12 1.612(2) yes
P19 F13 1.602(2) yes
P19 F14 1.602(3) yes
P19 F15 1.599(2) yes
P19 F16 1.607(3) yes
P19 F17 1.601(3) yes
P19 F18 1.596(3) yes
P20 F19 1.593(3) yes
P20 F20 1.607(2) yes
P20 F21 1.605(3) yes
P20 F22 1.606(3) yes
P20 F23 1.596(3) yes
P20 F24 1.595(3) yes
P21 F25 1.603(3) yes
P21 F26 1.597(2) yes
P21 F27 1.606(3) yes
P21 F28 1.608(3) yes
P21 F29 1.586(3) yes
P21 F30 1.589(3) yes
P22 F31 1.602(3) yes
P22 F32 1.596(3) yes
P22 F33 1.594(2) yes
P22 F34 1.604(3) yes
P22 F35 1.600(3) yes
P22 F36 1.600(2) yes
P23 F37 1.582(3) yes
P23 F38 1.594(3) yes
P23 F39 1.606(3) yes
P23 F40 1.580(3) yes
P23 F41 1.605(3) yes
P23 F42 1.594(3) yes
P24 F43 1.601(3) yes
P24 F44 1.607(3) yes
P24 F45 1.598(3) yes
P24 F46 1.590(3) yes
P24 F47 1.580(3) yes
P24 F48 1.596(3) yes
Cl1 C378 1.762(5) yes
Cl2 C378 1.736(5) yes
Cl3 C381 1.787(6) yes
Cl4 C381 1.700(7) yes
Cl5 C440 1.674(7) yes
Cl6 C440 1.642(7) yes
N1 C79 1.338(5) yes
N1 C81 1.334(5) yes
N2 C78 1.333(5) yes
N2 C88 1.344(5) yes
N3 C89 1.348(5) yes
N3 C91 1.336(5) yes
N4 C41 1.348(5) yes
N4 C43 1.336(5) yes
N5 C36 1.345(5) yes
N5 C40 1.348(5) yes
N6 C47 1.344(5) yes
N6 C49 1.331(5) yes
N7 C173 1.350(5) yes
N7 C175 1.325(5) yes
N8 C172 1.350(5) yes
N8 C182 1.337(5) yes
N9 C183 1.345(5) yes
N9 C185 1.343(5) yes
N10 C141 1.346(5) yes
N10 C143 1.347(5) yes
N11 C130 1.349(5) yes
N11 C140 1.338(5) yes
N12 C131 1.345(5) yes
N12 C133 1.344(5) yes
N13 C267 1.337(5) yes
N13 C269 1.343(5) yes
N14 C266 1.345(5) yes
N14 C276 1.332(5) yes
N15 C277 1.351(5) yes
N15 C279 1.334(5) yes
N16 C229 1.352(5) yes
N16 C231 1.335(5) yes
N17 C224 1.335(5) yes
N17 C228 1.337(6) yes
N18 C235 1.331(5) yes
N18 C237 1.335(6) yes
N19 C371 1.340(5) yes
N19 C373 1.340(5) yes
N20 C360 1.343(5) yes
N20 C370 1.338(5) yes
N21 C361 1.343(5) yes
N21 C363 1.339(5) yes
N22 C319 1.349(5) yes
N22 C321 1.332(6) yes
N23 C318 1.327(6) yes
N23 C328 1.335(5) yes
N24 C329 1.338(5) yes
N24 C331 1.351(6) yes
C3 C4 1.199(5) yes
C8 C9 1.386(5) yes
C8 C13 1.406(5) yes
C9 C10 1.388(6) yes
C9 H91 0.950 no
C10 C11 1.379(6) yes
C10 H101 0.950 no
C11 C12 1.373(6) yes
C11 H111 0.950 no
C12 C13 1.386(6) yes
C12 H121 0.950 no
C13 H131 0.950 no
C14 C15 1.193(5) yes
C17 C18 1.395(5) yes
C17 C22 1.387(5) yes
C18 C19 1.392(5) yes
C18 H181 0.950 no
C19 C20 1.379(7) yes
C19 H191 0.950 no
C20 C21 1.374(7) yes
C20 H201 0.950 no
C21 C22 1.393(6) yes
C21 H211 0.950 no
C22 H221 0.950 no
C23 C24 1.391(5) yes
C23 C28 1.393(5) yes
C24 C25 1.393(6) yes
C24 H241 0.950 no
C25 C26 1.376(7) yes
C25 H251 0.950 no
C26 C27 1.379(7) yes
C26 H261 0.950 no
C27 C28 1.403(6) yes
C27 H271 0.950 no
C28 H281 0.950 no
C29 C30 1.380(5) yes
C29 C34 1.392(5) yes
C30 C31 1.389(6) yes
C30 H301 0.950 no
C31 C32 1.367(7) yes
C31 H311 0.950 no
C32 C33 1.375(6) yes
C32 H321 0.950 no
C33 C34 1.383(6) yes
C33 H331 0.950 no
C34 H341 0.950 no
C36 C37 1.397(5) yes
C36 C47 1.499(5) yes
C37 C38 1.373(6) yes
C37 H371 0.950 no
C38 C39 1.386(6) yes
C38 H381 0.950 no
C39 C40 1.395(5) yes
C39 H391 0.950 no
C40 C41 1.489(5) yes
C41 C46 1.390(6) yes
C43 C44 1.382(6) yes
C43 H431 0.950 no
C44 C45 1.385(6) yes
C44 H441 0.950 no
C45 C46 1.374(6) yes
C45 H451 0.950 no
C46 H461 0.950 no
C47 C52 1.385(6) yes
C49 C50 1.383(6) yes
C49 H491 0.950 no
C50 C51 1.367(6) yes
C50 H501 0.950 no
C51 C52 1.385(7) yes
C51 H511 0.950 no
C52 H521 0.950 no
C53 C54 1.390(5) yes
C53 C58 1.410(6) yes
C54 C55 1.403(6) yes
C54 H541 0.950 no
C55 C56 1.380(6) yes
C55 H551 0.950 no
C56 C57 1.373(6) yes
C56 H561 0.950 no
C57 C58 1.379(6) yes
C57 H571 0.950 no
C58 H581 0.950 no
C59 C60 1.384(6) yes
C59 C64 1.386(6) yes
C60 C61 1.401(6) yes
C60 H601 0.950 no
C61 C62 1.369(8) yes
C61 H611 0.950 no
C62 C63 1.379(8) yes
C62 H621 0.950 no
C63 C64 1.387(6) yes
C63 H631 0.950 no
C64 H641 0.950 no
C65 C66 1.389(5) yes
C65 C70 1.393(5) yes
C66 C67 1.386(6) yes
C66 H661 0.950 no
C67 C68 1.385(7) yes
C67 H671 0.950 no
C68 C69 1.381(7) yes
C68 H681 0.950 no
C69 C70 1.389(6) yes
C69 H691 0.950 no
C70 H701 0.950 no
C71 C72 1.385(5) yes
C71 C76 1.398(5) yes
C72 C73 1.398(6) yes
C72 H721 0.950 no
C73 C74 1.373(7) yes
C73 H731 0.950 no
C74 C75 1.369(7) yes
C74 H741 0.950 no
C75 C76 1.386(6) yes
C75 H751 0.950 no
C76 H761 0.950 no
C78 C79 1.495(6) yes
C78 C85 1.400(5) yes
C79 C84 1.396(5) yes
C81 C82 1.395(6) yes
C81 H811 0.950 no
C82 C83 1.369(7) yes
C82 H821 0.950 no
C83 C84 1.386(6) yes
C83 H831 0.950 no
C84 H841 0.950 no
C85 C86 1.386(6) yes
C85 H851 0.950 no
C86 C87 1.363(6) yes
C86 H861 0.950 no
C87 C88 1.399(5) yes
C87 H871 0.950 no
C88 C89 1.487(5) yes
C89 C94 1.396(5) yes
C91 C92 1.384(6) yes
C91 H911 0.950 no
C92 C93 1.378(6) yes
C92 H921 0.950 no
C93 C94 1.385(6) yes
C93 H931 0.950 no
C94 H941 0.950 no
C97 C98 1.201(5) yes
C102 C103 1.200(5) yes
C105 C106 1.395(5) yes
C105 C110 1.383(5) yes
C106 C107 1.383(6) yes
C106 H1061 0.950 no
C107 C108 1.379(7) yes
C107 H1071 0.950 no
C108 C109 1.371(7) yes
C108 H1081 0.950 no
C109 C110 1.375(6) yes
C109 H1091 0.950 no
C110 H1101 0.950 no
C111 C112 1.388(6) yes
C111 C116 1.394(6) yes
C112 C113 1.397(6) yes
C112 H1121 0.950 no
C113 C114 1.390(9) yes
C113 H1131 0.950 no
C114 C115 1.376(9) yes
C114 H1141 0.950 no
C115 C116 1.382(7) yes
C115 H1151 0.950 no
C116 H1161 0.950 no
C117 C118 1.381(6) yes
C117 C122 1.393(6) yes
C118 C119 1.384(6) yes
C118 H1181 0.950 no
C119 C120 1.370(8) yes
C119 H1191 0.950 no
C120 C121 1.371(8) yes
C120 H1201 0.950 no
C121 C122 1.388(6) yes
C121 H1211 0.950 no
C122 H1221 0.950 no
C123 C124 1.385(5) yes
C123 C128 1.367(6) yes
C124 C125 1.390(6) yes
C124 H1241 0.950 no
C125 C126 1.361(8) yes
C125 H1251 0.950 no
C126 C127 1.374(8) yes
C126 H1261 0.950 no
C127 C128 1.381(6) yes
C127 H1271 0.950 no
C128 H1281 0.950 no
C130 C131 1.492(6) yes
C130 C137 1.397(5) yes
C131 C136 1.371(6) yes
C133 C134 1.373(6) yes
C133 H1331 0.950 no
C134 C135 1.366(7) yes
C134 H1341 0.950 no
C135 C136 1.391(7) yes
C135 H1351 0.950 no
C136 H1361 0.950 no
C137 C138 1.369(6) yes
C137 H1371 0.950 no
C138 C139 1.371(6) yes
C138 H1381 0.950 no
C139 C140 1.400(5) yes
C139 H1391 0.950 no
C140 C141 1.487(5) yes
C141 C146 1.396(5) yes
C143 C144 1.375(6) yes
C143 H1431 0.950 no
C144 C145 1.387(6) yes
C144 H1441 0.950 no
C145 C146 1.378(6) yes
C145 H1451 0.950 no
C146 H1461 0.950 no
C147 C148 1.386(5) yes
C147 C152 1.384(5) yes
C148 C149 1.392(6) yes
C148 H1481 0.950 no
C149 C150 1.380(6) yes
C149 H1491 0.950 no
C150 C151 1.376(7) yes
C150 H1501 0.950 no
C151 C152 1.392(6) yes
C151 H1511 0.950 no
C152 H1521 0.950 no
C153 C154 1.379(5) yes
C153 C158 1.398(5) yes
C154 C155 1.399(6) yes
C154 H1541 0.950 no
C155 C156 1.371(7) yes
C155 H1551 0.950 no
C156 C157 1.387(6) yes
C156 H1561 0.950 no
C157 C158 1.378(5) yes
C157 H1571 0.950 no
C158 H1581 0.950 no
C159 C160 1.384(5) yes
C159 C164 1.403(5) yes
C160 C161 1.380(6) yes
C160 H1601 0.950 no
C161 C162 1.384(7) yes
C161 H1611 0.950 no
C162 C163 1.374(7) yes
C162 H1621 0.950 no
C163 C164 1.381(6) yes
C163 H1631 0.950 no
C164 H1641 0.950 no
C165 C166 1.378(5) yes
C165 C170 1.397(6) yes
C166 C167 1.393(6) yes
C166 H1661 0.950 no
C167 C168 1.357(7) yes
C167 H1671 0.950 no
C168 C169 1.394(7) yes
C168 H1681 0.950 no
C169 C170 1.381(6) yes
C169 H1691 0.950 no
C170 H1701 0.950 no
C172 C173 1.485(6) yes
C172 C179 1.399(6) yes
C173 C178 1.390(6) yes
C175 C176 1.395(6) yes
C175 H1751 0.950 no
C176 C177 1.364(7) yes
C176 H1761 0.950 no
C177 C178 1.378(7) yes
C177 H1771 0.950 no
C178 H1781 0.950 no
C179 C180 1.373(7) yes
C179 H1791 0.950 no
C180 C181 1.376(7) yes
C180 H1801 0.950 no
C181 C182 1.386(6) yes
C181 H1811 0.950 no
C182 C183 1.496(6) yes
C183 C188 1.395(6) yes
C185 C186 1.381(6) yes
C185 H1851 0.950 no
C186 C187 1.366(7) yes
C186 H1861 0.950 no
C187 C188 1.384(7) yes
C187 H1871 0.950 no
C188 H1881 0.950 no
C191 C192 1.189(5) yes
C196 C197 1.208(5) yes
C199 C200 1.381(5) yes
C199 C204 1.393(6) yes
C200 C201 1.385(6) yes
C200 H2001 0.950 no
C201 C202 1.366(7) yes
C201 H2011 0.950 no
C202 C203 1.380(7) yes
C202 H2021 0.950 no
C203 C204 1.387(6) yes
C203 H2031 0.950 no
C204 H2041 0.950 no
C205 C206 1.383(6) yes
C205 C210 1.390(6) yes
C206 C207 1.399(6) yes
C206 H2061 0.950 no
C207 C208 1.364(7) yes
C207 H2071 0.950 no
C208 C209 1.373(8) yes
C208 H2081 0.950 no
C209 C210 1.395(6) yes
C209 H2091 0.950 no
C210 H2101 0.950 no
C211 C212 1.379(6) yes
C211 C216 1.392(6) yes
C212 C213 1.385(6) yes
C212 H2121 0.950 no
C213 C214 1.372(8) yes
C213 H2131 0.950 no
C214 C215 1.363(8) yes
C214 H2141 0.950 no
C215 C216 1.409(7) yes
C215 H2151 0.950 no
C216 H2161 0.950 no
C217 C218 1.359(7) yes
C217 C222 1.416(7) yes
C218 C219 1.401(7) yes
C218 H2181 0.950 no
C219 C220 1.376(9) yes
C219 H2191 0.950 no
C220 C221 1.397(9) yes
C220 H2201 0.950 no
C221 C222 1.399(7) yes
C221 H2211 0.950 no
C222 H2221 0.950 no
C224 C225 1.398(6) yes
C224 C235 1.491(7) yes
C225 C226 1.373(7) yes
C225 H2251 0.950 no
C226 C227 1.378(7) yes
C226 H2261 0.950 no
C227 C228 1.409(6) yes
C227 H2271 0.950 no
C228 C229 1.495(6) yes
C229 C234 1.389(6) yes
C231 C232 1.381(6) yes
C231 H2311 0.950 no
C232 C233 1.386(6) yes
C232 H2321 0.950 no
C233 C234 1.371(7) yes
C233 H2331 0.950 no
C234 H2341 0.950 no
C235 C240 1.395(6) yes
C237 C238 1.369(7) yes
C237 H2371 0.950 no
C238 C239 1.371(7) yes
C238 H2381 0.950 no
C239 C240 1.369(7) yes
C239 H2391 0.950 no
C240 H2401 0.950 no
C241 C242 1.392(5) yes
C241 C246 1.384(5) yes
C242 C243 1.386(6) yes
C242 H2421 0.950 no
C243 C244 1.388(7) yes
C243 H2431 0.950 no
C244 C245 1.368(7) yes
C244 H2441 0.950 no
C245 C246 1.396(6) yes
C245 H2451 0.950 no
C246 H2461 0.950 no
C247 C248 1.387(6) yes
C247 C252 1.385(6) yes
C248 C249 1.393(6) yes
C248 H2481 0.950 no
C249 C250 1.387(8) yes
C249 H2491 0.950 no
C250 C251 1.357(8) yes
C250 H2501 0.950 no
C251 C252 1.400(6) yes
C251 H2511 0.950 no
C252 H2521 0.950 no
C253 C254 1.397(5) yes
C253 C258 1.392(6) yes
C254 C255 1.387(6) yes
C254 H2541 0.950 no
C255 C256 1.353(7) yes
C255 H2551 0.950 no
C256 C257 1.398(7) yes
C256 H2561 0.950 no
C257 C258 1.389(6) yes
C257 H2571 0.950 no
C258 H2581 0.950 no
C259 C260 1.393(5) yes
C259 C264 1.399(5) yes
C260 C261 1.383(5) yes
C260 H2601 0.950 no
C261 C262 1.382(6) yes
C261 H2611 0.950 no
C262 C263 1.384(6) yes
C262 H2621 0.950 no
C263 C264 1.388(6) yes
C263 H2631 0.950 no
C264 H2641 0.950 no
C266 C267 1.487(6) yes
C266 C273 1.396(5) yes
C267 C272 1.403(6) yes
C269 C270 1.371(6) yes
C269 H2691 0.950 no
C270 C271 1.373(6) yes
C270 H2701 0.950 no
C271 C272 1.373(6) yes
C271 H2711 0.950 no
C272 H2721 0.950 no
C273 C274 1.382(6) yes
C273 H2731 0.950 no
C274 C275 1.373(6) yes
C274 H2741 0.950 no
C275 C276 1.400(5) yes
C275 H2751 0.950 no
C276 C277 1.488(6) yes
C277 C282 1.396(6) yes
C279 C280 1.375(6) yes
C279 H2791 0.950 no
C280 C281 1.392(6) yes
C280 H2801 0.950 no
C281 C282 1.381(6) yes
C281 H2811 0.950 no
C282 H2821 0.950 no
C285 C286 1.206(5) yes
C290 C291 1.193(5) yes
C293 C294 1.383(6) yes
C293 C298 1.394(5) yes
C294 C295 1.397(6) yes
C294 H2941 0.950 no
C295 C296 1.391(7) yes
C295 H2951 0.950 no
C296 C297 1.371(7) yes
C296 H2961 0.950 no
C297 C298 1.380(6) yes
C297 H2971 0.950 no
C298 H2981 0.950 no
C299 C300 1.382(6) yes
C299 C304 1.391(6) yes
C300 C301 1.393(7) yes
C300 H3001 0.950 no
C301 C302 1.352(8) yes
C301 H3011 0.950 no
C302 C303 1.375(8) yes
C302 H3021 0.950 no
C303 C304 1.400(7) yes
C303 H3031 0.950 no
C304 H3041 0.950 no
C305 C306 1.398(6) yes
C305 C310 1.397(6) yes
C306 C307 1.402(6) yes
C306 H3061 0.950 no
C307 C308 1.362(8) yes
C307 H3071 0.950 no
C308 C309 1.384(8) yes
C308 H3081 0.950 no
C309 C310 1.372(6) yes
C309 H3091 0.950 no
C310 H3101 0.950 no
C311 C312 1.360(6) yes
C311 C316 1.379(6) yes
C312 C313 1.387(7) yes
C312 H3121 0.950 no
C313 C314 1.354(8) yes
C313 H3131 0.950 no
C314 C315 1.361(8) yes
C314 H3141 0.950 no
C315 C316 1.400(7) yes
C315 H3151 0.950 no
C316 H3161 0.950 no
C318 C319 1.502(6) yes
C318 C325 1.406(6) yes
C319 C324 1.363(7) yes
C321 C322 1.378(7) yes
C321 H3211 0.950 no
C322 C323 1.390(8) yes
C322 H3221 0.950 no
C323 C324 1.372(8) yes
C323 H3231 0.950 no
C324 H3241 0.950 no
C325 C326 1.375(7) yes
C325 H3251 0.950 no
C326 C327 1.357(7) yes
C326 H3261 0.950 no
C327 C328 1.400(6) yes
C327 H3271 0.950 no
C328 C329 1.497(6) yes
C329 C334 1.406(6) yes
C331 C332 1.376(6) yes
C331 H3311 0.950 no
C332 C333 1.374(7) yes
C332 H3321 0.950 no
C333 C334 1.367(7) yes
C333 H3331 0.950 no
C334 H3341 0.950 no
C335 C336 1.401(6) yes
C335 C340 1.389(5) yes
C336 C337 1.389(6) yes
C336 H3361 0.950 no
C337 C338 1.356(7) yes
C337 H3371 0.950 no
C338 C339 1.376(7) yes
C338 H3381 0.950 no
C339 C340 1.386(6) yes
C339 H3391 0.950 no
C340 H3401 0.950 no
C341 C342 1.383(5) yes
C341 C346 1.403(5) yes
C342 C343 1.385(6) yes
C342 H3421 0.950 no
C343 C344 1.388(7) yes
C343 H3431 0.950 no
C344 C345 1.381(7) yes
C344 H3441 0.950 no
C345 C346 1.393(6) yes
C345 H3451 0.950 no
C346 H3461 0.950 no
C347 C348 1.363(6) yes
C347 C352 1.392(5) yes
C348 C349 1.384(7) yes
C348 H3481 0.950 no
C349 C350 1.361(8) yes
C349 H3491 0.950 no
C350 C351 1.360(7) yes
C350 H3501 0.950 no
C351 C352 1.374(6) yes
C351 H3511 0.950 no
C352 H3521 0.950 no
C353 C354 1.379(5) yes
C353 C358 1.396(5) yes
C354 C355 1.389(6) yes
C354 H3541 0.950 no
C355 C356 1.372(7) yes
C355 H3551 0.950 no
C356 C357 1.377(7) yes
C356 H3561 0.950 no
C357 C358 1.386(6) yes
C357 H3571 0.950 no
C358 H3581 0.950 no
C360 C361 1.488(5) yes
C360 C367 1.392(5) yes
C361 C366 1.397(6) yes
C363 C364 1.378(6) yes
C363 H3631 0.950 no
C364 C365 1.371(6) yes
C364 H3641 0.950 no
C365 C366 1.373(6) yes
C365 H3651 0.950 no
C366 H3661 0.950 no
C367 C368 1.382(6) yes
C367 H3671 0.950 no
C368 C369 1.379(6) yes
C368 H3681 0.950 no
C369 C370 1.399(5) yes
C369 H3691 0.950 no
C370 C371 1.479(6) yes
C371 C376 1.401(5) yes
C373 C374 1.387(6) yes
C373 H3731 0.950 no
C374 C375 1.375(7) yes
C374 H3741 0.950 no
C375 C376 1.381(6) yes
C375 H3751 0.950 no
C376 H3761 0.950 no
C378 H3781 0.950 no
C378 H3782 0.950 no
C381 H3811 0.950 no
C381 H3812 0.950 no
C440 H4401 0.950 no
C440 H4402 0.950 no
Cl7 C1 1.749(11) yes
Cl8 C1 2.171(12) yes
C1 H10 0.950 no
C1 H11 0.950 no
